data_7707555
loop_
_publ_author_name
'Alshamrani, Abdullah Fahad A.'
'Santoro, Orlando'
'Prior, Timothy J.'
'Alamri, Mohammed A.'
'Stasiuk, Graeme J.'
'Elsegood, Mark R. J.'
'Redshaw, Carl'

_publ_section_title
;
 Scandium calix[<i>n</i>]arenes (<i>n</i> = 4, 6, 8): structural,
 cytotoxicity and ring opening polymerization studies.
;
_journal_issue 24
_journal_name_full 'Dalton transactions (Cambridge, England : 2003)'
_journal_page_first 8302
_journal_page_last 8306
_journal_paper_doi 10.1039/d1dt01330k
_journal_volume 50
_journal_year 2021
_chemical_formula_moiety 'C94 H127 O11 S3 Sc, 0.5(C2 H6 O S), 4.5(C2 H3 N)'
_chemical_formula_sum 'C104 H143.5 N4.5 O11.5 S3.5 Sc'
_chemical_formula_weight 1797.89
_space_group_crystal_system triclinic
_space_group_IT_number 2
_space_group_name_Hall '-P 1'
_space_group_name_H-M_alt 'P -1'
_atom_sites_solution_hydrogens geom
_atom_sites_solution_primary iterative
_atom_sites_solution_secondary difmap
_audit_creation_method SHELXL-2018/1
_audit_update_record
;
2021-03-29 deposited with the CCDC.	2021-06-01 downloaded from the CCDC.
;
_cell_angle_alpha 101.9761(13)
_cell_angle_beta 90.0656(13)
_cell_angle_gamma 110.8224(13)
_cell_formula_units_Z 4
_cell_length_a 16.6936(2)
_cell_length_b 18.2801(3)
_cell_length_c 37.5436(6)
_cell_measurement_reflns_used 26874
_cell_measurement_temperature 100(2)
_cell_measurement_theta_max 63.5830
_cell_measurement_theta_min 2.7020
_cell_volume 10440.3(3)
_computing_cell_refinement 'CrysAlisPro 1.171.39.34b (Rigaku OD, 2017)'
_computing_data_collection 'CrysAlisPro 1.171.39.34b (Rigaku OD, 2017)'
_computing_data_reduction 'CrysAlisPro 1.171.39.34b (Rigaku OD, 2017)'
_computing_molecular_graphics 'Bruker SHELXTL'
_computing_publication_material 'Bruker SHELXTL'
_computing_structure_refinement 'SHELXL-2018/1 (Sheldrick, 2018)'
_computing_structure_solution 'SHELXT-2014/4 (Sheldrick, 2015)'
_diffrn_ambient_temperature 100(2)
_diffrn_detector 'CCD plate'
_diffrn_measured_fraction_theta_full 0.999
_diffrn_measured_fraction_theta_max 0.999
_diffrn_measurement_device 'four-circle diffractometer'
_diffrn_measurement_device_type 'XtaLAB AFC11 (RCD3): quarter-chi single'
_diffrn_measurement_method '\w scans'
_diffrn_radiation_monochromator mirror
_diffrn_radiation_type CuK\a
_diffrn_radiation_wavelength 1.54184
_diffrn_reflns_av_R_equivalents 0.1220
_diffrn_reflns_av_unetI/netI 0.0999
_diffrn_reflns_Laue_measured_fraction_full 0.999
_diffrn_reflns_Laue_measured_fraction_max 0.999
_diffrn_reflns_limit_h_max 18
_diffrn_reflns_limit_h_min -18
_diffrn_reflns_limit_k_max 20
_diffrn_reflns_limit_k_min -20
_diffrn_reflns_limit_l_max 41
_diffrn_reflns_limit_l_min -41
_diffrn_reflns_number 149975
_diffrn_reflns_point_group_measured_fraction_full 0.999
_diffrn_reflns_point_group_measured_fraction_max 0.999
_diffrn_reflns_theta_full 58.934
_diffrn_reflns_theta_max 58.934
_diffrn_reflns_theta_min 2.659
_diffrn_source 'Rotating-anode X-ray tube'
_diffrn_source_type 'Rigaku (Cu) X-ray Source'
_exptl_absorpt_coefficient_mu 1.709
_exptl_absorpt_correction_T_max 1.00000
_exptl_absorpt_correction_T_min 0.54870
_exptl_absorpt_correction_type multi-scan
_exptl_absorpt_process_details
;
CrysAlisPro 1.171.39.34b (Rigaku Oxford Diffraction, 2017)
Empirical absorption correction using spherical harmonics,
 implemented in SCALE3 ABSPACK scaling algorithm.
;
_exptl_crystal_colour colourless
_exptl_crystal_density_diffrn 1.144
_exptl_crystal_density_method 'not measured'
_exptl_crystal_description needle
_exptl_crystal_F_000 3872
_exptl_crystal_size_max 0.200
_exptl_crystal_size_mid 0.020
_exptl_crystal_size_min 0.020
_refine_diff_density_max 0.681
_refine_diff_density_min -0.459
_refine_diff_density_rms 0.053
_refine_ls_extinction_method none
_refine_ls_goodness_of_fit_ref 1.073
_refine_ls_hydrogen_treatment constr
_refine_ls_matrix_type full
_refine_ls_number_parameters 2323
_refine_ls_number_reflns 29958
_refine_ls_number_restraints 1331
_refine_ls_restrained_S_all 1.077
_refine_ls_R_factor_all 0.1125
_refine_ls_R_factor_gt 0.0757
_refine_ls_shift/su_max 0.004
_refine_ls_shift/su_mean 0.000
_refine_ls_structure_factor_coef Fsqd
_refine_ls_weighting_details 'w=1/[\s^2^(Fo^2^)+(0.1180P)^2^+2.1507P] where P=(Fo^2^+2Fc^2^)/3'
_refine_ls_weighting_scheme calc
_refine_ls_wR_factor_gt 0.2103
_refine_ls_wR_factor_ref 0.2354
_reflns_Friedel_coverage 0.000
_reflns_number_gt 18922
_reflns_number_total 29958
_reflns_threshold_expression 'I > 2\s(I)'
_cod_data_source_file d1dt01330k2.cif
_cod_data_source_block 3-cr574
_cod_depositor_comments 'Adding full bibliography for 7707550--7707558.cif.'
_cod_original_formula_sum 'C104 H143.50 N4.50 O11.50 S3.50 Sc'
_cod_database_code 7707555
_shelx_shelxl_version_number 2018/1
_shelx_space_group_comment
; 
The symmetry employed for this shelxl refinement is uniquely defined 
by the following loop, which should always be used as a source of 
symmetry information in preference to the above space-group names. 
They are only intended as comments. 
;
_shelx_estimated_absorpt_t_min 0.726
_shelx_estimated_absorpt_t_max 0.967

loop_
_space_group_symop_operation_xyz
'x, y, z'
'-x, -y, -z'

loop_
_atom_site_label
_atom_site_type_symbol
_atom_site_fract_x
_atom_site_fract_y
_atom_site_fract_z
_atom_site_U_iso_or_equiv
_atom_site_adp_type
_atom_site_occupancy
_atom_site_site_symmetry_order
_atom_site_calc_flag
_atom_site_refinement_flags_posn
_atom_site_refinement_flags_adp
_atom_site_refinement_flags_occupancy
_atom_site_disorder_assembly
_atom_site_disorder_group
Sc1 Sc 0.88808(5) 0.70124(5) 0.33384(2) 0.0559(2) Uani 1 1 d . . . . .
O1 O 0.86486(17) 0.80623(16) 0.35221(8) 0.0576(7) Uani 1 1 d . . . . .
O2 O 0.76656(17) 0.63373(16) 0.33875(8) 0.0579(7) Uani 1 1 d . . . . .
O3 O 0.91892(17) 0.59660(16) 0.32128(8) 0.0592(7) Uani 1 1 d . . . . .
O4 O 0.98730(19) 0.5777(2) 0.26172(8) 0.0688(8) Uani 1 1 d . . . . .
H4 H 0.968971 0.585170 0.282479 0.103 Uiso 1 1 calc R U . . .
O5 O 1.0328(2) 0.64011(18) 0.20286(8) 0.0695(8) Uani 1 1 d . . . . .
H5 H 1.015507 0.612819 0.218676 0.104 Uiso 1 1 calc R U . . .
O6 O 0.9813(2) 0.7619(2) 0.19556(9) 0.0790(9) Uani 1 1 d . . . . .
H6 H 0.992967 0.721451 0.196823 0.118 Uiso 1 1 calc R U . . .
O7 O 0.8378(3) 0.9112(3) 0.24483(13) 0.1356(19) Uani 1 1 d . . . . .
H7 H 0.845132 0.878033 0.255758 0.203 Uiso 1 1 calc R U . . .
O8 O 0.9080(2) 0.93613(19) 0.32365(9) 0.0714(8) Uani 1 1 d . . . . .
H8 H 0.904759 0.897685 0.333272 0.107 Uiso 1 1 calc R U . . .
C1 C 0.8542(3) 0.8446(2) 0.38531(11) 0.0533(10) Uani 1 1 d . . . . .
C2 C 0.7767(3) 0.8206(2) 0.40155(12) 0.0574(11) Uani 1 1 d . . . . .
C3 C 0.7675(3) 0.8658(3) 0.43497(12) 0.0584(11) Uani 1 1 d . . . . .
H3 H 0.714271 0.848927 0.445641 0.070 Uiso 1 1 calc R U . . .
C4 C 0.8344(3) 0.9357(3) 0.45339(12) 0.0603(11) Uani 1 1 d . . . . .
C5 C 0.9111(3) 0.9563(3) 0.43713(12) 0.0579(11) Uani 1 1 d . . . . .
H5B H 0.957836 1.002695 0.449221 0.069 Uiso 1 1 calc R U . . .
C6 C 0.9233(3) 0.9128(2) 0.40407(12) 0.0558(11) Uani 1 1 d . . . . .
C7 C 0.8189(3) 0.9830(3) 0.48952(12) 0.0676(12) Uani 1 1 d D . . . .
C8 C 0.7920(4) 0.9291(3) 0.51670(15) 0.0965(18) Uani 1 1 d D . . . .
H8A H 0.742348 0.880850 0.505817 0.145 Uiso 1 1 calc R U . . .
H8B H 0.776368 0.958106 0.538916 0.145 Uiso 1 1 calc R U . . .
H8C H 0.839811 0.913517 0.522850 0.145 Uiso 1 1 calc R U . . .
C9 C 0.8997(3) 1.0562(3) 0.50649(14) 0.0828(15) Uani 1 1 d D . . . .
H9A H 0.945552 1.037856 0.512400 0.124 Uiso 1 1 calc R U . . .
H9B H 0.886016 1.086492 0.528841 0.124 Uiso 1 1 calc R U . . .
H9C H 0.918879 1.090763 0.489028 0.124 Uiso 1 1 calc R U . . .
C10 C 0.7486(3) 1.0165(3) 0.48200(15) 0.0912(17) Uani 1 1 d D . . . .
H10A H 0.762703 1.042559 0.461318 0.137 Uiso 1 1 calc R U . . .
H10B H 0.745933 1.055636 0.503725 0.137 Uiso 1 1 calc R U . . .
H10C H 0.692719 0.972263 0.476209 0.137 Uiso 1 1 calc R U . . .
C11 C 1.0099(3) 0.9364(2) 0.38812(12) 0.0585(11) Uani 1 1 d . . . . .
H11A H 1.055184 0.951244 0.408176 0.070 Uiso 1 1 calc R U . . .
H11B H 1.012440 0.888650 0.370721 0.070 Uiso 1 1 calc R U . . .
C12 C 0.9790(3) 1.0019(3) 0.33922(14) 0.0688(13) Uani 1 1 d . . . . .
C13 C 1.0310(3) 1.0047(3) 0.36863(13) 0.0644(12) Uani 1 1 d . . . . .
C14 C 1.1056(3) 1.0716(3) 0.37994(15) 0.0770(14) Uani 1 1 d . . . . .
H14 H 1.141218 1.072717 0.399957 0.092 Uiso 1 1 calc R U . . .
C15 C 1.1309(4) 1.1365(3) 0.3638(2) 0.0987(18) Uani 1 1 d . . . . .
C16 C 1.0751(4) 1.1336(3) 0.3359(2) 0.0956(18) Uani 1 1 d . . . . .
H16B H 1.088902 1.178662 0.325010 0.115 Uiso 1 1 calc R U . . .
C17 C 0.9993(4) 1.0679(3) 0.32269(14) 0.0767(14) Uani 1 1 d . . . . .
C18 C 1.2156(4) 1.2087(4) 0.3760(2) 0.120(2) Uani 1 1 d D U . . .
C19 C 1.2753(7) 1.1930(7) 0.4058(4) 0.144(5) Uani 0.627(12) 1 d D U P A 1
H19A H 1.284412 1.142784 0.395964 0.215 Uiso 0.627(12) 1 calc R U P A 1
H19B H 1.330920 1.237605 0.410935 0.215 Uiso 0.627(12) 1 calc R U P A 1
H19C H 1.246467 1.189128 0.428451 0.215 Uiso 0.627(12) 1 calc R U P A 1
C20 C 1.2027(9) 1.2816(7) 0.3906(5) 0.165(7) Uani 0.627(12) 1 d D U P A 1
H20A H 1.258597 1.325159 0.397880 0.247 Uiso 0.627(12) 1 calc R U P A 1
H20B H 1.171591 1.294000 0.371937 0.247 Uiso 0.627(12) 1 calc R U P A 1
H20C H 1.169175 1.275766 0.411893 0.247 Uiso 0.627(12) 1 calc R U P A 1
C21 C 1.2751(8) 1.2105(9) 0.3430(4) 0.144(5) Uani 0.627(12) 1 d D U P A 1
H21A H 1.279973 1.157789 0.334935 0.215 Uiso 0.627(12) 1 calc R U P A 1
H21B H 1.249625 1.223306 0.322702 0.215 Uiso 0.627(12) 1 calc R U P A 1
H21C H 1.332307 1.251377 0.350959 0.215 Uiso 0.627(12) 1 calc R U P A 1
C19X C 1.2834(11) 1.1733(11) 0.3629(8) 0.144(8) Uani 0.373(12) 1 d D U P A 2
H19D H 1.273692 1.152533 0.336362 0.216 Uiso 0.373(12) 1 calc R U P A 2
H19E H 1.340744 1.215210 0.368885 0.216 Uiso 0.373(12) 1 calc R U P A 2
H19F H 1.279249 1.129585 0.374934 0.216 Uiso 0.373(12) 1 calc R U P A 2
C20X C 1.2126(13) 1.2438(11) 0.4135(5) 0.130(7) Uani 0.373(12) 1 d D U P A 2
H20D H 1.164360 1.262613 0.415902 0.195 Uiso 0.373(12) 1 calc R U P A 2
H20E H 1.205014 1.203616 0.428159 0.195 Uiso 0.373(12) 1 calc R U P A 2
H20F H 1.266510 1.289241 0.422110 0.195 Uiso 0.373(12) 1 calc R U P A 2
C21X C 1.2233(13) 1.2724(11) 0.3508(6) 0.136(7) Uani 0.373(12) 1 d D U P A 2
H21D H 1.225252 1.247264 0.325207 0.204 Uiso 0.373(12) 1 calc R U P A 2
H21E H 1.173381 1.288826 0.353067 0.204 Uiso 0.373(12) 1 calc R U P A 2
H21F H 1.276005 1.319581 0.358742 0.204 Uiso 0.373(12) 1 calc R U P A 2
C22 C 0.9432(4) 1.0663(3) 0.29120(14) 0.0876(17) Uani 1 1 d . . . . .
H22A H 0.949025 1.121968 0.290851 0.105 Uiso 1 1 calc R U . . .
H22B H 0.882490 1.036356 0.294652 0.105 Uiso 1 1 calc R U . . .
C23 C 0.9124(4) 0.9533(4) 0.23357(14) 0.0782(14) Uani 1 1 d . . . . .
C24 C 0.9656(4) 1.0279(3) 0.25509(17) 0.0959(18) Uani 1 1 d . . . . .
C25 C 1.0544(5) 1.0620(4) 0.2454(2) 0.134(3) Uani 1 1 d . . . . .
H25 H 1.093541 1.108983 0.261081 0.161 Uiso 1 1 calc R U . . .
C26 C 1.0824(5) 1.0277(4) 0.2140(2) 0.134(3) Uani 1 1 d . . . . .
C27 C 1.0167(5) 0.9581(4) 0.1906(2) 0.143(3) Uani 1 1 d . . . . .
H27 H 1.031197 0.937321 0.167226 0.172 Uiso 1 1 calc R U . . .
C28 C 0.9341(4) 0.9201(3) 0.20048(15) 0.0860(16) Uani 1 1 d . . . . .
C29 C 1.1656(12) 1.0624(8) 0.1976(5) 0.150(5) Uani 0.569(15) 1 d D U P B 1
C30 C 1.2011(11) 1.1549(7) 0.2096(6) 0.199(8) Uani 0.569(15) 1 d D U P B 1
H30A H 1.255404 1.176778 0.198750 0.299 Uiso 0.569(15) 1 calc R U P B 1
H30B H 1.159360 1.175736 0.201487 0.299 Uiso 0.569(15) 1 calc R U P B 1
H30C H 1.210977 1.170908 0.236332 0.299 Uiso 0.569(15) 1 calc R U P B 1
C31 C 1.1523(14) 1.0523(10) 0.1529(5) 0.185(6) Uani 0.569(15) 1 d D U P B 1
H31A H 1.208167 1.075727 0.143452 0.278 Uiso 0.569(15) 1 calc R U P B 1
H31B H 1.126239 0.995161 0.141101 0.278 Uiso 0.569(15) 1 calc R U P B 1
H31C H 1.114447 1.079968 0.147718 0.278 Uiso 0.569(15) 1 calc R U P B 1
C32 C 1.2202(17) 1.0073(15) 0.2017(8) 0.207(7) Uani 0.569(15) 1 d D U P B 1
H32A H 1.275562 1.027662 0.191348 0.310 Uiso 0.569(15) 1 calc R U P B 1
H32B H 1.230180 1.008906 0.227654 0.310 Uiso 0.569(15) 1 calc R U P B 1
H32C H 1.188201 0.951912 0.188706 0.310 Uiso 0.569(15) 1 calc R U P B 1
C29X C 1.1844(17) 1.0457(12) 0.2109(7) 0.163(6) Uani 0.431(15) 1 d D U P B 2
C30X C 1.2409(14) 1.1145(14) 0.2419(7) 0.206(10) Uani 0.431(15) 1 d D U P B 2
H30D H 1.221263 1.159847 0.244887 0.309 Uiso 0.431(15) 1 calc R U P B 2
H30E H 1.236351 1.095835 0.264764 0.309 Uiso 0.431(15) 1 calc R U P B 2
H30F H 1.300864 1.131664 0.235876 0.309 Uiso 0.431(15) 1 calc R U P B 2
C31X C 1.1910(18) 1.0808(14) 0.1746(8) 0.175(7) Uani 0.431(15) 1 d D U P B 2
H31D H 1.155641 1.038383 0.154250 0.263 Uiso 0.431(15) 1 calc R U P B 2
H31E H 1.170231 1.125512 0.178823 0.263 Uiso 0.431(15) 1 calc R U P B 2
H31F H 1.250979 1.099819 0.168616 0.263 Uiso 0.431(15) 1 calc R U P B 2
C32X C 1.2127(16) 0.9698(12) 0.2046(8) 0.142(6) Uani 0.431(15) 1 d D U P B 2
H32D H 1.175264 0.927660 0.184727 0.213 Uiso 0.431(15) 1 calc R U P B 2
H32E H 1.272435 0.985492 0.198165 0.213 Uiso 0.431(15) 1 calc R U P B 2
H32F H 1.207922 0.949663 0.227053 0.213 Uiso 0.431(15) 1 calc R U P B 2
C33 C 0.8753(3) 0.8383(3) 0.17807(14) 0.0801(14) Uani 1 1 d . . . . .
H33A H 0.852113 0.801405 0.194618 0.096 Uiso 1 1 calc R U . . .
H33B H 0.826225 0.844530 0.165902 0.096 Uiso 1 1 calc R U . . .
C34 C 0.9796(3) 0.7688(3) 0.15988(13) 0.0660(12) Uani 1 1 d . . . . .
C35 C 0.9227(3) 0.8023(3) 0.14955(14) 0.0697(13) Uani 1 1 d . . . . .
C36 C 0.9184(3) 0.8102(3) 0.11397(14) 0.0730(13) Uani 1 1 d . . . . .
H36 H 0.878544 0.831526 0.106575 0.088 Uiso 1 1 calc R U . . .
C37 C 0.9711(4) 0.7877(3) 0.08831(14) 0.0765(14) Uani 1 1 d . . . . .
C38 C 1.0286(3) 0.7578(3) 0.10019(14) 0.0712(13) Uani 1 1 d . . . . .
H38 H 1.065858 0.743462 0.083352 0.085 Uiso 1 1 calc R U . . .
C39 C 1.0349(3) 0.7475(3) 0.13523(14) 0.0669(12) Uani 1 1 d . . . . .
C40 C 0.9663(4) 0.8007(4) 0.04963(16) 0.0943(17) Uani 1 1 d . . . . .
C41 C 1.0034(6) 0.8917(5) 0.0518(2) 0.154(3) Uani 1 1 d . . . . .
H41A H 1.061929 0.914524 0.063709 0.230 Uiso 1 1 calc R U . . .
H41B H 1.004808 0.901536 0.027042 0.230 Uiso 1 1 calc R U . . .
H41C H 0.967197 0.917080 0.065909 0.230 Uiso 1 1 calc R U . . .
C42 C 1.0268(5) 0.7704(6) 0.02529(18) 0.157(3) Uani 1 1 d . . . . .
H42A H 1.085496 0.795373 0.037047 0.236 Uiso 1 1 calc R U . . .
H42B H 1.008009 0.711975 0.021702 0.236 Uiso 1 1 calc R U . . .
H42C H 1.025604 0.784623 0.001569 0.236 Uiso 1 1 calc R U . . .
C43 C 0.8782(5) 0.7631(6) 0.0319(2) 0.168(4) Uani 1 1 d . . . . .
H43A H 0.878076 0.772893 0.007180 0.252 Uiso 1 1 calc R U . . .
H43B H 0.857381 0.705125 0.030429 0.252 Uiso 1 1 calc R U . . .
H43C H 0.840396 0.786185 0.046174 0.252 Uiso 1 1 calc R U . . .
C44 C 1.1031(3) 0.7191(3) 0.14709(14) 0.0743(13) Uani 1 1 d . . . . .
H44A H 1.122539 0.745531 0.173039 0.089 Uiso 1 1 calc R U . . .
H44B H 1.153155 0.736862 0.132597 0.089 Uiso 1 1 calc R U . . .
C45 C 1.0422(3) 0.5913(3) 0.17111(13) 0.0678(13) Uani 1 1 d . . . . .
C46 C 1.0746(3) 0.6289(3) 0.14298(14) 0.0710(13) Uani 1 1 d . . . . .
C47 C 1.0836(3) 0.5815(4) 0.10984(15) 0.0794(15) Uani 1 1 d . . . . .
H47 H 1.106671 0.607132 0.090587 0.095 Uiso 1 1 calc R U . . .
C48 C 1.0603(3) 0.4993(3) 0.10399(15) 0.0763(14) Uani 1 1 d . . . . .
C49 C 1.0302(3) 0.4651(3) 0.13319(15) 0.0764(14) Uani 1 1 d . . . . .
H49 H 1.015274 0.408818 0.130189 0.092 Uiso 1 1 calc R U . . .
C50 C 1.0206(3) 0.5092(3) 0.16680(13) 0.0676(13) Uani 1 1 d . . . . .
C51 C 1.0640(4) 0.4477(3) 0.06655(15) 0.0944(16) Uani 1 1 d D U . . .
C52 C 1.0979(8) 0.5036(6) 0.0376(3) 0.097(4) Uani 0.543(13) 1 d D U P C 1
H52A H 1.156798 0.541121 0.045571 0.146 Uiso 0.543(13) 1 calc R U P C 1
H52B H 1.097169 0.469896 0.013500 0.146 Uiso 0.543(13) 1 calc R U P C 1
H52C H 1.060449 0.533912 0.036030 0.146 Uiso 0.543(13) 1 calc R U P C 1
C53 C 0.9748(7) 0.3932(9) 0.0523(4) 0.117(5) Uani 0.543(13) 1 d D U P C 1
H53A H 0.938556 0.424943 0.051681 0.176 Uiso 0.543(13) 1 calc R U P C 1
H53B H 0.975631 0.363045 0.027486 0.176 Uiso 0.543(13) 1 calc R U P C 1
H53C H 0.951692 0.355611 0.068178 0.176 Uiso 0.543(13) 1 calc R U P C 1
C54 C 1.1318(11) 0.4133(12) 0.0700(4) 0.134(6) Uani 0.543(13) 1 d D U P C 1
H54A H 1.186389 0.456880 0.079785 0.200 Uiso 0.543(13) 1 calc R U P C 1
H54B H 1.114769 0.376586 0.086667 0.200 Uiso 0.543(13) 1 calc R U P C 1
H54C H 1.138708 0.384020 0.045975 0.200 Uiso 0.543(13) 1 calc R U P C 1
C52X C 1.1538(9) 0.4772(12) 0.0534(6) 0.153(9) Uani 0.457(13) 1 d D U P C 2
H52D H 1.196185 0.481342 0.072548 0.230 Uiso 0.457(13) 1 calc R U P C 2
H52E H 1.157014 0.439274 0.031319 0.230 Uiso 0.457(13) 1 calc R U P C 2
H52F H 1.166043 0.530109 0.047940 0.230 Uiso 0.457(13) 1 calc R U P C 2
C53X C 0.9900(10) 0.4372(10) 0.0417(4) 0.097(5) Uani 0.457(13) 1 d D U P C 2
H53D H 0.936702 0.418067 0.053652 0.145 Uiso 0.457(13) 1 calc R U P C 2
H53E H 0.996656 0.488728 0.035800 0.145 Uiso 0.457(13) 1 calc R U P C 2
H53F H 0.987628 0.397893 0.019180 0.145 Uiso 0.457(13) 1 calc R U P C 2
C54X C 1.0559(13) 0.3587(8) 0.0701(4) 0.112(5) Uani 0.457(13) 1 d D U P C 2
H54D H 1.103870 0.362670 0.086443 0.169 Uiso 0.457(13) 1 calc R U P C 2
H54E H 1.001429 0.333100 0.080179 0.169 Uiso 0.457(13) 1 calc R U P C 2
H54F H 1.057560 0.326566 0.045964 0.169 Uiso 0.457(13) 1 calc R U P C 2
C55 C 0.9852(3) 0.4667(3) 0.19730(13) 0.0721(13) Uani 1 1 d . . . . .
H55A H 0.964829 0.408049 0.187353 0.086 Uiso 1 1 calc R U . . .
H55B H 0.934773 0.480079 0.205657 0.086 Uiso 1 1 calc R U . . .
C56 C 1.0462(3) 0.5414(3) 0.26245(13) 0.0629(12) Uani 1 1 d . . . . .
C57 C 1.0497(3) 0.4883(3) 0.23034(14) 0.0710(13) Uani 1 1 d . . . . .
C58 C 1.1119(3) 0.4530(3) 0.22911(16) 0.0757(14) Uani 1 1 d . . . . .
H58 H 1.115386 0.417942 0.207129 0.091 Uiso 1 1 calc R U . . .
C59 C 1.1689(3) 0.4680(3) 0.25914(17) 0.0761(15) Uani 1 1 d . . . . .
C60 C 1.1622(3) 0.5208(3) 0.29058(15) 0.0681(13) Uani 1 1 d . . . . .
H60 H 1.200787 0.532332 0.311381 0.082 Uiso 1 1 calc R U . . .
C61 C 1.1018(3) 0.5572(3) 0.29282(14) 0.0653(12) Uani 1 1 d . . . . .
C62 C 1.2341(3) 0.4266(3) 0.25744(15) 0.0803(14) Uani 1 1 d D U . . .
C63 C 1.3009(6) 0.4593(7) 0.2321(3) 0.107(4) Uani 0.574(10) 1 d D U P D 1
H63A H 1.326353 0.517870 0.239943 0.161 Uiso 0.574(10) 1 calc R U P D 1
H63B H 1.345858 0.436638 0.232601 0.161 Uiso 0.574(10) 1 calc R U P D 1
H63C H 1.273755 0.444512 0.207138 0.161 Uiso 0.574(10) 1 calc R U P D 1
C64 C 1.1903(8) 0.3381(6) 0.2485(4) 0.111(5) Uani 0.574(10) 1 d D U P D 1
H64A H 1.148167 0.322186 0.266302 0.166 Uiso 0.574(10) 1 calc R U P D 1
H64B H 1.160784 0.320689 0.223942 0.166 Uiso 0.574(10) 1 calc R U P D 1
H64C H 1.232886 0.312815 0.249406 0.166 Uiso 0.574(10) 1 calc R U P D 1
C65 C 1.2875(6) 0.4500(6) 0.2968(3) 0.090(3) Uani 0.574(10) 1 d D U P D 1
H65A H 1.317647 0.508249 0.303885 0.136 Uiso 0.574(10) 1 calc R U P D 1
H65B H 1.247671 0.432384 0.315179 0.136 Uiso 0.574(10) 1 calc R U P D 1
H65C H 1.329406 0.423334 0.295238 0.136 Uiso 0.574(10) 1 calc R U P D 1
C63X C 1.2415(9) 0.3845(9) 0.2154(3) 0.095(4) Uani 0.426(10) 1 d D U P D 2
H63D H 1.262837 0.425839 0.201179 0.143 Uiso 0.426(10) 1 calc R U P D 2
H63E H 1.281445 0.356025 0.215175 0.143 Uiso 0.426(10) 1 calc R U P D 2
H63F H 1.184716 0.346358 0.204665 0.143 Uiso 0.426(10) 1 calc R U P D 2
C64X C 1.2016(10) 0.3587(8) 0.2759(5) 0.090(4) Uani 0.426(10) 1 d D U P D 2
H64D H 1.142135 0.325618 0.266443 0.134 Uiso 0.426(10) 1 calc R U P D 2
H64E H 1.237587 0.326092 0.271289 0.134 Uiso 0.426(10) 1 calc R U P D 2
H64F H 1.203483 0.379624 0.302287 0.134 Uiso 0.426(10) 1 calc R U P D 2
C65X C 1.3244(7) 0.4851(7) 0.2680(5) 0.097(5) Uani 0.426(10) 1 d D U P D 2
H65D H 1.337142 0.526548 0.253683 0.146 Uiso 0.426(10) 1 calc R U P D 2
H65E H 1.330455 0.510303 0.294050 0.146 Uiso 0.426(10) 1 calc R U P D 2
H65F H 1.364559 0.456771 0.263052 0.146 Uiso 0.426(10) 1 calc R U P D 2
C66 C 1.0939(3) 0.6087(3) 0.32887(13) 0.0653(12) Uani 1 1 d . . . . .
H66A H 1.080792 0.654741 0.324202 0.078 Uiso 1 1 calc R U . . .
H66B H 1.149512 0.630170 0.343858 0.078 Uiso 1 1 calc R U . . .
C67 C 0.9375(3) 0.5559(3) 0.34427(12) 0.0580(11) Uani 1 1 d . . . . .
C68 C 1.0233(3) 0.5611(3) 0.35003(13) 0.0645(12) Uani 1 1 d . . . . .
C69 C 1.0428(3) 0.5215(3) 0.37422(14) 0.0741(14) Uani 1 1 d . . . . .
H69 H 1.100970 0.526421 0.378111 0.089 Uiso 1 1 calc R U . . .
C70 C 0.9807(3) 0.4741(3) 0.39334(15) 0.0786(14) Uani 1 1 d . . . . .
C71 C 0.8959(3) 0.4676(3) 0.38605(14) 0.0737(13) Uani 1 1 d . . . . .
H71 H 0.851887 0.434849 0.398049 0.088 Uiso 1 1 calc R U . . .
C72 C 0.8735(3) 0.5064(3) 0.36236(13) 0.0613(11) Uani 1 1 d . . . . .
C73 C 1.0065(4) 0.4340(4) 0.4209(2) 0.1012(19) Uani 1 1 d . . . . .
C74 C 1.0555(5) 0.3830(6) 0.4036(2) 0.155(4) Uani 1 1 d . . . . .
H74A H 1.070565 0.357235 0.421630 0.232 Uiso 1 1 calc R U . . .
H74B H 1.108150 0.416706 0.394801 0.232 Uiso 1 1 calc R U . . .
H74C H 1.019801 0.341684 0.382963 0.232 Uiso 1 1 calc R U . . .
C75 C 0.9318(4) 0.3851(5) 0.4387(2) 0.134(3) Uani 1 1 d . . . . .
H75A H 0.890759 0.342835 0.419927 0.202 Uiso 1 1 calc R U . . .
H75B H 0.903478 0.419946 0.451954 0.202 Uiso 1 1 calc R U . . .
H75C H 0.952560 0.360699 0.455815 0.202 Uiso 1 1 calc R U . . .
C76 C 1.0706(5) 0.4997(6) 0.4518(2) 0.143(3) Uani 1 1 d . . . . .
H76A H 1.089578 0.473964 0.468766 0.215 Uiso 1 1 calc R U . . .
H76B H 1.041901 0.534319 0.464943 0.215 Uiso 1 1 calc R U . . .
H76C H 1.120507 0.532129 0.440933 0.215 Uiso 1 1 calc R U . . .
C77 C 0.7787(3) 0.4943(3) 0.35556(14) 0.0658(12) Uani 1 1 d . . . . .
H77A H 0.769273 0.500793 0.330548 0.079 Uiso 1 1 calc R U . . .
H77B H 0.743315 0.438380 0.356489 0.079 Uiso 1 1 calc R U . . .
C78 C 0.7412(3) 0.6186(2) 0.37108(13) 0.0571(11) Uani 1 1 d . . . . .
C79 C 0.7471(3) 0.5502(3) 0.38195(13) 0.0591(11) Uani 1 1 d . . . . .
C80 C 0.7238(3) 0.5380(3) 0.41581(15) 0.0707(13) Uani 1 1 d . . . . .
H80 H 0.728833 0.492774 0.422866 0.085 Uiso 1 1 calc R U . . .
C81 C 0.6931(3) 0.5880(3) 0.44054(13) 0.0661(12) Uani 1 1 d . . . . .
C82 C 0.6852(3) 0.6529(3) 0.42885(13) 0.0642(12) Uani 1 1 d . . . . .
H82 H 0.663182 0.687626 0.444766 0.077 Uiso 1 1 calc R U . . .
C83 C 0.7081(3) 0.6691(2) 0.39484(12) 0.0558(11) Uani 1 1 d . . . . .
C84 C 0.6721(3) 0.5717(3) 0.47821(15) 0.0829(15) Uani 1 1 d . . . . .
C85 C 0.7541(3) 0.5777(4) 0.49961(15) 0.1007(19) Uani 1 1 d . . . . .
H85A H 0.778597 0.540395 0.485587 0.151 Uiso 1 1 calc R U . . .
H85B H 0.739487 0.563981 0.523253 0.151 Uiso 1 1 calc R U . . .
H85C H 0.796203 0.632659 0.503558 0.151 Uiso 1 1 calc R U . . .
C86 C 0.6032(4) 0.4874(4) 0.47462(17) 0.0961(18) Uani 1 1 d . . . . .
H86A H 0.552367 0.482686 0.459890 0.144 Uiso 1 1 calc R U . . .
H86B H 0.587139 0.478921 0.498955 0.144 Uiso 1 1 calc R U . . .
H86C H 0.626218 0.446903 0.462729 0.144 Uiso 1 1 calc R U . . .
C87 C 0.6361(4) 0.6322(4) 0.50084(15) 0.1002(19) Uani 1 1 d . . . . .
H87A H 0.677772 0.686908 0.503173 0.150 Uiso 1 1 calc R U . . .
H87B H 0.625699 0.620968 0.525178 0.150 Uiso 1 1 calc R U . . .
H87C H 0.581971 0.627108 0.488506 0.150 Uiso 1 1 calc R U . . .
C88 C 0.7017(3) 0.7427(2) 0.38410(12) 0.0581(11) Uani 1 1 d . . . . .
H88A H 0.646933 0.748242 0.391602 0.070 Uiso 1 1 calc R U . . .
H88B H 0.700613 0.734913 0.357186 0.070 Uiso 1 1 calc R U . . .
O9 O 0.94510(18) 0.71907(17) 0.38615(8) 0.0630(8) Uani 1 1 d . . . . .
S1 S 0.98616(8) 0.75235(8) 0.42505(3) 0.0748(4) Uani 1 1 d . . . . .
C89 C 0.9041(3) 0.7587(3) 0.45382(15) 0.0812(14) Uani 1 1 d . . . . .
H89A H 0.887114 0.803048 0.450520 0.122 Uiso 1 1 calc R U . . .
H89B H 0.925454 0.768169 0.479332 0.122 Uiso 1 1 calc R U . . .
H89C H 0.854351 0.708245 0.447570 0.122 Uiso 1 1 calc R U . . .
C90 C 1.0028(4) 0.6710(4) 0.43844(15) 0.1019(19) Uani 1 1 d . . . . .
H90A H 0.949253 0.623887 0.433290 0.153 Uiso 1 1 calc R U . . .
H90B H 1.020250 0.685699 0.464662 0.153 Uiso 1 1 calc R U . . .
H90C H 1.047950 0.658434 0.424770 0.153 Uiso 1 1 calc R U . . .
O10 O 1.01121(18) 0.76875(16) 0.31606(8) 0.0611(7) Uani 1 1 d . . . . .
S2 S 1.03357(7) 0.77633(7) 0.27719(3) 0.0681(3) Uani 1 1 d . . . . .
C91 C 1.0440(4) 0.8750(3) 0.27552(15) 0.0883(16) Uani 1 1 d . . . . .
H91A H 0.987481 0.880007 0.277071 0.132 Uiso 1 1 calc R U . . .
H91B H 1.066954 0.886756 0.252486 0.132 Uiso 1 1 calc R U . . .
H91C H 1.083244 0.913021 0.296061 0.132 Uiso 1 1 calc R U . . .
C92 C 1.1427(3) 0.7884(4) 0.27695(15) 0.0858(16) Uani 1 1 d . . . . .
H92A H 1.175269 0.830776 0.297902 0.129 Uiso 1 1 calc R U . . .
H92B H 1.164749 0.803347 0.254273 0.129 Uiso 1 1 calc R U . . .
H92C H 1.149074 0.737900 0.278551 0.129 Uiso 1 1 calc R U . . .
O11 O 0.84817(18) 0.68379(18) 0.27830(8) 0.0669(8) Uani 1 1 d . . . . .
S3 S 0.75865(8) 0.63335(8) 0.25881(4) 0.0752(4) Uani 1 1 d . . . . .
C93 C 0.7660(4) 0.6543(3) 0.21583(15) 0.0957(18) Uani 1 1 d . . . . .
H93A H 0.770804 0.710008 0.217727 0.144 Uiso 1 1 calc R U . . .
H93B H 0.714483 0.618064 0.200069 0.144 Uiso 1 1 calc R U . . .
H93C H 0.816999 0.646727 0.205329 0.144 Uiso 1 1 calc R U . . .
C94 C 0.7554(4) 0.5328(3) 0.24757(16) 0.0897(16) Uani 1 1 d . . . . .
H94A H 0.806590 0.531219 0.235189 0.135 Uiso 1 1 calc R U . . .
H94B H 0.703729 0.498870 0.231373 0.135 Uiso 1 1 calc R U . . .
H94C H 0.754067 0.512937 0.269971 0.135 Uiso 1 1 calc R U . . .
Sc2 Sc 0.42864(5) 0.79431(4) 0.14190(2) 0.0540(2) Uani 1 1 d . . . . .
O12 O 0.45833(17) 0.69577(15) 0.11395(7) 0.0532(7) Uani 1 1 d . . . . .
O13 O 0.31354(17) 0.74900(15) 0.11357(8) 0.0560(7) Uani 1 1 d . . . . .
O14 O 0.40674(18) 0.89701(15) 0.16675(7) 0.0572(7) Uani 1 1 d . . . . .
O15 O 0.40361(19) 0.96400(17) 0.23389(8) 0.0663(8) Uani 1 1 d . . . . .
H15 H 0.412439 0.946161 0.212378 0.100 Uiso 1 1 calc R U . . .
O16 O 0.33907(19) 0.85359(17) 0.27664(8) 0.0634(8) Uani 1 1 d . . . . .
H16 H 0.356846 0.891062 0.265528 0.095 Uiso 1 1 calc R U . . .
O17 O 0.4664(2) 0.70716(18) 0.27743(8) 0.0644(8) Uani 1 1 d . . . . .
H17 H 0.492545 0.682625 0.263579 0.097 Uiso 1 1 calc R U . . .
O18 O 0.52822(18) 0.61511(15) 0.22572(7) 0.0558(7) Uani 1 1 d . . . . .
H18 H 0.507730 0.605742 0.204091 0.084 Uiso 1 1 calc R U . . .
O19 O 0.50300(17) 0.61901(16) 0.15454(7) 0.0533(7) Uani 1 1 d . . . . .
H19 H 0.496836 0.649445 0.141670 0.080 Uiso 1 1 calc R U . . .
C1A C 0.4876(3) 0.6822(2) 0.08032(11) 0.0489(10) Uani 1 1 d . . . . .
C2A C 0.5734(3) 0.6886(2) 0.07779(11) 0.0477(10) Uani 1 1 d . . . . .
C3A C 0.6034(3) 0.6725(2) 0.04348(12) 0.0537(10) Uani 1 1 d . . . . .
H3A H 0.661811 0.677196 0.042088 0.064 Uiso 1 1 calc R U . . .
C4A C 0.5507(3) 0.6496(2) 0.01110(11) 0.0521(10) Uani 1 1 d . . . . .
C5A C 0.4658(3) 0.6447(2) 0.01481(12) 0.0523(10) Uani 1 1 d . . . . .
H5A H 0.428460 0.630366 -0.006668 0.063 Uiso 1 1 calc R U . . .
C6A C 0.4336(3) 0.6599(2) 0.04855(11) 0.0500(10) Uani 1 1 d . . . . .
C7A C 0.5868(3) 0.6306(3) -0.02549(12) 0.0587(11) Uani 1 1 d . . . . .
C8A C 0.6200(4) 0.5620(3) -0.02600(15) 0.0909(17) Uani 1 1 d . . . . .
H8D H 0.662179 0.576746 -0.005088 0.136 Uiso 1 1 calc R U . . .
H8E H 0.647229 0.552404 -0.048718 0.136 Uiso 1 1 calc R U . . .
H8F H 0.571766 0.513039 -0.024501 0.136 Uiso 1 1 calc R U . . .
C9A C 0.6625(3) 0.7048(3) -0.03038(14) 0.0763(14) Uani 1 1 d . . . . .
H9D H 0.642401 0.748999 -0.030416 0.115 Uiso 1 1 calc R U . . .
H9E H 0.686609 0.691989 -0.053618 0.115 Uiso 1 1 calc R U . . .
H9F H 0.706901 0.720626 -0.010230 0.115 Uiso 1 1 calc R U . . .
C10A C 0.5198(3) 0.6071(3) -0.05808(13) 0.0764(14) Uani 1 1 d . . . . .
H10D H 0.471678 0.558315 -0.056370 0.115 Uiso 1 1 calc R U . . .
H10E H 0.546485 0.597335 -0.080934 0.115 Uiso 1 1 calc R U . . .
H10F H 0.498590 0.650860 -0.057700 0.115 Uiso 1 1 calc R U . . .
C11A C 0.3374(3) 0.6470(2) 0.04949(12) 0.0548(10) Uani 1 1 d . . . . .
H11C H 0.305652 0.603444 0.028384 0.066 Uiso 1 1 calc R U . . .
H11D H 0.317062 0.628322 0.071938 0.066 Uiso 1 1 calc R U . . .
C12A C 0.3028(3) 0.7671(2) 0.08169(12) 0.0524(10) Uani 1 1 d . . . . .
C13A C 0.3141(3) 0.7194(2) 0.04858(12) 0.0528(10) Uani 1 1 d . . . . .
C14A C 0.3049(3) 0.7402(2) 0.01609(13) 0.0568(11) Uani 1 1 d . . . . .
H14A H 0.312014 0.707455 -0.005952 0.068 Uiso 1 1 calc R U . . .
C15A C 0.2852(3) 0.8083(3) 0.01427(13) 0.0634(12) Uani 1 1 d . . . . .
C16A C 0.2739(3) 0.8539(2) 0.04707(13) 0.0612(12) Uani 1 1 d . . . . .
H16A H 0.259727 0.899661 0.046552 0.073 Uiso 1 1 calc R U . . .
C17A C 0.2824(3) 0.8352(2) 0.08051(13) 0.0564(11) Uani 1 1 d . . . . .
C18A C 0.2778(3) 0.8313(3) -0.02242(14) 0.0722(12) Uani 1 1 d D U . . .
C19A C 0.2695(8) 0.9121(5) -0.0178(3) 0.085(3) Uani 0.559(8) 1 d D U P E 1
H19G H 0.319302 0.953254 -0.002591 0.128 Uiso 0.559(8) 1 calc R U P E 1
H19H H 0.267023 0.924708 -0.041856 0.128 Uiso 0.559(8) 1 calc R U P E 1
H19I H 0.216778 0.910896 -0.006109 0.128 Uiso 0.559(8) 1 calc R U P E 1
C20A C 0.3608(6) 0.8350(6) -0.0416(3) 0.087(3) Uani 0.559(8) 1 d D U P E 1
H20G H 0.367521 0.782940 -0.044866 0.130 Uiso 0.559(8) 1 calc R U P E 1
H20H H 0.356805 0.847622 -0.065509 0.130 Uiso 0.559(8) 1 calc R U P E 1
H20I H 0.410559 0.876709 -0.026562 0.130 Uiso 0.559(8) 1 calc R U P E 1
C21A C 0.2025(6) 0.7625(6) -0.0460(2) 0.086(3) Uani 0.559(8) 1 d D U P E 1
H21G H 0.211660 0.711818 -0.047947 0.128 Uiso 0.559(8) 1 calc R U P E 1
H21H H 0.148728 0.758984 -0.034724 0.128 Uiso 0.559(8) 1 calc R U P E 1
H21I H 0.198973 0.772796 -0.070471 0.128 Uiso 0.559(8) 1 calc R U P E 1
C19Y C 0.3445(9) 0.9151(6) -0.0222(4) 0.102(5) Uani 0.441(8) 1 d D U P E 2
H19J H 0.340700 0.953355 -0.000309 0.154 Uiso 0.441(8) 1 calc R U P E 2
H19K H 0.402350 0.912906 -0.021978 0.154 Uiso 0.441(8) 1 calc R U P E 2
H19L H 0.333074 0.932344 -0.044029 0.154 Uiso 0.441(8) 1 calc R U P E 2
C20Y C 0.2867(9) 0.7749(7) -0.0566(3) 0.089(4) Uani 0.441(8) 1 d D U P E 2
H20J H 0.244964 0.720727 -0.057740 0.133 Uiso 0.441(8) 1 calc R U P E 2
H20K H 0.275732 0.793496 -0.078181 0.133 Uiso 0.441(8) 1 calc R U P E 2
H20L H 0.345008 0.774058 -0.056130 0.133 Uiso 0.441(8) 1 calc R U P E 2
C21Y C 0.1874(7) 0.8382(9) -0.0294(4) 0.096(4) Uani 0.441(8) 1 d D U P E 2
H21J H 0.176811 0.874137 -0.008181 0.144 Uiso 0.441(8) 1 calc R U P E 2
H21K H 0.187319 0.859836 -0.051161 0.144 Uiso 0.441(8) 1 calc R U P E 2
H21L H 0.142022 0.784936 -0.033039 0.144 Uiso 0.441(8) 1 calc R U P E 2
C22A C 0.2713(3) 0.8883(2) 0.11549(12) 0.0591(11) Uani 1 1 d . . . . .
H22C H 0.256731 0.856649 0.134594 0.071 Uiso 1 1 calc R U . . .
H22D H 0.222431 0.904915 0.111201 0.071 Uiso 1 1 calc R U . . .
C23A C 0.4149(3) 0.9636(2) 0.15384(12) 0.0561(11) Uani 1 1 d . . . . .
C24A C 0.3511(3) 0.9630(2) 0.12940(12) 0.0579(11) Uani 1 1 d . . . . .
C25A C 0.3623(3) 1.0331(2) 0.11740(13) 0.0607(11) Uani 1 1 d . . . . .
H25A H 0.319049 1.032917 0.100861 0.073 Uiso 1 1 calc R U . . .
C26A C 0.4344(3) 1.1036(2) 0.12870(13) 0.0640(12) Uani 1 1 d . . . . .
C27A C 0.4948(3) 1.1017(3) 0.15369(14) 0.0660(12) Uani 1 1 d . . . . .
H27A H 0.543311 1.149348 0.162526 0.079 Uiso 1 1 calc R U . . .
C28A C 0.4875(3) 1.0334(2) 0.16645(13) 0.0600(11) Uani 1 1 d . . . . .
C29A C 0.4441(3) 1.1762(3) 0.11272(15) 0.0728(14) Uani 1 1 d . . . . .
C30A C 0.4376(4) 1.1509(3) 0.07069(16) 0.1001(19) Uani 1 1 d . . . . .
H30G H 0.478219 1.124031 0.063196 0.150 Uiso 1 1 calc R U . . .
H30H H 0.451505 1.198618 0.060382 0.150 Uiso 1 1 calc R U . . .
H30I H 0.378990 1.114056 0.061778 0.150 Uiso 1 1 calc R U . . .
C31A C 0.3737(4) 1.2091(3) 0.12449(18) 0.0967(18) Uani 1 1 d . . . . .
H31G H 0.317483 1.168898 0.114170 0.145 Uiso 1 1 calc R U . . .
H31H H 0.383451 1.258108 0.115632 0.145 Uiso 1 1 calc R U . . .
H31I H 0.374884 1.221325 0.151206 0.145 Uiso 1 1 calc R U . . .
C32A C 0.5313(3) 1.2451(3) 0.12496(15) 0.0772(14) Uani 1 1 d . . . . .
H32G H 0.535405 1.265211 0.151469 0.116 Uiso 1 1 calc R U . . .
H32H H 0.535983 1.288597 0.112662 0.116 Uiso 1 1 calc R U . . .
H32I H 0.577921 1.225264 0.118541 0.116 Uiso 1 1 calc R U . . .
C33A C 0.5555(3) 1.0326(3) 0.19213(14) 0.0680(13) Uani 1 1 d . . . . .
H33C H 0.611736 1.067811 0.185989 0.082 Uiso 1 1 calc R U . . .
H33D H 0.555930 0.977383 0.187065 0.082 Uiso 1 1 calc R U . . .
C34A C 0.4767(3) 1.0265(3) 0.25070(14) 0.0641(12) Uani 1 1 d . . . . .
C35A C 0.5502(3) 1.0584(2) 0.23342(14) 0.0627(12) Uani 1 1 d . . . . .
C36A C 0.6234(3) 1.1137(3) 0.25538(17) 0.0777(15) Uani 1 1 d . . . . .
H36A H 0.674891 1.134700 0.243975 0.093 Uiso 1 1 calc R U . . .
C37A C 0.6245(4) 1.1399(3) 0.29358(18) 0.0842(16) Uani 1 1 d . . . . .
C38A C 0.5497(4) 1.1119(3) 0.30838(16) 0.0779(14) Uani 1 1 d . . . . .
H38A H 0.547644 1.130834 0.333788 0.093 Uiso 1 1 calc R U . . .
C39A C 0.4738(3) 1.0556(3) 0.28810(15) 0.0709(13) Uani 1 1 d . . . . .
C40A C 0.7092(4) 1.1942(4) 0.3159(2) 0.1176(19) Uani 1 1 d D U . . .
C41A C 0.7400(5) 1.2764(4) 0.3066(3) 0.136(3) Uani 0.789(9) 1 d D U P F 1
H41D H 0.694835 1.299169 0.310513 0.205 Uiso 0.789(9) 1 calc R U P F 1
H41E H 0.791805 1.311976 0.322436 0.205 Uiso 0.789(9) 1 calc R U P F 1
H41F H 0.753295 1.271196 0.281035 0.205 Uiso 0.789(9) 1 calc R U P F 1
C42A C 0.6932(7) 1.2110(9) 0.3583(3) 0.197(6) Uani 0.789(9) 1 d D U P F 1
H42D H 0.648717 1.234684 0.361936 0.295 Uiso 0.789(9) 1 calc R U P F 1
H42E H 0.674286 1.160422 0.366450 0.295 Uiso 0.789(9) 1 calc R U P F 1
H42F H 0.746707 1.248284 0.372407 0.295 Uiso 0.789(9) 1 calc R U P F 1
C43A C 0.7768(6) 1.1582(6) 0.3103(3) 0.119(3) Uani 0.789(9) 1 d D U P F 1
H43D H 0.755854 1.105349 0.316334 0.178 Uiso 0.789(9) 1 calc R U P F 1
H43E H 0.790259 1.152451 0.284652 0.178 Uiso 0.789(9) 1 calc R U P F 1
H43F H 0.828769 1.193231 0.326053 0.178 Uiso 0.789(9) 1 calc R U P F 1
C41Y C 0.734(3) 1.2683(18) 0.3446(10) 0.174(11) Uani 0.211(9) 1 d D U P F 2
H41G H 0.795713 1.285576 0.352363 0.262 Uiso 0.211(9) 1 calc R U P F 2
H41H H 0.724135 1.310439 0.335098 0.262 Uiso 0.211(9) 1 calc R U P F 2
H41I H 0.700509 1.258224 0.365561 0.262 Uiso 0.211(9) 1 calc R U P F 2
C42Y C 0.718(2) 1.1285(16) 0.3388(9) 0.139(9) Uani 0.211(9) 1 d D U P F 2
H42G H 0.702116 1.075705 0.322166 0.209 Uiso 0.211(9) 1 calc R U P F 2
H42H H 0.777071 1.145985 0.349229 0.209 Uiso 0.211(9) 1 calc R U P F 2
H42I H 0.678945 1.125080 0.358472 0.209 Uiso 0.211(9) 1 calc R U P F 2
C43Y C 0.7779(17) 1.181(2) 0.2894(7) 0.114(8) Uani 0.211(9) 1 d D U P F 2
H43G H 0.752096 1.129411 0.271768 0.171 Uiso 0.211(9) 1 calc R U P F 2
H43H H 0.797297 1.224422 0.276241 0.171 Uiso 0.211(9) 1 calc R U P F 2
H43I H 0.827025 1.180521 0.303507 0.171 Uiso 0.211(9) 1 calc R U P F 2
C44A C 0.3934(3) 1.0246(3) 0.30764(14) 0.0773(14) Uani 1 1 d . . . . .
H44C H 0.385488 1.070529 0.324481 0.093 Uiso 1 1 calc R U . . .
H44D H 0.343058 0.999417 0.289411 0.093 Uiso 1 1 calc R U . . .
C45A C 0.3702(3) 0.8818(3) 0.31254(12) 0.0595(11) Uani 1 1 d . . . . .
C46A C 0.3964(3) 0.9649(3) 0.32888(13) 0.0695(13) Uani 1 1 d . . . . .
C47A C 0.4262(3) 0.9898(3) 0.36560(14) 0.0792(15) Uani 1 1 d . . . . .
H47A H 0.442497 1.045008 0.377047 0.095 Uiso 1 1 calc R U . . .
C48A C 0.4332(3) 0.9372(4) 0.38620(13) 0.0780(14) Uani 1 1 d . . . . .
C49A C 0.4052(3) 0.8565(3) 0.36912(12) 0.0699(13) Uani 1 1 d . . . . .
H49A H 0.408179 0.819295 0.382910 0.084 Uiso 1 1 calc R U . . .
C50A C 0.3733(3) 0.8278(3) 0.33314(12) 0.0617(12) Uani 1 1 d . . . . .
C51A C 0.4675(4) 0.9690(4) 0.42654(15) 0.0969(19) Uani 1 1 d . . . . .
C52A C 0.4071(5) 1.0071(6) 0.44694(17) 0.159(4) Uani 1 1 d . . . . .
H52G H 0.427708 1.027310 0.472838 0.239 Uiso 1 1 calc R U . . .
H52H H 0.348864 0.966606 0.444549 0.239 Uiso 1 1 calc R U . . .
H52I H 0.406083 1.051584 0.436421 0.239 Uiso 1 1 calc R U . . .
C53A C 0.5561(4) 1.0343(4) 0.43048(16) 0.1030(19) Uani 1 1 d . . . . .
H53G H 0.596940 1.011322 0.418799 0.155 Uiso 1 1 calc R U . . .
H53H H 0.574895 1.056978 0.456461 0.155 Uiso 1 1 calc R U . . .
H53I H 0.553750 1.076685 0.418738 0.155 Uiso 1 1 calc R U . . .
C54A C 0.4731(6) 0.9037(5) 0.44454(18) 0.165(4) Uani 1 1 d . . . . .
H54G H 0.513405 0.880799 0.432281 0.247 Uiso 1 1 calc R U . . .
H54H H 0.416155 0.861509 0.442597 0.247 Uiso 1 1 calc R U . . .
H54I H 0.493475 0.926734 0.470359 0.247 Uiso 1 1 calc R U . . .
C55A C 0.3371(3) 0.7382(3) 0.31614(13) 0.0648(12) Uani 1 1 d . . . . .
H55C H 0.276612 0.715855 0.321985 0.078 Uiso 1 1 calc R U . . .
H55D H 0.337231 0.730497 0.289254 0.078 Uiso 1 1 calc R U . . .
C56A C 0.4513(3) 0.6779(2) 0.30844(11) 0.0547(10) Uani 1 1 d . . . . .
C57A C 0.3856(3) 0.6914(3) 0.32864(12) 0.0613(11) Uani 1 1 d . . . . .
C58A C 0.3669(3) 0.6598(3) 0.35965(13) 0.0675(12) Uani 1 1 d . . . . .
H58A H 0.321007 0.667077 0.372997 0.081 Uiso 1 1 calc R U . . .
C59A C 0.4127(3) 0.6181(3) 0.37196(12) 0.0678(13) Uani 1 1 d . . . . .
C60A C 0.4786(3) 0.6080(3) 0.35195(12) 0.0615(11) Uani 1 1 d . . . . .
H60A H 0.511019 0.580097 0.359976 0.074 Uiso 1 1 calc R U . . .
C61A C 0.4996(3) 0.6372(2) 0.32017(11) 0.0574(11) Uani 1 1 d . . . . .
C62A C 0.3899(3) 0.5854(4) 0.40662(14) 0.0833(16) Uani 1 1 d . . . . .
C63A C 0.4282(5) 0.6571(5) 0.43995(16) 0.125(2) Uani 1 1 d . . . . .
H63G H 0.490951 0.679504 0.439675 0.187 Uiso 1 1 calc R U . . .
H63H H 0.413294 0.638502 0.462579 0.187 Uiso 1 1 calc R U . . .
H63I H 0.404698 0.698646 0.438616 0.187 Uiso 1 1 calc R U . . .
C64A C 0.4308(4) 0.5233(4) 0.40964(16) 0.0967(18) Uani 1 1 d . . . . .
H64G H 0.411745 0.479135 0.387935 0.145 Uiso 1 1 calc R U . . .
H64H H 0.412977 0.502231 0.431501 0.145 Uiso 1 1 calc R U . . .
H64I H 0.493540 0.548956 0.411398 0.145 Uiso 1 1 calc R U . . .
C65A C 0.2923(4) 0.5451(6) 0.4069(2) 0.177(5) Uani 1 1 d . . . . .
H65G H 0.265565 0.585347 0.408411 0.265 Uiso 1 1 calc R U . . .
H65H H 0.279290 0.520433 0.428061 0.265 Uiso 1 1 calc R U . . .
H65I H 0.269568 0.503613 0.384412 0.265 Uiso 1 1 calc R U . . .
C66A C 0.5727(3) 0.6249(2) 0.29963(11) 0.0560(11) Uani 1 1 d . . . . .
H66C H 0.616971 0.625251 0.317322 0.067 Uiso 1 1 calc R U . . .
H66D H 0.599174 0.670633 0.287883 0.067 Uiso 1 1 calc R U . . .
C67A C 0.5277(2) 0.5446(2) 0.23382(12) 0.0503(10) Uani 1 1 d . . . . .
C68A C 0.5471(3) 0.5475(2) 0.27056(12) 0.0543(10) Uani 1 1 d . . . . .
C69A C 0.5430(3) 0.4768(3) 0.28011(12) 0.0591(11) Uani 1 1 d . . . . .
H69A H 0.556670 0.478436 0.304910 0.071 Uiso 1 1 calc R U . . .
C70A C 0.5198(3) 0.4037(3) 0.25491(13) 0.0604(11) Uani 1 1 d . . . . .
C71A C 0.5044(3) 0.4051(2) 0.21884(12) 0.0551(11) Uani 1 1 d . . . . .
H71A H 0.491098 0.356401 0.200956 0.066 Uiso 1 1 calc R U . . .
C72A C 0.5073(2) 0.4735(2) 0.20718(11) 0.0495(10) Uani 1 1 d . . . . .
C73A C 0.5129(4) 0.3265(3) 0.26585(14) 0.0810(14) Uani 1 1 d D U . . .
C74A C 0.5336(6) 0.3380(5) 0.30703(18) 0.080(2) Uani 0.745(11) 1 d D U P G 1
H74G H 0.590791 0.379385 0.314512 0.120 Uiso 0.745(11) 1 calc R U P G 1
H74H H 0.490588 0.354686 0.320605 0.120 Uiso 0.745(11) 1 calc R U P G 1
H74I H 0.532584 0.287310 0.312199 0.120 Uiso 0.745(11) 1 calc R U P G 1
C75A C 0.4266(7) 0.2641(6) 0.2532(4) 0.156(6) Uani 0.745(11) 1 d D U P G 1
H75G H 0.422669 0.214426 0.260388 0.235 Uiso 0.745(11) 1 calc R U P G 1
H75H H 0.382338 0.282847 0.264401 0.235 Uiso 0.745(11) 1 calc R U P G 1
H75I H 0.417871 0.253941 0.226576 0.235 Uiso 0.745(11) 1 calc R U P G 1
C76A C 0.5844(8) 0.2988(6) 0.2464(3) 0.122(4) Uani 0.745(11) 1 d D U P G 1
H76G H 0.641208 0.340178 0.254815 0.183 Uiso 0.745(11) 1 calc R U P G 1
H76H H 0.581796 0.248372 0.252371 0.183 Uiso 0.745(11) 1 calc R U P G 1
H76I H 0.574705 0.290784 0.219874 0.183 Uiso 0.745(11) 1 calc R U P G 1
C74Y C 0.5923(14) 0.3352(15) 0.2896(9) 0.125(10) Uani 0.255(11) 1 d D U P G 2
H74D H 0.584426 0.283706 0.295846 0.187 Uiso 0.255(11) 1 calc R U P G 2
H74E H 0.643502 0.351138 0.276063 0.187 Uiso 0.255(11) 1 calc R U P G 2
H74F H 0.599456 0.376161 0.312059 0.187 Uiso 0.255(11) 1 calc R U P G 2
C75Y C 0.4314(13) 0.2994(12) 0.2862(7) 0.091(7) Uani 0.255(11) 1 d D U P G 2
H75D H 0.425872 0.249517 0.293512 0.136 Uiso 0.255(11) 1 calc R U P G 2
H75E H 0.435412 0.341190 0.307985 0.136 Uiso 0.255(11) 1 calc R U P G 2
H75F H 0.380966 0.290359 0.270095 0.136 Uiso 0.255(11) 1 calc R U P G 2
C76Y C 0.505(2) 0.2557(10) 0.2333(5) 0.098(7) Uani 0.255(11) 1 d D U P G 2
H76D H 0.500523 0.208219 0.242497 0.148 Uiso 0.255(11) 1 calc R U P G 2
H76E H 0.452753 0.243678 0.217425 0.148 Uiso 0.255(11) 1 calc R U P G 2
H76F H 0.555223 0.270418 0.219283 0.148 Uiso 0.255(11) 1 calc R U P G 2
C77A C 0.4879(3) 0.4696(2) 0.16749(11) 0.0523(10) Uani 1 1 d . . . . .
H77C H 0.439759 0.488527 0.165417 0.063 Uiso 1 1 calc R U . . .
H77D H 0.468370 0.412803 0.154031 0.063 Uiso 1 1 calc R U . . .
C78A C 0.5662(3) 0.5912(2) 0.14186(11) 0.0494(10) Uani 1 1 d . . . . .
C79A C 0.5632(3) 0.5187(2) 0.14923(10) 0.0478(10) Uani 1 1 d . . . . .
C80A C 0.6287(3) 0.4907(2) 0.13842(11) 0.0527(10) Uani 1 1 d . . . . .
H80A H 0.627251 0.441785 0.143902 0.063 Uiso 1 1 calc R U . . .
C81A C 0.6959(3) 0.5315(2) 0.11994(11) 0.0521(10) Uani 1 1 d . . . . .
C82A C 0.6962(3) 0.6031(2) 0.11274(11) 0.0542(10) Uani 1 1 d . . . . .
H82A H 0.741767 0.632074 0.100113 0.065 Uiso 1 1 calc R U . . .
C83A C 0.6331(3) 0.6341(2) 0.12316(11) 0.0499(10) Uani 1 1 d . . . . .
C84A C 0.7658(3) 0.4987(3) 0.10633(12) 0.0603(11) Uani 1 1 d . . . . .
C85A C 0.7689(4) 0.4305(4) 0.1255(2) 0.116(2) Uani 1 1 d . . . . .
H85D H 0.815879 0.413078 0.116691 0.174 Uiso 1 1 calc R U . . .
H85E H 0.714184 0.384817 0.119592 0.174 Uiso 1 1 calc R U . . .
H85F H 0.778421 0.451229 0.151979 0.174 Uiso 1 1 calc R U . . .
C86A C 0.7446(4) 0.4589(4) 0.06686(17) 0.118(2) Uani 1 1 d . . . . .
H86D H 0.740392 0.497706 0.053106 0.177 Uiso 1 1 calc R U . . .
H86E H 0.689475 0.413796 0.063710 0.177 Uiso 1 1 calc R U . . .
H86F H 0.789809 0.439186 0.057795 0.177 Uiso 1 1 calc R U . . .
C87A C 0.8511(4) 0.5631(4) 0.1119(3) 0.163(4) Uani 1 1 d . . . . .
H87D H 0.895659 0.539507 0.108858 0.244 Uiso 1 1 calc R U . . .
H87E H 0.858818 0.596534 0.136675 0.244 Uiso 1 1 calc R U . . .
H87F H 0.855653 0.596216 0.094037 0.244 Uiso 1 1 calc R U . . .
C88A C 0.6326(3) 0.7091(2) 0.11166(11) 0.0525(10) Uani 1 1 d . . . . .
H88C H 0.613926 0.742142 0.131826 0.063 Uiso 1 1 calc R U . . .
H88D H 0.691659 0.741232 0.107016 0.063 Uiso 1 1 calc R U . . .
O20 O 0.36750(18) 0.73082(17) 0.18090(8) 0.0667(8) Uani 1 1 d D U . . .
S4 S 0.27234(8) 0.67449(8) 0.17739(4) 0.0638(5) Uani 0.857(3) 1 d D U P H 1
C89A C 0.2736(3) 0.5811(3) 0.15391(14) 0.0830(15) Uani 1 1 d D U . . .
H89D H 0.215036 0.541056 0.150415 0.124 Uiso 0.857(3) 1 calc R U P H 1
H89E H 0.296118 0.585865 0.130058 0.124 Uiso 0.857(3) 1 calc R U P H 1
H89F H 0.310450 0.564303 0.168177 0.124 Uiso 0.857(3) 1 calc R U P H 1
H89G H 0.247928 0.528731 0.160276 0.124 Uiso 0.143(3) 1 calc R U P H 2
H89H H 0.228123 0.596444 0.144911 0.124 Uiso 0.143(3) 1 calc R U P H 2
H89I H 0.313041 0.577754 0.134846 0.124 Uiso 0.143(3) 1 calc R U P H 2
C90A C 0.2552(3) 0.6564(3) 0.22124(13) 0.0851(15) Uani 1 1 d D U . . .
H90D H 0.195614 0.620599 0.221689 0.128 Uiso 0.857(3) 1 calc R U P H 1
H90E H 0.294338 0.631065 0.227727 0.128 Uiso 0.857(3) 1 calc R U P H 1
H90F H 0.266177 0.707279 0.238853 0.128 Uiso 0.857(3) 1 calc R U P H 1
H90G H 0.235246 0.606289 0.229865 0.128 Uiso 0.143(3) 1 calc R U P H 2
H90H H 0.275790 0.702115 0.242235 0.128 Uiso 0.143(3) 1 calc R U P H 2
H90I H 0.207662 0.660038 0.207303 0.128 Uiso 0.143(3) 1 calc R U P H 2
S4X S 0.3338(5) 0.6575(4) 0.1950(2) 0.067(3) Uani 0.143(3) 1 d D U P H 2
O21 O 0.53871(19) 0.82577(16) 0.17989(8) 0.0632(8) Uani 1 1 d D U . . .
S5 S 0.54477(8) 0.79401(7) 0.21386(3) 0.0684(3) Uani 1 1 d D U . . .
C91A C 0.5469(3) 0.8721(3) 0.25102(13) 0.0748(13) Uani 1 1 d D U . . .
H91D H 0.592076 0.922230 0.248671 0.112 Uiso 1 1 calc R U . . .
H91E H 0.558584 0.858637 0.273943 0.112 Uiso 1 1 calc R U . . .
H91F H 0.491075 0.878582 0.251058 0.112 Uiso 1 1 calc R U . . .
C92A C 0.6507(3) 0.7991(4) 0.21774(15) 0.0888(16) Uani 1 1 d D U . . .
H92D H 0.659497 0.759580 0.197690 0.133 Uiso 1 1 calc R U . . .
H92E H 0.662508 0.787621 0.241142 0.133 Uiso 1 1 calc R U . . .
H92F H 0.689809 0.853071 0.216576 0.133 Uiso 1 1 calc R U . . .
O22 O 0.50636(19) 0.85974(15) 0.10625(8) 0.0610(7) Uani 1 1 d D U . . .
S6 S 0.49809(17) 0.87710(15) 0.06916(7) 0.0788(10) Uani 0.589(5) 1 d D U P I 1
C93A C 0.5885(5) 0.8628(4) 0.04690(18) 0.126(3) Uani 1 1 d D U . . .
H93D H 0.587887 0.873041 0.022319 0.189 Uiso 0.589(5) 1 calc R U P I 1
H93E H 0.641995 0.900059 0.061100 0.189 Uiso 0.589(5) 1 calc R U P I 1
H93F H 0.585006 0.807473 0.045173 0.189 Uiso 0.589(5) 1 calc R U P I 1
H93G H 0.624135 0.898307 0.032086 0.189 Uiso 0.411(5) 1 calc R U P I 2
H93H H 0.620679 0.832805 0.055066 0.189 Uiso 0.411(5) 1 calc R U P I 2
H93I H 0.535937 0.825100 0.032238 0.189 Uiso 0.411(5) 1 calc R U P I 2
C94A C 0.5374(8) 0.9823(5) 0.0762(3) 0.102(4) Uani 0.589(5) 1 d D U P I 1
H94D H 0.533732 0.997566 0.052927 0.153 Uiso 0.589(5) 1 calc R U P I 1
H94E H 0.502949 1.003923 0.093432 0.153 Uiso 0.589(5) 1 calc R U P I 1
H94F H 0.597529 1.004171 0.086297 0.153 Uiso 0.589(5) 1 calc R U P I 1
S6X S 0.5612(3) 0.9211(2) 0.08555(11) 0.0902(16) Uani 0.411(5) 1 d D U P I 2
C94Y C 0.4866(9) 0.9359(9) 0.0579(4) 0.097(4) Uani 0.411(5) 1 d D U P I 2
H94G H 0.517034 0.974963 0.043559 0.145 Uiso 0.411(5) 1 calc R U P I 2
H94H H 0.452638 0.884836 0.041364 0.145 Uiso 0.411(5) 1 calc R U P I 2
H94I H 0.448287 0.956196 0.073272 0.145 Uiso 0.411(5) 1 calc R U P I 2
N1 N 0.9944(10) 1.2312(6) 0.4673(3) 0.280(6) Uani 1 1 d D U . . .
C95 C 0.9643(8) 1.1938(5) 0.4389(2) 0.166(4) Uani 1 1 d D U . . .
C96 C 0.9261(6) 1.1490(5) 0.4050(2) 0.140(3) Uani 1 1 d D U . . .
H96A H 0.874799 1.103780 0.407847 0.210 Uiso 1 1 calc R U . . .
H96B H 0.966644 1.128501 0.391412 0.210 Uiso 1 1 calc R U . . .
H96C H 0.909440 1.182637 0.391549 0.210 Uiso 1 1 calc R U . . .
N2 N 0.7944(8) 0.9318(9) 0.0963(3) 0.249(5) Uani 1 1 d D U . . .
C97 C 0.7676(8) 0.9455(8) 0.1245(4) 0.190(4) Uani 1 1 d D U . . .
C98 C 0.7323(6) 0.9638(6) 0.1588(3) 0.186(4) Uani 1 1 d D U . . .
H98A H 0.747307 1.021989 0.166581 0.279 Uiso 1 1 calc R U . . .
H98B H 0.755905 0.944724 0.177371 0.279 Uiso 1 1 calc R U . . .
H98C H 0.669538 0.937153 0.155828 0.279 Uiso 1 1 calc R U . . .
N3 N 0.2196(4) 0.7511(5) 0.4175(2) 0.140(2) Uani 1 1 d D U . . .
C99 C 0.2079(4) 0.7953(5) 0.4027(2) 0.107(2) Uani 1 1 d D U . . .
C100 C 0.1908(4) 0.8500(4) 0.38359(17) 0.1079(19) Uani 1 1 d D U . . .
H10G H 0.136751 0.821903 0.368098 0.162 Uiso 1 1 calc R U . . .
H10H H 0.237898 0.869581 0.368350 0.162 Uiso 1 1 calc R U . . .
H10I H 0.186049 0.895510 0.401371 0.162 Uiso 1 1 calc R U . . .

loop_
_atom_site_aniso_label
_atom_site_aniso_U_11
_atom_site_aniso_U_22
_atom_site_aniso_U_33
_atom_site_aniso_U_23
_atom_site_aniso_U_13
_atom_site_aniso_U_12
Sc1 0.0472(5) 0.0531(5) 0.0568(5) 0.0041(4) 0.0012(4) 0.0101(4)
O1 0.0472(17) 0.0573(17) 0.0595(19) 0.0058(14) 0.0072(14) 0.0125(14)
O2 0.0509(17) 0.0555(17) 0.0575(19) 0.0075(14) 0.0004(14) 0.0103(14)
O3 0.0486(17) 0.0564(17) 0.0658(19) 0.0098(15) -0.0001(14) 0.0130(14)
O4 0.0552(19) 0.081(2) 0.069(2) 0.0113(18) 0.0064(16) 0.0268(17)
O5 0.066(2) 0.0667(19) 0.063(2) 0.0006(16) 0.0013(16) 0.0163(17)
O6 0.084(2) 0.087(2) 0.066(2) 0.0152(18) 0.0079(18) 0.032(2)
O7 0.068(3) 0.170(5) 0.095(3) -0.019(3) 0.022(2) -0.018(3)
O8 0.073(2) 0.071(2) 0.066(2) 0.0147(17) 0.0030(17) 0.0221(18)
C1 0.046(3) 0.054(2) 0.051(3) 0.005(2) 0.000(2) 0.011(2)
C2 0.049(3) 0.052(2) 0.061(3) 0.007(2) -0.003(2) 0.010(2)
C3 0.048(3) 0.060(3) 0.058(3) 0.007(2) 0.003(2) 0.012(2)
C4 0.052(3) 0.058(3) 0.061(3) 0.003(2) 0.000(2) 0.014(2)
C5 0.050(3) 0.055(3) 0.058(3) 0.005(2) 0.000(2) 0.010(2)
C6 0.048(3) 0.055(2) 0.059(3) 0.010(2) 0.004(2) 0.013(2)
C7 0.058(3) 0.069(3) 0.062(3) 0.001(2) 0.009(2) 0.015(2)
C8 0.109(5) 0.085(4) 0.073(4) 0.006(3) 0.012(3) 0.014(3)
C9 0.080(4) 0.073(3) 0.073(3) -0.014(3) -0.001(3) 0.019(3)
C10 0.081(4) 0.100(4) 0.087(4) -0.005(3) 0.011(3) 0.041(3)
C11 0.047(3) 0.054(2) 0.064(3) 0.003(2) -0.001(2) 0.011(2)
C12 0.068(3) 0.065(3) 0.071(3) 0.012(3) 0.017(3) 0.024(3)
C13 0.056(3) 0.062(3) 0.069(3) 0.011(2) 0.011(2) 0.016(2)
C14 0.056(3) 0.061(3) 0.101(4) 0.023(3) 0.012(3) 0.003(2)
C15 0.080(4) 0.076(4) 0.122(5) 0.022(4) 0.018(4) 0.008(3)
C16 0.098(5) 0.063(3) 0.127(5) 0.035(3) 0.034(4) 0.022(3)
C17 0.093(4) 0.075(3) 0.076(4) 0.021(3) 0.026(3) 0.044(3)
C18 0.085(4) 0.070(4) 0.180(7) 0.043(4) 0.012(4) -0.008(3)
C19 0.076(7) 0.107(8) 0.195(11) 0.047(9) -0.028(7) -0.036(6)
C20 0.129(11) 0.074(7) 0.240(19) -0.006(9) -0.012(10) -0.001(6)
C21 0.081(8) 0.140(11) 0.203(10) 0.075(9) 0.027(7) 0.011(7)
C19X 0.085(12) 0.094(13) 0.25(2) 0.059(14) 0.022(14) 0.011(9)
C20X 0.103(14) 0.068(11) 0.181(10) 0.025(9) -0.015(12) -0.013(10)
C21X 0.113(14) 0.080(12) 0.207(17) 0.063(12) 0.034(15) 0.009(10)
C22 0.127(5) 0.084(4) 0.073(4) 0.019(3) 0.029(3) 0.062(4)
C23 0.075(4) 0.100(4) 0.064(3) 0.026(3) 0.017(3) 0.033(3)
C24 0.116(5) 0.075(4) 0.093(4) 0.024(3) 0.038(4) 0.027(4)
C25 0.124(6) 0.092(5) 0.151(7) -0.006(4) 0.052(5) 0.015(4)
C26 0.108(5) 0.095(5) 0.172(7) 0.005(5) 0.057(5) 0.020(4)
C27 0.178(8) 0.074(4) 0.127(6) 0.003(4) 0.078(6) -0.003(5)
C28 0.095(4) 0.076(3) 0.085(4) 0.020(3) 0.033(3) 0.028(3)
C29 0.121(9) 0.093(7) 0.193(10) -0.002(8) 0.083(8) 0.008(6)
C30 0.165(12) 0.092(7) 0.245(16) -0.025(9) 0.112(11) -0.032(7)
C31 0.168(16) 0.123(11) 0.190(11) 0.010(8) 0.095(11) -0.022(10)
C32 0.161(13) 0.215(15) 0.247(15) 0.004(15) 0.104(12) 0.098(13)
C29X 0.124(9) 0.111(10) 0.200(12) -0.004(8) 0.076(10) 0.000(8)
C30X 0.129(13) 0.142(14) 0.242(15) -0.025(12) 0.069(12) -0.041(11)
C31X 0.136(15) 0.108(13) 0.247(16) 0.035(12) 0.082(12) 0.004(11)
C32X 0.083(10) 0.140(12) 0.170(15) 0.016(10) 0.066(10) 0.012(10)
C33 0.063(3) 0.088(4) 0.082(4) 0.018(3) 0.004(3) 0.020(3)
C34 0.054(3) 0.064(3) 0.062(3) 0.007(2) -0.007(2) 0.004(2)
C35 0.058(3) 0.068(3) 0.066(3) 0.007(2) 0.003(2) 0.007(2)
C36 0.063(3) 0.072(3) 0.071(4) 0.011(3) -0.006(3) 0.012(3)
C37 0.083(4) 0.069(3) 0.057(3) 0.005(2) -0.005(3) 0.009(3)
C38 0.067(3) 0.068(3) 0.068(3) 0.010(3) 0.006(3) 0.014(3)
C39 0.057(3) 0.063(3) 0.067(3) 0.007(2) 0.003(2) 0.010(2)
C40 0.109(5) 0.103(4) 0.074(4) 0.014(3) 0.003(3) 0.044(4)
C41 0.187(9) 0.132(7) 0.122(6) 0.050(5) 0.014(6) 0.022(6)
C42 0.157(7) 0.263(11) 0.067(4) 0.032(5) 0.017(4) 0.098(8)
C43 0.091(5) 0.289(12) 0.095(5) 0.070(6) -0.013(4) 0.021(6)
C44 0.050(3) 0.082(3) 0.075(3) 0.006(3) 0.000(2) 0.012(3)
C45 0.044(3) 0.079(3) 0.066(3) 0.001(3) 0.004(2) 0.014(2)
C46 0.044(3) 0.081(3) 0.072(3) -0.003(3) -0.005(2) 0.014(2)
C47 0.044(3) 0.102(4) 0.078(4) 0.010(3) 0.000(2) 0.015(3)
C48 0.046(3) 0.087(4) 0.078(4) -0.009(3) 0.003(3) 0.017(3)
C49 0.044(3) 0.079(3) 0.085(4) -0.014(3) 0.001(3) 0.014(2)
C50 0.040(3) 0.073(3) 0.073(3) -0.007(3) -0.001(2) 0.012(2)
C51 0.074(3) 0.105(4) 0.078(4) -0.020(3) 0.003(3) 0.024(3)
C52 0.065(7) 0.123(8) 0.070(6) -0.021(5) 0.007(5) 0.018(6)
C53 0.108(7) 0.104(11) 0.082(10) -0.028(7) -0.005(6) -0.003(6)
C54 0.150(12) 0.173(16) 0.093(9) -0.017(9) 0.021(9) 0.102(13)
C52X 0.093(8) 0.159(15) 0.167(18) -0.028(13) 0.053(10) 0.032(11)
C53X 0.110(9) 0.091(11) 0.072(9) -0.009(8) -0.006(7) 0.030(8)
C54X 0.131(13) 0.128(8) 0.083(9) -0.017(8) -0.009(9) 0.075(9)
C55 0.046(3) 0.071(3) 0.079(3) -0.005(3) -0.001(2) 0.010(2)
C56 0.049(3) 0.064(3) 0.073(3) 0.013(2) 0.014(2) 0.018(2)
C57 0.048(3) 0.061(3) 0.092(4) 0.011(3) 0.010(3) 0.008(2)
C58 0.051(3) 0.062(3) 0.100(4) 0.004(3) 0.014(3) 0.012(2)
C59 0.043(3) 0.055(3) 0.121(5) 0.017(3) 0.006(3) 0.006(2)
C60 0.043(3) 0.064(3) 0.091(4) 0.022(3) 0.009(2) 0.009(2)
C61 0.053(3) 0.062(3) 0.077(3) 0.016(2) 0.009(2) 0.016(2)
C62 0.052(3) 0.067(3) 0.118(4) 0.013(3) 0.005(3) 0.020(2)
C63 0.055(6) 0.128(9) 0.143(9) 0.028(8) 0.025(6) 0.039(6)
C64 0.084(7) 0.071(5) 0.169(13) 0.011(7) -0.022(8) 0.027(5)
C65 0.057(6) 0.083(6) 0.134(7) 0.018(6) -0.006(5) 0.031(5)
C63X 0.066(9) 0.107(11) 0.117(7) 0.009(6) 0.009(7) 0.047(8)
C64X 0.074(9) 0.074(8) 0.123(10) 0.017(7) 0.006(9) 0.032(7)
C65X 0.054(6) 0.084(8) 0.143(14) 0.012(8) 0.003(7) 0.021(5)
C66 0.044(3) 0.073(3) 0.075(3) 0.022(3) 0.003(2) 0.015(2)
C67 0.048(3) 0.052(2) 0.065(3) 0.008(2) 0.004(2) 0.010(2)
C68 0.048(3) 0.067(3) 0.074(3) 0.018(2) 0.009(2) 0.013(2)
C69 0.055(3) 0.087(3) 0.087(4) 0.032(3) 0.010(3) 0.027(3)
C70 0.058(3) 0.086(3) 0.100(4) 0.040(3) 0.016(3) 0.025(3)
C71 0.060(3) 0.070(3) 0.092(4) 0.030(3) 0.016(3) 0.018(3)
C72 0.046(3) 0.058(3) 0.074(3) 0.012(2) 0.004(2) 0.014(2)
C73 0.074(4) 0.121(5) 0.130(5) 0.069(4) 0.016(4) 0.037(4)
C74 0.141(6) 0.212(9) 0.206(9) 0.150(8) 0.088(6) 0.119(7)
C75 0.097(5) 0.179(7) 0.172(7) 0.126(6) 0.044(5) 0.055(5)
C76 0.092(5) 0.206(9) 0.146(7) 0.109(7) 0.005(5) 0.033(5)
C77 0.043(3) 0.049(2) 0.094(4) 0.016(2) 0.004(2) 0.003(2)
C78 0.040(2) 0.053(3) 0.063(3) 0.004(2) -0.008(2) 0.004(2)
C79 0.039(2) 0.057(3) 0.069(3) 0.011(2) 0.006(2) 0.004(2)
C80 0.043(3) 0.067(3) 0.096(4) 0.033(3) 0.001(3) 0.004(2)
C81 0.050(3) 0.073(3) 0.070(3) 0.022(3) 0.010(2) 0.012(2)
C82 0.043(3) 0.067(3) 0.069(3) 0.012(2) 0.003(2) 0.005(2)
C83 0.040(2) 0.051(2) 0.063(3) 0.008(2) -0.002(2) 0.0023(19)
C84 0.068(3) 0.097(4) 0.085(4) 0.037(3) 0.011(3) 0.021(3)
C85 0.071(4) 0.151(6) 0.079(4) 0.046(4) 0.005(3) 0.029(4)
C86 0.074(4) 0.106(4) 0.110(5) 0.057(4) 0.026(3) 0.016(3)
C87 0.101(4) 0.129(5) 0.078(4) 0.047(4) 0.030(3) 0.037(4)
C88 0.043(2) 0.058(3) 0.057(3) -0.001(2) -0.003(2) 0.007(2)
O9 0.0601(18) 0.0623(18) 0.0557(18) 0.0056(14) -0.0058(14) 0.0133(15)
S1 0.0601(8) 0.0794(8) 0.0688(8) 0.0103(6) -0.0019(6) 0.0096(6)
C89 0.072(3) 0.086(4) 0.086(4) 0.027(3) 0.008(3) 0.025(3)
C90 0.116(5) 0.130(5) 0.074(4) 0.021(3) -0.008(3) 0.064(4)
O10 0.0558(18) 0.0600(17) 0.0570(18) 0.0064(14) 0.0040(14) 0.0123(14)
S2 0.0577(7) 0.0695(7) 0.0683(8) 0.0089(6) 0.0041(6) 0.0162(6)
C91 0.109(4) 0.082(4) 0.081(4) 0.023(3) 0.014(3) 0.040(3)
C92 0.067(3) 0.110(4) 0.085(4) 0.026(3) 0.020(3) 0.035(3)
O11 0.0487(18) 0.0707(19) 0.067(2) 0.0078(15) -0.0035(15) 0.0086(15)
S3 0.0535(7) 0.0773(8) 0.0796(9) 0.0065(7) -0.0026(6) 0.0117(6)
C93 0.088(4) 0.088(4) 0.090(4) 0.023(3) -0.021(3) 0.006(3)
C94 0.074(4) 0.071(3) 0.105(4) 0.011(3) -0.011(3) 0.008(3)
Sc2 0.0595(5) 0.0415(4) 0.0584(5) 0.0112(4) 0.0054(4) 0.0150(4)
O12 0.0540(17) 0.0472(15) 0.0560(18) 0.0113(13) 0.0067(14) 0.0155(13)
O13 0.0578(18) 0.0472(15) 0.0574(18) 0.0081(13) 0.0040(14) 0.0142(13)
O14 0.0654(19) 0.0398(15) 0.0635(18) 0.0139(13) 0.0062(14) 0.0143(13)
O15 0.065(2) 0.0512(17) 0.069(2) 0.0033(15) 0.0010(16) 0.0101(15)
O16 0.0588(19) 0.0630(18) 0.0580(19) 0.0081(15) -0.0022(15) 0.0127(15)
O17 0.076(2) 0.0643(19) 0.0554(19) 0.0179(15) 0.0136(15) 0.0257(16)
O18 0.0612(19) 0.0464(15) 0.0521(17) 0.0108(13) 0.0021(14) 0.0102(13)
O19 0.0512(17) 0.0515(16) 0.0590(18) 0.0165(13) 0.0059(14) 0.0185(14)
C1A 0.055(3) 0.037(2) 0.048(3) 0.0065(18) 0.005(2) 0.0101(19)
C2A 0.053(3) 0.039(2) 0.048(2) 0.0093(18) 0.0008(19) 0.0123(19)
C3A 0.052(3) 0.044(2) 0.064(3) 0.015(2) 0.004(2) 0.0132(19)
C4A 0.056(3) 0.044(2) 0.054(3) 0.0128(19) 0.002(2) 0.016(2)
C5A 0.053(3) 0.044(2) 0.056(3) 0.0116(19) -0.002(2) 0.014(2)
C6A 0.055(3) 0.034(2) 0.057(3) 0.0067(18) 0.005(2) 0.0131(18)
C7A 0.060(3) 0.064(3) 0.053(3) 0.012(2) 0.007(2) 0.024(2)
C8A 0.125(5) 0.094(4) 0.074(4) 0.020(3) 0.028(3) 0.063(4)
C9A 0.069(3) 0.085(3) 0.070(3) 0.026(3) 0.010(3) 0.017(3)
C10A 0.077(3) 0.086(3) 0.061(3) 0.015(3) 0.006(3) 0.024(3)
C11A 0.051(3) 0.045(2) 0.062(3) 0.006(2) 0.002(2) 0.014(2)
C12A 0.046(2) 0.039(2) 0.065(3) 0.007(2) 0.007(2) 0.0086(18)
C13A 0.043(2) 0.045(2) 0.063(3) 0.009(2) 0.005(2) 0.0097(19)
C14A 0.048(3) 0.043(2) 0.074(3) 0.008(2) 0.007(2) 0.0125(19)
C15A 0.058(3) 0.052(3) 0.074(3) 0.016(2) 0.009(2) 0.011(2)
C16A 0.066(3) 0.044(2) 0.073(3) 0.013(2) 0.009(2) 0.019(2)
C17A 0.049(3) 0.041(2) 0.072(3) 0.010(2) 0.008(2) 0.0091(19)
C18A 0.080(3) 0.065(3) 0.077(3) 0.024(2) 0.016(2) 0.027(2)
C19A 0.110(9) 0.080(5) 0.084(7) 0.036(5) 0.011(6) 0.044(6)
C20A 0.093(6) 0.078(7) 0.090(7) 0.029(6) 0.025(5) 0.026(5)
C21A 0.094(6) 0.091(6) 0.069(6) 0.027(5) 0.000(5) 0.024(5)
C19Y 0.116(9) 0.075(6) 0.131(11) 0.061(7) 0.046(9) 0.032(6)
C20Y 0.112(12) 0.101(8) 0.072(7) 0.033(5) 0.034(7) 0.054(8)
C21Y 0.099(7) 0.122(12) 0.088(9) 0.031(8) 0.017(7) 0.061(7)
C22A 0.055(3) 0.043(2) 0.072(3) 0.010(2) 0.013(2) 0.012(2)
C23A 0.060(3) 0.046(2) 0.065(3) 0.014(2) 0.013(2) 0.021(2)
C24A 0.057(3) 0.043(2) 0.071(3) 0.006(2) 0.009(2) 0.018(2)
C25A 0.062(3) 0.043(2) 0.076(3) 0.009(2) 0.002(2) 0.021(2)
C26A 0.067(3) 0.039(2) 0.084(3) 0.016(2) 0.010(3) 0.015(2)
C27A 0.059(3) 0.044(2) 0.089(4) 0.011(2) 0.000(3) 0.014(2)
C28A 0.057(3) 0.044(2) 0.074(3) 0.011(2) 0.004(2) 0.013(2)
C29A 0.075(3) 0.043(2) 0.095(4) 0.018(2) 0.000(3) 0.014(2)
C30A 0.127(5) 0.056(3) 0.102(5) 0.026(3) -0.023(4) 0.011(3)
C31A 0.085(4) 0.056(3) 0.153(6) 0.032(3) -0.004(4) 0.024(3)
C32A 0.087(4) 0.044(2) 0.095(4) 0.022(2) 0.008(3) 0.013(2)
C33A 0.054(3) 0.046(2) 0.099(4) 0.021(2) 0.003(3) 0.010(2)
C34A 0.054(3) 0.045(2) 0.086(4) 0.007(2) -0.001(3) 0.015(2)
C35A 0.063(3) 0.041(2) 0.083(3) 0.013(2) -0.004(3) 0.019(2)
C36A 0.060(3) 0.053(3) 0.117(5) 0.025(3) -0.009(3) 0.015(2)
C37A 0.075(4) 0.064(3) 0.098(5) 0.011(3) -0.021(3) 0.011(3)
C38A 0.074(4) 0.057(3) 0.095(4) 0.006(3) -0.016(3) 0.021(3)
C39A 0.078(4) 0.048(3) 0.087(4) 0.008(3) -0.008(3) 0.026(2)
C40A 0.078(4) 0.133(4) 0.123(4) 0.015(4) -0.039(4) 0.023(3)
C41A 0.079(5) 0.069(4) 0.217(9) -0.038(4) -0.046(6) 0.014(4)
C42A 0.099(7) 0.240(13) 0.131(5) -0.064(6) -0.029(5) -0.024(7)
C43A 0.093(6) 0.113(6) 0.142(8) 0.022(6) -0.041(5) 0.031(5)
C41Y 0.14(2) 0.148(12) 0.189(19) -0.020(11) -0.012(17) 0.034(16)
C42Y 0.092(16) 0.140(14) 0.134(17) 0.035(11) -0.078(13) -0.023(14)
C43Y 0.081(14) 0.107(19) 0.133(17) 0.012(12) -0.040(11) 0.018(13)
C44A 0.080(4) 0.071(3) 0.074(3) -0.005(3) 0.001(3) 0.032(3)
C45A 0.050(3) 0.070(3) 0.048(3) 0.001(2) 0.006(2) 0.017(2)
C46A 0.064(3) 0.075(3) 0.062(3) 0.003(3) 0.000(2) 0.022(3)
C47A 0.074(3) 0.083(4) 0.062(3) -0.007(3) 0.003(3) 0.020(3)
C48A 0.065(3) 0.099(4) 0.051(3) 0.001(3) 0.001(2) 0.015(3)
C49A 0.061(3) 0.088(4) 0.051(3) 0.011(3) 0.000(2) 0.017(3)
C50A 0.046(3) 0.076(3) 0.055(3) 0.009(2) 0.004(2) 0.016(2)
C51A 0.077(4) 0.117(5) 0.059(3) -0.004(3) -0.003(3) 0.004(3)
C52A 0.111(6) 0.260(10) 0.066(4) -0.035(5) 0.007(4) 0.058(6)
C53A 0.093(4) 0.109(5) 0.082(4) 0.000(3) -0.021(3) 0.019(4)
C54A 0.219(9) 0.126(6) 0.078(5) 0.026(4) -0.057(5) -0.025(6)
C55A 0.056(3) 0.068(3) 0.061(3) 0.012(2) -0.001(2) 0.012(2)
C56A 0.055(3) 0.055(2) 0.048(3) 0.012(2) -0.001(2) 0.012(2)
C57A 0.052(3) 0.064(3) 0.057(3) 0.011(2) 0.001(2) 0.010(2)
C58A 0.049(3) 0.084(3) 0.060(3) 0.015(3) 0.005(2) 0.013(2)
C59A 0.051(3) 0.088(3) 0.058(3) 0.023(3) 0.003(2) 0.013(3)
C60A 0.055(3) 0.065(3) 0.053(3) 0.013(2) -0.004(2) 0.008(2)
C61A 0.053(3) 0.055(2) 0.050(3) 0.007(2) 0.000(2) 0.004(2)
C62A 0.064(3) 0.127(5) 0.068(3) 0.048(3) 0.014(3) 0.031(3)
C63A 0.175(7) 0.160(7) 0.061(4) 0.039(4) 0.020(4) 0.078(6)
C64A 0.088(4) 0.118(5) 0.093(4) 0.056(4) 0.018(3) 0.031(4)
C65A 0.069(4) 0.328(13) 0.181(8) 0.196(9) 0.044(5) 0.051(6)
C66A 0.051(3) 0.051(2) 0.055(3) 0.009(2) -0.002(2) 0.007(2)
C67A 0.041(2) 0.044(2) 0.062(3) 0.016(2) 0.0076(19) 0.0086(18)
C68A 0.043(2) 0.054(2) 0.057(3) 0.012(2) 0.004(2) 0.0079(19)
C69A 0.057(3) 0.061(3) 0.057(3) 0.021(2) 0.001(2) 0.015(2)
C70A 0.061(3) 0.051(3) 0.067(3) 0.017(2) -0.003(2) 0.016(2)
C71A 0.053(3) 0.048(2) 0.060(3) 0.012(2) -0.002(2) 0.012(2)
C72A 0.044(2) 0.045(2) 0.054(3) 0.011(2) 0.0033(19) 0.0102(18)
C73A 0.100(4) 0.057(3) 0.082(3) 0.025(2) -0.016(3) 0.019(3)
C74A 0.087(6) 0.075(4) 0.083(4) 0.033(4) -0.006(4) 0.027(4)
C75A 0.160(7) 0.078(6) 0.185(12) 0.076(8) -0.090(8) -0.039(6)
C76A 0.210(10) 0.102(7) 0.091(6) 0.025(5) 0.005(6) 0.098(8)
C74Y 0.123(12) 0.087(15) 0.17(2) 0.080(15) -0.044(14) 0.011(15)
C75Y 0.126(12) 0.041(11) 0.107(16) 0.038(11) 0.012(12) 0.020(10)
C76Y 0.14(2) 0.038(9) 0.125(13) 0.031(7) 0.023(11) 0.029(12)
C77A 0.052(3) 0.040(2) 0.058(3) 0.0099(19) -0.001(2) 0.0095(19)
C78A 0.044(2) 0.048(2) 0.053(2) 0.0079(19) 0.0011(19) 0.0144(19)
C79A 0.051(2) 0.043(2) 0.041(2) 0.0054(17) -0.0055(18) 0.0087(19)
C80A 0.047(2) 0.047(2) 0.059(3) 0.008(2) -0.004(2) 0.014(2)
C81A 0.042(2) 0.052(2) 0.057(3) 0.007(2) -0.006(2) 0.013(2)
C82A 0.047(2) 0.059(3) 0.049(2) 0.010(2) -0.0007(19) 0.011(2)
C83A 0.047(2) 0.046(2) 0.049(2) 0.0064(19) -0.0017(19) 0.0098(19)
C84A 0.048(3) 0.059(3) 0.070(3) 0.008(2) -0.003(2) 0.018(2)
C85A 0.101(5) 0.121(5) 0.161(6) 0.062(5) 0.039(4) 0.066(4)
C86A 0.086(4) 0.152(6) 0.106(5) -0.040(4) -0.015(4) 0.070(4)
C87A 0.050(4) 0.086(4) 0.317(12) -0.024(6) 0.022(5) 0.022(3)
C88A 0.052(3) 0.050(2) 0.052(3) 0.0123(19) 0.004(2) 0.013(2)
O20 0.0607(19) 0.0584(17) 0.073(2) 0.0152(15) 0.0080(15) 0.0118(15)
S4 0.0479(8) 0.0643(8) 0.0679(9) 0.0121(7) -0.0016(6) 0.0086(6)
C89A 0.072(3) 0.073(3) 0.085(3) 0.001(3) 0.001(3) 0.012(3)
C90A 0.072(3) 0.089(4) 0.074(3) 0.017(3) 0.009(3) 0.004(3)
S4X 0.053(5) 0.066(5) 0.082(6) 0.017(4) -0.007(4) 0.023(4)
O21 0.0663(19) 0.0550(17) 0.0627(18) 0.0109(14) 0.0015(15) 0.0166(15)
S5 0.0695(8) 0.0637(7) 0.0685(8) 0.0145(6) -0.0006(6) 0.0201(6)
C91A 0.088(4) 0.064(3) 0.072(3) 0.017(2) 0.003(3) 0.025(3)
C92A 0.076(3) 0.101(4) 0.090(4) 0.020(3) -0.003(3) 0.033(3)
O22 0.070(2) 0.0465(15) 0.0648(19) 0.0188(14) 0.0098(15) 0.0159(14)
S6 0.0691(18) 0.0731(17) 0.0789(17) 0.0282(13) 0.0014(13) 0.0011(14)
C93A 0.187(7) 0.089(4) 0.132(5) 0.057(4) 0.083(5) 0.068(4)
C94A 0.137(10) 0.068(6) 0.122(10) 0.048(6) 0.059(8) 0.047(6)
S6X 0.082(3) 0.073(2) 0.098(3) 0.020(2) 0.012(2) 0.006(2)
C94Y 0.104(11) 0.078(10) 0.120(13) 0.067(9) 0.023(8) 0.021(8)
N1 0.473(17) 0.182(9) 0.126(6) 0.057(5) -0.067(9) 0.035(10)
C95 0.281(12) 0.130(7) 0.101(5) 0.051(5) -0.001(6) 0.075(7)
C96 0.193(8) 0.143(6) 0.113(5) 0.016(4) 0.019(5) 0.103(6)
N2 0.225(11) 0.326(13) 0.259(12) 0.085(11) 0.077(9) 0.166(10)
C97 0.169(10) 0.212(10) 0.250(13) 0.102(11) 0.067(9) 0.112(8)
C98 0.161(8) 0.193(9) 0.272(11) 0.123(9) 0.094(8) 0.106(7)
N3 0.095(4) 0.191(7) 0.135(6) 0.054(4) 0.020(4) 0.045(4)
C99 0.060(4) 0.152(7) 0.095(5) 0.014(4) 0.008(3) 0.028(4)
C100 0.079(4) 0.150(6) 0.084(4) 0.004(3) 0.013(3) 0.042(4)

loop_
_atom_type_symbol
_atom_type_description
_atom_type_scat_dispersion_real
_atom_type_scat_dispersion_imag
_atom_type_scat_source
C C 0.0181 0.0091 'International Tables Vol C Tables 4.2.6.8 and 6.1.1.4'
H H 0.0000 0.0000 'International Tables Vol C Tables 4.2.6.8 and 6.1.1.4'
O O 0.0492 0.0322 'International Tables Vol C Tables 4.2.6.8 and 6.1.1.4'
S S 0.3331 0.5567 'International Tables Vol C Tables 4.2.6.8 and 6.1.1.4'
Sc Sc 0.3119 1.5331 'International Tables Vol C Tables 4.2.6.8 and 6.1.1.4'
N N 0.0311 0.0180 'International Tables Vol C Tables 4.2.6.8 and 6.1.1.4'

loop_
_geom_angle_atom_site_label_1
_geom_angle_atom_site_label_2
_geom_angle_atom_site_label_3
_geom_angle
_geom_angle_site_symmetry_1
_geom_angle_site_symmetry_3
_geom_angle_publ_flag
O2 Sc1 O1 91.90(11) . . ?
O2 Sc1 O9 101.37(12) . . ?
O1 Sc1 O9 87.65(11) . . ?
O2 Sc1 O11 85.76(11) . . ?
O1 Sc1 O11 96.64(12) . . ?
O9 Sc1 O11 171.59(12) . . ?
O2 Sc1 O3 89.63(11) . . ?
O1 Sc1 O3 173.26(12) . . ?
O9 Sc1 O3 85.61(11) . . ?
O11 Sc1 O3 90.02(12) . . ?
O2 Sc1 O10 167.62(12) . . ?
O1 Sc1 O10 90.43(11) . . ?
O9 Sc1 O10 90.87(11) . . ?
O11 Sc1 O10 81.89(11) . . ?
O3 Sc1 O10 89.48(11) . . ?
C1 O1 Sc1 133.1(3) . . ?
C78 O2 Sc1 120.7(2) . . ?
C67 O3 Sc1 128.8(3) . . ?
C56 O4 H4 109.5 . . ?
C45 O5 H5 109.5 . . ?
C34 O6 H6 109.5 . . ?
C23 O7 H7 109.5 . . ?
C12 O8 H8 109.5 . . ?
O1 C1 C2 122.4(4) . . ?
O1 C1 C6 118.8(4) . . ?
C2 C1 C6 118.8(4) . . ?
C3 C2 C1 119.9(4) . . ?
C3 C2 C88 118.8(4) . . ?
C1 C2 C88 121.3(4) . . ?
C2 C3 C4 122.1(4) . . ?
C2 C3 H3 119.0 . . ?
C4 C3 H3 119.0 . . ?
C5 C4 C3 116.5(4) . . ?
C5 C4 C7 124.4(4) . . ?
C3 C4 C7 119.1(4) . . ?
C4 C5 C6 123.3(4) . . ?
C4 C5 H5B 118.3 . . ?
C6 C5 H5B 118.3 . . ?
C5 C6 C1 119.2(4) . . ?
C5 C6 C11 121.1(4) . . ?
C1 C6 C11 119.6(4) . . ?
C8 C7 C4 109.9(4) . . ?
C8 C7 C9 108.5(4) . . ?
C4 C7 C9 112.2(4) . . ?
C8 C7 C10 111.4(4) . . ?
C4 C7 C10 108.4(4) . . ?
C9 C7 C10 106.5(4) . . ?
C7 C8 H8A 109.5 . . ?
C7 C8 H8B 109.5 . . ?
H8A C8 H8B 109.5 . . ?
C7 C8 H8C 109.5 . . ?
H8A C8 H8C 109.5 . . ?
H8B C8 H8C 109.5 . . ?
C7 C9 H9A 109.5 . . ?
C7 C9 H9B 109.5 . . ?
H9A C9 H9B 109.5 . . ?
C7 C9 H9C 109.5 . . ?
H9A C9 H9C 109.5 . . ?
H9B C9 H9C 109.5 . . ?
C7 C10 H10A 109.5 . . ?
C7 C10 H10B 109.5 . . ?
H10A C10 H10B 109.5 . . ?
C7 C10 H10C 109.5 . . ?
H10A C10 H10C 109.5 . . ?
H10B C10 H10C 109.5 . . ?
C13 C11 C6 116.2(4) . . ?
C13 C11 H11A 108.2 . . ?
C6 C11 H11A 108.2 . . ?
C13 C11 H11B 108.2 . . ?
C6 C11 H11B 108.2 . . ?
H11A C11 H11B 107.4 . . ?
O8 C12 C13 123.9(4) . . ?
O8 C12 C17 116.0(5) . . ?
C13 C12 C17 120.1(5) . . ?
C12 C13 C14 118.8(5) . . ?
C12 C13 C11 121.9(4) . . ?
C14 C13 C11 119.3(4) . . ?
C15 C14 C13 123.7(5) . . ?
C15 C14 H14 118.2 . . ?
C13 C14 H14 118.2 . . ?
C14 C15 C16 115.9(5) . . ?
C14 C15 C18 122.5(6) . . ?
C16 C15 C18 121.5(6) . . ?
C15 C16 C17 123.6(5) . . ?
C15 C16 H16B 118.2 . . ?
C17 C16 H16B 118.2 . . ?
C16 C17 C12 117.7(5) . . ?
C16 C17 C22 121.4(5) . . ?
C12 C17 C22 120.8(5) . . ?
C20X C18 C19X 122.8(14) . . ?
C20 C18 C15 113.1(8) . . ?
C20X C18 C15 107.9(9) . . ?
C19X C18 C15 102.6(9) . . ?
C20 C18 C21 115.6(9) . . ?
C15 C18 C21 107.4(7) . . ?
C20X C18 C21X 110.6(12) . . ?
C19X C18 C21X 103.6(13) . . ?
C15 C18 C21X 108.3(9) . . ?
C20 C18 C19 109.1(10) . . ?
C15 C18 C19 112.0(6) . . ?
C21 C18 C19 98.8(8) . . ?
C18 C19 H19A 109.5 . . ?
C18 C19 H19B 109.5 . . ?
H19A C19 H19B 109.5 . . ?
C18 C19 H19C 109.5 . . ?
H19A C19 H19C 109.5 . . ?
H19B C19 H19C 109.5 . . ?
C18 C20 H20A 109.5 . . ?
C18 C20 H20B 109.5 . . ?
H20A C20 H20B 109.5 . . ?
C18 C20 H20C 109.5 . . ?
H20A C20 H20C 109.5 . . ?
H20B C20 H20C 109.5 . . ?
C18 C21 H21A 109.5 . . ?
C18 C21 H21B 109.5 . . ?
H21A C21 H21B 109.5 . . ?
C18 C21 H21C 109.5 . . ?
H21A C21 H21C 109.5 . . ?
H21B C21 H21C 109.5 . . ?
C18 C19X H19D 109.5 . . ?
C18 C19X H19E 109.5 . . ?
H19D C19X H19E 109.5 . . ?
C18 C19X H19F 109.5 . . ?
H19D C19X H19F 109.5 . . ?
H19E C19X H19F 109.5 . . ?
C18 C20X H20D 109.5 . . ?
C18 C20X H20E 109.5 . . ?
H20D C20X H20E 109.5 . . ?
C18 C20X H20F 109.5 . . ?
H20D C20X H20F 109.5 . . ?
H20E C20X H20F 109.5 . . ?
C18 C21X H21D 109.5 . . ?
C18 C21X H21E 109.5 . . ?
H21D C21X H21E 109.5 . . ?
C18 C21X H21F 109.5 . . ?
H21D C21X H21F 109.5 . . ?
H21E C21X H21F 109.5 . . ?
C17 C22 C24 112.6(5) . . ?
C17 C22 H22A 109.1 . . ?
C24 C22 H22A 109.1 . . ?
C17 C22 H22B 109.1 . . ?
C24 C22 H22B 109.1 . . ?
H22A C22 H22B 107.8 . . ?
O7 C23 C28 116.8(5) . . ?
O7 C23 C24 120.7(5) . . ?
C28 C23 C24 122.5(5) . . ?
C23 C24 C25 117.4(5) . . ?
C23 C24 C22 123.8(5) . . ?
C25 C24 C22 117.6(6) . . ?
C26 C25 C24 121.8(7) . . ?
C26 C25 H25 119.1 . . ?
C24 C25 H25 119.1 . . ?
C25 C26 C27 115.2(6) . . ?
C25 C26 C29 127.5(8) . . ?
C27 C26 C29 116.0(8) . . ?
C25 C26 C29X 120.0(10) . . ?
C27 C26 C29X 121.9(9) . . ?
C28 C27 C26 124.3(6) . . ?
C28 C27 H27 117.9 . . ?
C26 C27 H27 117.9 . . ?
C23 C28 C27 117.3(6) . . ?
C23 C28 C33 121.1(5) . . ?
C27 C28 C33 121.0(5) . . ?
C26 C29 C30 110.3(11) . . ?
C26 C29 C32 106.3(13) . . ?
C30 C29 C32 124.0(16) . . ?
C26 C29 C31 112.4(12) . . ?
C30 C29 C31 99.5(11) . . ?
C32 C29 C31 103.9(12) . . ?
C29 C30 H30A 109.5 . . ?
C29 C30 H30B 109.5 . . ?
H30A C30 H30B 109.5 . . ?
C29 C30 H30C 109.5 . . ?
H30A C30 H30C 109.5 . . ?
H30B C30 H30C 109.5 . . ?
C29 C31 H31A 109.5 . . ?
C29 C31 H31B 109.5 . . ?
H31A C31 H31B 109.5 . . ?
C29 C31 H31C 109.5 . . ?
H31A C31 H31C 109.5 . . ?
H31B C31 H31C 109.5 . . ?
C29 C32 H32A 109.5 . . ?
C29 C32 H32B 109.5 . . ?
H32A C32 H32B 109.5 . . ?
C29 C32 H32C 109.5 . . ?
H32A C32 H32C 109.5 . . ?
H32B C32 H32C 109.5 . . ?
C30X C29X C32X 112.2(17) . . ?
C30X C29X C31X 107.3(16) . . ?
C32X C29X C31X 111.2(15) . . ?
C30X C29X C26 112.6(16) . . ?
C32X C29X C26 116.2(15) . . ?
C31X C29X C26 95.8(17) . . ?
C29X C30X H30D 109.5 . . ?
C29X C30X H30E 109.5 . . ?
H30D C30X H30E 109.5 . . ?
C29X C30X H30F 109.5 . . ?
H30D C30X H30F 109.5 . . ?
H30E C30X H30F 109.5 . . ?
C29X C31X H31D 109.5 . . ?
C29X C31X H31E 109.5 . . ?
H31D C31X H31E 109.5 . . ?
C29X C31X H31F 109.5 . . ?
H31D C31X H31F 109.5 . . ?
H31E C31X H31F 109.5 . . ?
C29X C32X H32D 109.5 . . ?
C29X C32X H32E 109.5 . . ?
H32D C32X H32E 109.5 . . ?
C29X C32X H32F 109.5 . . ?
H32D C32X H32F 109.5 . . ?
H32E C32X H32F 109.5 . . ?
C35 C33 C28 111.6(4) . . ?
C35 C33 H33A 109.3 . . ?
C28 C33 H33A 109.3 . . ?
C35 C33 H33B 109.3 . . ?
C28 C33 H33B 109.3 . . ?
H33A C33 H33B 108.0 . . ?
O6 C34 C35 116.4(4) . . ?
O6 C34 C39 122.6(5) . . ?
C35 C34 C39 120.9(5) . . ?
C36 C35 C34 118.5(5) . . ?
C36 C35 C33 121.1(5) . . ?
C34 C35 C33 120.0(5) . . ?
C35 C36 C37 122.1(5) . . ?
C35 C36 H36 118.9 . . ?
C37 C36 H36 118.9 . . ?
C38 C37 C36 117.1(5) . . ?
C38 C37 C40 122.8(5) . . ?
C36 C37 C40 120.0(5) . . ?
C39 C38 C37 123.3(5) . . ?
C39 C38 H38 118.4 . . ?
C37 C38 H38 118.4 . . ?
C38 C39 C34 117.9(5) . . ?
C38 C39 C44 120.5(5) . . ?
C34 C39 C44 121.5(5) . . ?
C43 C40 C37 112.3(6) . . ?
C43 C40 C42 109.3(6) . . ?
C37 C40 C42 112.4(5) . . ?
C43 C40 C41 111.9(7) . . ?
C37 C40 C41 107.9(5) . . ?
C42 C40 C41 102.7(7) . . ?
C40 C41 H41A 109.5 . . ?
C40 C41 H41B 109.5 . . ?
H41A C41 H41B 109.5 . . ?
C40 C41 H41C 109.5 . . ?
H41A C41 H41C 109.5 . . ?
H41B C41 H41C 109.5 . . ?
C40 C42 H42A 109.5 . . ?
C40 C42 H42B 109.5 . . ?
H42A C42 H42B 109.5 . . ?
C40 C42 H42C 109.5 . . ?
H42A C42 H42C 109.5 . . ?
H42B C42 H42C 109.5 . . ?
C40 C43 H43A 109.5 . . ?
C40 C43 H43B 109.5 . . ?
H43A C43 H43B 109.5 . . ?
C40 C43 H43C 109.5 . . ?
H43A C43 H43C 109.5 . . ?
H43B C43 H43C 109.5 . . ?
C39 C44 C46 114.8(4) . . ?
C39 C44 H44A 108.6 . . ?
C46 C44 H44A 108.6 . . ?
C39 C44 H44B 108.6 . . ?
C46 C44 H44B 108.6 . . ?
H44A C44 H44B 107.5 . . ?
O5 C45 C46 116.1(4) . . ?
O5 C45 C50 123.0(5) . . ?
C46 C45 C50 120.8(5) . . ?
C45 C46 C47 118.3(5) . . ?
C45 C46 C44 122.6(5) . . ?
C47 C46 C44 119.1(5) . . ?
C48 C47 C46 122.8(5) . . ?
C48 C47 H47 118.6 . . ?
C46 C47 H47 118.6 . . ?
C49 C48 C47 116.6(5) . . ?
C49 C48 C51 121.5(5) . . ?
C47 C48 C51 121.9(5) . . ?
C48 C49 C50 123.1(5) . . ?
C48 C49 H49 118.4 . . ?
C50 C49 H49 118.4 . . ?
C45 C50 C49 118.4(5) . . ?
C45 C50 C55 121.8(4) . . ?
C49 C50 C55 119.9(5) . . ?
C53 C51 C54 119.7(10) . . ?
C53X C51 C52X 118.4(11) . . ?
C53X C51 C48 109.7(8) . . ?
C53 C51 C48 108.5(7) . . ?
C54 C51 C48 108.1(7) . . ?
C52X C51 C48 110.8(8) . . ?
C53 C51 C52 105.7(8) . . ?
C54 C51 C52 104.4(8) . . ?
C48 C51 C52 110.2(6) . . ?
C53X C51 C54X 106.5(8) . . ?
C52X C51 C54X 100.2(10) . . ?
C48 C51 C54X 110.7(7) . . ?
C51 C52 H52A 109.5 . . ?
C51 C52 H52B 109.5 . . ?
H52A C52 H52B 109.5 . . ?
C51 C52 H52C 109.5 . . ?
H52A C52 H52C 109.5 . . ?
H52B C52 H52C 109.5 . . ?
C51 C53 H53A 109.5 . . ?
C51 C53 H53B 109.5 . . ?
H53A C53 H53B 109.5 . . ?
C51 C53 H53C 109.5 . . ?
H53A C53 H53C 109.5 . . ?
H53B C53 H53C 109.5 . . ?
C51 C54 H54A 109.5 . . ?
C51 C54 H54B 109.5 . . ?
H54A C54 H54B 109.5 . . ?
C51 C54 H54C 109.5 . . ?
H54A C54 H54C 109.5 . . ?
H54B C54 H54C 109.5 . . ?
C51 C52X H52D 109.5 . . ?
C51 C52X H52E 109.5 . . ?
H52D C52X H52E 109.5 . . ?
C51 C52X H52F 109.5 . . ?
H52D C52X H52F 109.5 . . ?
H52E C52X H52F 109.5 . . ?
C51 C53X H53D 109.5 . . ?
C51 C53X H53E 109.5 . . ?
H53D C53X H53E 109.5 . . ?
C51 C53X H53F 109.5 . . ?
H53D C53X H53F 109.5 . . ?
H53E C53X H53F 109.5 . . ?
C51 C54X H54D 109.5 . . ?
C51 C54X H54E 109.5 . . ?
H54D C54X H54E 109.5 . . ?
C51 C54X H54F 109.5 . . ?
H54D C54X H54F 109.5 . . ?
H54E C54X H54F 109.5 . . ?
C50 C55 C57 114.4(4) . . ?
C50 C55 H55A 108.7 . . ?
C57 C55 H55A 108.7 . . ?
C50 C55 H55B 108.7 . . ?
C57 C55 H55B 108.7 . . ?
H55A C55 H55B 107.6 . . ?
O4 C56 C61 122.7(4) . . ?
O4 C56 C57 116.8(4) . . ?
C61 C56 C57 120.4(4) . . ?
C56 C57 C58 118.9(5) . . ?
C56 C57 C55 120.8(4) . . ?
C58 C57 C55 120.2(4) . . ?
C59 C58 C57 121.9(5) . . ?
C59 C58 H58 119.1 . . ?
C57 C58 H58 119.1 . . ?
C58 C59 C60 117.0(5) . . ?
C58 C59 C62 120.8(5) . . ?
C60 C59 C62 122.2(5) . . ?
C61 C60 C59 122.9(5) . . ?
C61 C60 H60 118.6 . . ?
C59 C60 H60 118.6 . . ?
C56 C61 C60 118.9(4) . . ?
C56 C61 C66 121.3(4) . . ?
C60 C61 C66 119.7(5) . . ?
C64X C62 C65X 118.3(9) . . ?
C64 C62 C63 115.0(8) . . ?
C64X C62 C59 108.8(7) . . ?
C64 C62 C59 110.9(6) . . ?
C65X C62 C59 112.5(6) . . ?
C63 C62 C59 109.1(6) . . ?
C64 C62 C65 106.6(7) . . ?
C63 C62 C65 104.7(7) . . ?
C59 C62 C65 110.5(5) . . ?
C64X C62 C63X 104.3(8) . . ?
C65X C62 C63X 101.3(9) . . ?
C59 C62 C63X 111.0(6) . . ?
C62 C63 H63A 109.5 . . ?
C62 C63 H63B 109.5 . . ?
H63A C63 H63B 109.5 . . ?
C62 C63 H63C 109.5 . . ?
H63A C63 H63C 109.5 . . ?
H63B C63 H63C 109.5 . . ?
C62 C64 H64A 109.5 . . ?
C62 C64 H64B 109.5 . . ?
H64A C64 H64B 109.5 . . ?
C62 C64 H64C 109.5 . . ?
H64A C64 H64C 109.5 . . ?
H64B C64 H64C 109.5 . . ?
C62 C65 H65A 109.5 . . ?
C62 C65 H65B 109.5 . . ?
H65A C65 H65B 109.5 . . ?
C62 C65 H65C 109.5 . . ?
H65A C65 H65C 109.5 . . ?
H65B C65 H65C 109.5 . . ?
C62 C63X H63D 109.5 . . ?
C62 C63X H63E 109.5 . . ?
H63D C63X H63E 109.5 . . ?
C62 C63X H63F 109.5 . . ?
H63D C63X H63F 109.5 . . ?
H63E C63X H63F 109.5 . . ?
C62 C64X H64D 109.5 . . ?
C62 C64X H64E 109.5 . . ?
H64D C64X H64E 109.5 . . ?
C62 C64X H64F 109.5 . . ?
H64D C64X H64F 109.5 . . ?
H64E C64X H64F 109.5 . . ?
C62 C65X H65D 109.5 . . ?
C62 C65X H65E 109.5 . . ?
H65D C65X H65E 109.5 . . ?
C62 C65X H65F 109.5 . . ?
H65D C65X H65F 109.5 . . ?
H65E C65X H65F 109.5 . . ?
C61 C66 C68 111.7(4) . . ?
C61 C66 H66A 109.3 . . ?
C68 C66 H66A 109.3 . . ?
C61 C66 H66B 109.3 . . ?
C68 C66 H66B 109.3 . . ?
H66A C66 H66B 107.9 . . ?
O3 C67 C72 122.1(4) . . ?
O3 C67 C68 119.6(4) . . ?
C72 C67 C68 118.3(4) . . ?
C69 C68 C67 119.7(4) . . ?
C69 C68 C66 119.9(4) . . ?
C67 C68 C66 120.3(4) . . ?
C68 C69 C70 122.8(5) . . ?
C68 C69 H69 118.6 . . ?
C70 C69 H69 118.6 . . ?
C71 C70 C69 116.2(5) . . ?
C71 C70 C73 123.2(5) . . ?
C69 C70 C73 120.6(5) . . ?
C72 C71 C70 123.0(4) . . ?
C72 C71 H71 118.5 . . ?
C70 C71 H71 118.5 . . ?
C71 C72 C67 119.9(4) . . ?
C71 C72 C77 119.3(4) . . ?
C67 C72 C77 120.9(4) . . ?
C74 C73 C75 109.9(6) . . ?
C74 C73 C70 110.9(5) . . ?
C75 C73 C70 113.5(5) . . ?
C74 C73 C76 105.0(6) . . ?
C75 C73 C76 107.7(6) . . ?
C70 C73 C76 109.3(5) . . ?
C73 C74 H74A 109.5 . . ?
C73 C74 H74B 109.5 . . ?
H74A C74 H74B 109.5 . . ?
C73 C74 H74C 109.5 . . ?
H74A C74 H74C 109.5 . . ?
H74B C74 H74C 109.5 . . ?
C73 C75 H75A 109.5 . . ?
C73 C75 H75B 109.5 . . ?
H75A C75 H75B 109.5 . . ?
C73 C75 H75C 109.5 . . ?
H75A C75 H75C 109.5 . . ?
H75B C75 H75C 109.5 . . ?
C73 C76 H76A 109.5 . . ?
C73 C76 H76B 109.5 . . ?
H76A C76 H76B 109.5 . . ?
C73 C76 H76C 109.5 . . ?
H76A C76 H76C 109.5 . . ?
H76B C76 H76C 109.5 . . ?
C79 C77 C72 115.4(4) . . ?
C79 C77 H77A 108.4 . . ?
C72 C77 H77A 108.4 . . ?
C79 C77 H77B 108.4 . . ?
C72 C77 H77B 108.4 . . ?
H77A C77 H77B 107.5 . . ?
O2 C78 C83 120.9(4) . . ?
O2 C78 C79 120.2(4) . . ?
C83 C78 C79 118.9(4) . . ?
C80 C79 C78 118.8(4) . . ?
C80 C79 C77 122.7(4) . . ?
C78 C79 C77 118.5(4) . . ?
C79 C80 C81 124.0(5) . . ?
C79 C80 H80 118.0 . . ?
C81 C80 H80 118.0 . . ?
C80 C81 C82 116.2(4) . . ?
C80 C81 C84 120.4(5) . . ?
C82 C81 C84 123.4(5) . . ?
C83 C82 C81 122.8(5) . . ?
C83 C82 H82 118.6 . . ?
C81 C82 H82 118.6 . . ?
C82 C83 C78 119.2(4) . . ?
C82 C83 C88 120.7(4) . . ?
C78 C83 C88 120.0(4) . . ?
C81 C84 C86 110.1(5) . . ?
C81 C84 C85 109.9(4) . . ?
C86 C84 C85 109.6(5) . . ?
C81 C84 C87 112.2(4) . . ?
C86 C84 C87 107.1(4) . . ?
C85 C84 C87 108.0(5) . . ?
C84 C85 H85A 109.5 . . ?
C84 C85 H85B 109.5 . . ?
H85A C85 H85B 109.5 . . ?
C84 C85 H85C 109.5 . . ?
H85A C85 H85C 109.5 . . ?
H85B C85 H85C 109.5 . . ?
C84 C86 H86A 109.5 . . ?
C84 C86 H86B 109.5 . . ?
H86A C86 H86B 109.5 . . ?
C84 C86 H86C 109.5 . . ?
H86A C86 H86C 109.5 . . ?
H86B C86 H86C 109.5 . . ?
C84 C87 H87A 109.5 . . ?
C84 C87 H87B 109.5 . . ?
H87A C87 H87B 109.5 . . ?
C84 C87 H87C 109.5 . . ?
H87A C87 H87C 109.5 . . ?
H87B C87 H87C 109.5 . . ?
C83 C88 C2 112.9(3) . . ?
C83 C88 H88A 109.0 . . ?
C2 C88 H88A 109.0 . . ?
C83 C88 H88B 109.0 . . ?
C2 C88 H88B 109.0 . . ?
H88A C88 H88B 107.8 . . ?
S1 O9 Sc1 166.07(19) . . ?
O9 S1 C89 107.5(2) . . ?
O9 S1 C90 105.2(2) . . ?
C89 S1 C90 97.7(3) . . ?
S1 C89 H89A 109.5 . . ?
S1 C89 H89B 109.5 . . ?
H89A C89 H89B 109.5 . . ?
S1 C89 H89C 109.5 . . ?
H89A C89 H89C 109.5 . . ?
H89B C89 H89C 109.5 . . ?
S1 C90 H90A 109.5 . . ?
S1 C90 H90B 109.5 . . ?
H90A C90 H90B 109.5 . . ?
S1 C90 H90C 109.5 . . ?
H90A C90 H90C 109.5 . . ?
H90B C90 H90C 109.5 . . ?
S2 O10 Sc1 127.92(17) . . ?
O10 S2 C92 104.6(2) . . ?
O10 S2 C91 105.2(2) . . ?
C92 S2 C91 98.5(3) . . ?
S2 C91 H91A 109.5 . . ?
S2 C91 H91B 109.5 . . ?
H91A C91 H91B 109.5 . . ?
S2 C91 H91C 109.5 . . ?
H91A C91 H91C 109.5 . . ?
H91B C91 H91C 109.5 . . ?
S2 C92 H92A 109.5 . . ?
S2 C92 H92B 109.5 . . ?
H92A C92 H92B 109.5 . . ?
S2 C92 H92C 109.5 . . ?
H92A C92 H92C 109.5 . . ?
H92B C92 H92C 109.5 . . ?
S3 O11 Sc1 127.54(18) . . ?
O11 S3 C93 103.8(2) . . ?
O11 S3 C94 105.5(2) . . ?
C93 S3 C94 99.8(3) . . ?
S3 C93 H93A 109.5 . . ?
S3 C93 H93B 109.5 . . ?
H93A C93 H93B 109.5 . . ?
S3 C93 H93C 109.5 . . ?
H93A C93 H93C 109.5 . . ?
H93B C93 H93C 109.5 . . ?
S3 C94 H94A 109.5 . . ?
S3 C94 H94B 109.5 . . ?
H94A C94 H94B 109.5 . . ?
S3 C94 H94C 109.5 . . ?
H94A C94 H94C 109.5 . . ?
H94B C94 H94C 109.5 . . ?
O13 Sc2 O14 91.29(11) . . ?
O13 Sc2 O20 86.33(12) . . ?
O14 Sc2 O20 93.35(11) . . ?
O13 Sc2 O12 90.11(11) . . ?
O14 Sc2 O12 175.12(11) . . ?
O20 Sc2 O12 91.40(11) . . ?
O13 Sc2 O22 101.28(12) . . ?
O14 Sc2 O22 88.69(11) . . ?
O20 Sc2 O22 172.09(12) . . ?
O12 Sc2 O22 86.46(11) . . ?
O13 Sc2 O21 167.57(12) . . ?
O14 Sc2 O21 91.05(11) . . ?
O20 Sc2 O21 81.35(11) . . ?
O12 Sc2 O21 88.58(11) . . ?
O22 Sc2 O21 90.98(11) . . ?
C1A O12 Sc2 130.1(2) . . ?
C12A O13 Sc2 121.1(2) . . ?
C23A O14 Sc2 129.6(2) . . ?
C34A O15 H15 109.5 . . ?
C45A O16 H16 109.5 . . ?
C56A O17 H17 109.5 . . ?
C67A O18 H18 109.5 . . ?
C78A O19 H19 109.5 . . ?
O12 C1A C6A 121.5(4) . . ?
O12 C1A C2A 119.0(4) . . ?
C6A C1A C2A 119.4(4) . . ?
C3A C2A C1A 119.5(4) . . ?
C3A C2A C88A 119.6(4) . . ?
C1A C2A C88A 120.8(4) . . ?
C2A C3A C4A 122.4(4) . . ?
C2A C3A H3A 118.8 . . ?
C4A C3A H3A 118.8 . . ?
C3A C4A C5A 116.3(4) . . ?
C3A C4A C7A 119.9(4) . . ?
C5A C4A C7A 123.9(4) . . ?
C6A C5A C4A 122.9(4) . . ?
C6A C5A H5A 118.6 . . ?
C4A C5A H5A 118.6 . . ?
C5A C6A C1A 119.5(4) . . ?
C5A C6A C11A 118.4(4) . . ?
C1A C6A C11A 122.0(4) . . ?
C4A C7A C9A 109.6(4) . . ?
C4A C7A C8A 109.3(4) . . ?
C9A C7A C8A 108.3(4) . . ?
C4A C7A C10A 112.6(4) . . ?
C9A C7A C10A 107.5(4) . . ?
C8A C7A C10A 109.6(4) . . ?
C7A C8A H8D 109.5 . . ?
C7A C8A H8E 109.5 . . ?
H8D C8A H8E 109.5 . . ?
C7A C8A H8F 109.5 . . ?
H8D C8A H8F 109.5 . . ?
H8E C8A H8F 109.5 . . ?
C7A C9A H9D 109.5 . . ?
C7A C9A H9E 109.5 . . ?
H9D C9A H9E 109.5 . . ?
C7A C9A H9F 109.5 . . ?
H9D C9A H9F 109.5 . . ?
H9E C9A H9F 109.5 . . ?
C7A C10A H10D 109.5 . . ?
C7A C10A H10E 109.5 . . ?
H10D C10A H10E 109.5 . . ?
C7A C10A H10F 109.5 . . ?
H10D C10A H10F 109.5 . . ?
H10E C10A H10F 109.5 . . ?
C13A C11A C6A 116.1(3) . . ?
C13A C11A H11C 108.3 . . ?
C6A C11A H11C 108.3 . . ?
C13A C11A H11D 108.3 . . ?
C6A C11A H11D 108.3 . . ?
H11C C11A H11D 107.4 . . ?
O13 C12A C17A 120.6(4) . . ?
O13 C12A C13A 120.4(4) . . ?
C17A C12A C13A 119.0(4) . . ?
C14A C13A C12A 119.5(4) . . ?
C14A C13A C11A 120.8(4) . . ?
C12A C13A C11A 119.6(4) . . ?
C13A C14A C15A 122.4(4) . . ?
C13A C14A H14A 118.8 . . ?
C15A C14A H14A 118.8 . . ?
C16A C15A C14A 117.1(4) . . ?
C16A C15A C18A 121.7(4) . . ?
C14A C15A C18A 121.2(4) . . ?
C17A C16A C15A 122.6(4) . . ?
C17A C16A H16A 118.7 . . ?
C15A C16A H16A 118.7 . . ?
C16A C17A C12A 119.4(4) . . ?
C16A C17A C22A 120.3(4) . . ?
C12A C17A C22A 120.3(4) . . ?
C19A C18A C21A 113.4(7) . . ?
C20Y C18A C19Y 107.1(8) . . ?
C19A C18A C15A 112.7(5) . . ?
C20Y C18A C15A 117.2(6) . . ?
C21A C18A C15A 107.1(5) . . ?
C19Y C18A C15A 110.6(6) . . ?
C19A C18A C20A 108.1(6) . . ?
C21A C18A C20A 107.5(6) . . ?
C15A C18A C20A 107.8(5) . . ?
C20Y C18A C21Y 104.5(8) . . ?
C19Y C18A C21Y 105.1(8) . . ?
C15A C18A C21Y 111.3(6) . . ?
C18A C19A H19G 109.5 . . ?
C18A C19A H19H 109.5 . . ?
H19G C19A H19H 109.5 . . ?
C18A C19A H19I 109.5 . . ?
H19G C19A H19I 109.5 . . ?
H19H C19A H19I 109.5 . . ?
C18A C20A H20G 109.5 . . ?
C18A C20A H20H 109.5 . . ?
H20G C20A H20H 109.5 . . ?
C18A C20A H20I 109.5 . . ?
H20G C20A H20I 109.5 . . ?
H20H C20A H20I 109.5 . . ?
C18A C21A H21G 109.5 . . ?
C18A C21A H21H 109.5 . . ?
H21G C21A H21H 109.5 . . ?
C18A C21A H21I 109.5 . . ?
H21G C21A H21I 109.5 . . ?
H21H C21A H21I 109.5 . . ?
C18A C19Y H19J 109.5 . . ?
C18A C19Y H19K 109.5 . . ?
H19J C19Y H19K 109.5 . . ?
C18A C19Y H19L 109.5 . . ?
H19J C19Y H19L 109.5 . . ?
H19K C19Y H19L 109.5 . . ?
C18A C20Y H20J 109.5 . . ?
C18A C20Y H20K 109.5 . . ?
H20J C20Y H20K 109.5 . . ?
C18A C20Y H20L 109.5 . . ?
H20J C20Y H20L 109.5 . . ?
H20K C20Y H20L 109.5 . . ?
C18A C21Y H21J 109.5 . . ?
C18A C21Y H21K 109.5 . . ?
H21J C21Y H21K 109.5 . . ?
C18A C21Y H21L 109.5 . . ?
H21J C21Y H21L 109.5 . . ?
H21K C21Y H21L 109.5 . . ?
C17A C22A C24A 113.3(3) . . ?
C17A C22A H22C 108.9 . . ?
C24A C22A H22C 108.9 . . ?
C17A C22A H22D 108.9 . . ?
C24A C22A H22D 108.9 . . ?
H22C C22A H22D 107.7 . . ?
O14 C23A C24A 120.8(4) . . ?
O14 C23A C28A 118.4(4) . . ?
C24A C23A C28A 120.8(4) . . ?
C25A C24A C23A 118.4(4) . . ?
C25A C24A C22A 119.8(4) . . ?
C23A C24A C22A 121.8(4) . . ?
C24A C25A C26A 122.8(4) . . ?
C24A C25A H25A 118.6 . . ?
C26A C25A H25A 118.6 . . ?
C27A C26A C25A 116.6(4) . . ?
C27A C26A C29A 123.9(4) . . ?
C25A C26A C29A 119.5(4) . . ?
C26A C27A C28A 123.3(4) . . ?
C26A C27A H27A 118.4 . . ?
C28A C27A H27A 118.4 . . ?
C27A C28A C23A 118.2(4) . . ?
C27A C28A C33A 121.8(4) . . ?
C23A C28A C33A 120.0(4) . . ?
C26A C29A C31A 110.5(4) . . ?
C26A C29A C32A 112.6(4) . . ?
C31A C29A C32A 107.5(4) . . ?
C26A C29A C30A 109.2(4) . . ?
C31A C29A C30A 109.4(5) . . ?
C32A C29A C30A 107.6(4) . . ?
C29A C30A H30G 109.5 . . ?
C29A C30A H30H 109.5 . . ?
H30G C30A H30H 109.5 . . ?
C29A C30A H30I 109.5 . . ?
H30G C30A H30I 109.5 . . ?
H30H C30A H30I 109.5 . . ?
C29A C31A H31G 109.5 . . ?
C29A C31A H31H 109.5 . . ?
H31G C31A H31H 109.5 . . ?
C29A C31A H31I 109.5 . . ?
H31G C31A H31I 109.5 . . ?
H31H C31A H31I 109.5 . . ?
C29A C32A H32G 109.5 . . ?
C29A C32A H32H 109.5 . . ?
H32G C32A H32H 109.5 . . ?
C29A C32A H32I 109.5 . . ?
H32G C32A H32I 109.5 . . ?
H32H C32A H32I 109.5 . . ?
C28A C33A C35A 118.8(4) . . ?
C28A C33A H33C 107.6 . . ?
C35A C33A H33C 107.6 . . ?
C28A C33A H33D 107.6 . . ?
C35A C33A H33D 107.6 . . ?
H33C C33A H33D 107.1 . . ?
O15 C34A C35A 124.4(4) . . ?
O15 C34A C39A 115.1(4) . . ?
C35A C34A C39A 120.4(4) . . ?
C34A C35A C36A 117.5(5) . . ?
C34A C35A C33A 122.8(4) . . ?
C36A C35A C33A 119.6(5) . . ?
C35A C36A C37A 123.3(5) . . ?
C35A C36A H36A 118.4 . . ?
C37A C36A H36A 118.4 . . ?
C38A C37A C36A 116.5(5) . . ?
C38A C37A C40A 123.6(6) . . ?
C36A C37A C40A 119.8(6) . . ?
C37A C38A C39A 123.2(6) . . ?
C37A C38A H38A 118.4 . . ?
C39A C38A H38A 118.4 . . ?
C34A C39A C38A 118.7(5) . . ?
C34A C39A C44A 121.9(4) . . ?
C38A C39A C44A 119.3(5) . . ?
C43A C40A C41A 110.6(7) . . ?
C41Y C40A C37A 134(2) . . ?
C43A C40A C37A 112.0(6) . . ?
C41A C40A C37A 110.2(5) . . ?
C41Y C40A C43Y 118(2) . . ?
C37A C40A C43Y 102.2(13) . . ?
C43A C40A C42A 109.6(8) . . ?
C41A C40A C42A 104.7(8) . . ?
C37A C40A C42A 109.5(6) . . ?
C41Y C40A C42Y 101.8(17) . . ?
C37A C40A C42Y 97.0(10) . . ?
C43Y C40A C42Y 92.3(14) . . ?
C40A C41A H41D 109.5 . . ?
C40A C41A H41E 109.5 . . ?
H41D C41A H41E 109.5 . . ?
C40A C41A H41F 109.5 . . ?
H41D C41A H41F 109.5 . . ?
H41E C41A H41F 109.5 . . ?
C40A C42A H42D 109.5 . . ?
C40A C42A H42E 109.5 . . ?
H42D C42A H42E 109.5 . . ?
C40A C42A H42F 109.5 . . ?
H42D C42A H42F 109.5 . . ?
H42E C42A H42F 109.5 . . ?
C40A C43A H43D 109.5 . . ?
C40A C43A H43E 109.5 . . ?
H43D C43A H43E 109.5 . . ?
C40A C43A H43F 109.5 . . ?
H43D C43A H43F 109.5 . . ?
H43E C43A H43F 109.5 . . ?
C40A C41Y H41G 109.5 . . ?
C40A C41Y H41H 109.5 . . ?
H41G C41Y H41H 109.5 . . ?
C40A C41Y H41I 109.5 . . ?
H41G C41Y H41I 109.5 . . ?
H41H C41Y H41I 109.5 . . ?
C40A C42Y H42G 109.5 . . ?
C40A C42Y H42H 109.5 . . ?
H42G C42Y H42H 109.5 . . ?
C40A C42Y H42I 109.5 . . ?
H42G C42Y H42I 109.5 . . ?
H42H C42Y H42I 109.5 . . ?
C40A C43Y H43G 109.5 . . ?
C40A C43Y H43H 109.5 . . ?
H43G C43Y H43H 109.5 . . ?
C40A C43Y H43I 109.5 . . ?
H43G C43Y H43I 109.5 . . ?
H43H C43Y H43I 109.5 . . ?
C46A C44A C39A 113.1(4) . . ?
C46A C44A H44C 109.0 . . ?
C39A C44A H44C 109.0 . . ?
C46A C44A H44D 109.0 . . ?
C39A C44A H44D 109.0 . . ?
H44C C44A H44D 107.8 . . ?
O16 C45A C50A 119.2(4) . . ?
O16 C45A C46A 120.4(4) . . ?
C50A C45A C46A 120.3(4) . . ?
C47A C46A C45A 117.8(5) . . ?
C47A C46A C44A 120.4(5) . . ?
C45A C46A C44A 121.8(4) . . ?
C48A C47A C46A 122.6(5) . . ?
C48A C47A H47A 118.7 . . ?
C46A C47A H47A 118.7 . . ?
C49A C48A C47A 117.2(5) . . ?
C49A C48A C51A 123.0(5) . . ?
C47A C48A C51A 119.8(5) . . ?
C50A C49A C48A 123.0(5) . . ?
C50A C49A H49A 118.5 . . ?
C48A C49A H49A 118.5 . . ?
C49A C50A C45A 119.0(4) . . ?
C49A C50A C55A 121.4(4) . . ?
C45A C50A C55A 119.6(4) . . ?
C54A C51A C53A 108.4(6) . . ?
C54A C51A C48A 112.7(5) . . ?
C53A C51A C48A 110.6(5) . . ?
C54A C51A C52A 109.1(7) . . ?
C53A C51A C52A 107.4(6) . . ?
C48A C51A C52A 108.4(5) . . ?
C51A C52A H52G 109.5 . . ?
C51A C52A H52H 109.5 . . ?
H52G C52A H52H 109.5 . . ?
C51A C52A H52I 109.5 . . ?
H52G C52A H52I 109.5 . . ?
H52H C52A H52I 109.5 . . ?
C51A C53A H53G 109.5 . . ?
C51A C53A H53H 109.5 . . ?
H53G C53A H53H 109.5 . . ?
C51A C53A H53I 109.5 . . ?
H53G C53A H53I 109.5 . . ?
H53H C53A H53I 109.5 . . ?
C51A C54A H54G 109.5 . . ?
C51A C54A H54H 109.5 . . ?
H54G C54A H54H 109.5 . . ?
C51A C54A H54I 109.5 . . ?
H54G C54A H54I 109.5 . . ?
H54H C54A H54I 109.5 . . ?
C57A C55A C50A 114.5(4) . . ?
C57A C55A H55C 108.6 . . ?
C50A C55A H55C 108.6 . . ?
C57A C55A H55D 108.6 . . ?
C50A C55A H55D 108.6 . . ?
H55C C55A H55D 107.6 . . ?
O17 C56A C57A 117.0(4) . . ?
O17 C56A C61A 122.3(4) . . ?
C57A C56A C61A 120.7(4) . . ?
C58A C57A C56A 118.1(4) . . ?
C58A C57A C55A 122.4(4) . . ?
C56A C57A C55A 119.5(4) . . ?
C57A C58A C59A 122.9(4) . . ?
C57A C58A H58A 118.6 . . ?
C59A C58A H58A 118.6 . . ?
C60A C59A C58A 117.4(4) . . ?
C60A C59A C62A 122.1(4) . . ?
C58A C59A C62A 120.5(4) . . ?
C59A C60A C61A 122.4(4) . . ?
C59A C60A H60A 118.8 . . ?
C61A C60A H60A 118.8 . . ?
C56A C61A C60A 118.4(4) . . ?
C56A C61A C66A 121.6(4) . . ?
C60A C61A C66A 120.0(4) . . ?
C65A C62A C59A 110.7(4) . . ?
C65A C62A C64A 108.0(5) . . ?
C59A C62A C64A 111.7(4) . . ?
C65A C62A C63A 111.7(6) . . ?
C59A C62A C63A 107.5(5) . . ?
C64A C62A C63A 107.2(5) . . ?
C62A C63A H63G 109.5 . . ?
C62A C63A H63H 109.5 . . ?
H63G C63A H63H 109.5 . . ?
C62A C63A H63I 109.5 . . ?
H63G C63A H63I 109.5 . . ?
H63H C63A H63I 109.5 . . ?
C62A C64A H64G 109.5 . . ?
C62A C64A H64H 109.5 . . ?
H64G C64A H64H 109.5 . . ?
C62A C64A H64I 109.5 . . ?
H64G C64A H64I 109.5 . . ?
H64H C64A H64I 109.5 . . ?
C62A C65A H65G 109.5 . . ?
C62A C65A H65H 109.5 . . ?
H65G C65A H65H 109.5 . . ?
C62A C65A H65I 109.5 . . ?
H65G C65A H65I 109.5 . . ?
H65H C65A H65I 109.5 . . ?
C61A C66A C68A 114.4(3) . . ?
C61A C66A H66C 108.7 . . ?
C68A C66A H66C 108.7 . . ?
C61A C66A H66D 108.7 . . ?
C68A C66A H66D 108.7 . . ?
H66C C66A H66D 107.6 . . ?
O18 C67A C72A 122.2(4) . . ?
O18 C67A C68A 116.4(4) . . ?
C72A C67A C68A 121.3(4) . . ?
C69A C68A C67A 118.2(4) . . ?
C69A C68A C66A 119.8(4) . . ?
C67A C68A C66A 122.1(4) . . ?
C68A C69A C70A 122.8(4) . . ?
C68A C69A H69A 118.6 . . ?
C70A C69A H69A 118.6 . . ?
C71A C70A C69A 116.4(4) . . ?
C71A C70A C73A 121.2(4) . . ?
C69A C70A C73A 122.4(4) . . ?
C70A C71A C72A 124.0(4) . . ?
C70A C71A H71A 118.0 . . ?
C72A C71A H71A 118.0 . . ?
C71A C72A C67A 117.2(4) . . ?
C71A C72A C77A 120.7(4) . . ?
C67A C72A C77A 122.1(3) . . ?
C75A C73A C70A 109.9(5) . . ?
C70A C73A C75Y 108.2(8) . . ?
C70A C73A C74Y 113.0(9) . . ?
C75Y C73A C74Y 110.4(13) . . ?
C75A C73A C74A 111.4(6) . . ?
C70A C73A C74A 113.1(4) . . ?
C70A C73A C76Y 114.3(8) . . ?
C75Y C73A C76Y 106.5(12) . . ?
C74Y C73A C76Y 104.1(15) . . ?
C75A C73A C76A 109.9(7) . . ?
C70A C73A C76A 106.6(5) . . ?
C74A C73A C76A 105.8(5) . . ?
C73A C74A H74G 109.5 . . ?
C73A C74A H74H 109.5 . . ?
H74G C74A H74H 109.5 . . ?
C73A C74A H74I 109.5 . . ?
H74G C74A H74I 109.5 . . ?
H74H C74A H74I 109.5 . . ?
C73A C75A H75G 109.5 . . ?
C73A C75A H75H 109.5 . . ?
H75G C75A H75H 109.5 . . ?
C73A C75A H75I 109.5 . . ?
H75G C75A H75I 109.5 . . ?
H75H C75A H75I 109.5 . . ?
C73A C76A H76G 109.5 . . ?
C73A C76A H76H 109.5 . . ?
H76G C76A H76H 109.5 . . ?
C73A C76A H76I 109.5 . . ?
H76G C76A H76I 109.5 . . ?
H76H C76A H76I 109.5 . . ?
C73A C74Y H74D 109.5 . . ?
C73A C74Y H74E 109.5 . . ?
H74D C74Y H74E 109.5 . . ?
C73A C74Y H74F 109.5 . . ?
H74D C74Y H74F 109.5 . . ?
H74E C74Y H74F 109.5 . . ?
C73A C75Y H75D 109.5 . . ?
C73A C75Y H75E 109.5 . . ?
H75D C75Y H75E 109.5 . . ?
C73A C75Y H75F 109.5 . . ?
H75D C75Y H75F 109.5 . . ?
H75E C75Y H75F 109.5 . . ?
C73A C76Y H76D 109.5 . . ?
C73A C76Y H76E 109.5 . . ?
H76D C76Y H76E 109.5 . . ?
C73A C76Y H76F 109.5 . . ?
H76D C76Y H76F 109.5 . . ?
H76E C76Y H76F 109.5 . . ?
C72A C77A C79A 114.6(3) . . ?
C72A C77A H77C 108.6 . . ?
C79A C77A H77C 108.6 . . ?
C72A C77A H77D 108.6 . . ?
C79A C77A H77D 108.6 . . ?
H77C C77A H77D 107.6 . . ?
O19 C78A C79A 117.2(4) . . ?
O19 C78A C83A 122.3(3) . . ?
C79A C78A C83A 120.5(4) . . ?
C80A C79A C78A 118.8(4) . . ?
C80A C79A C77A 120.6(3) . . ?
C78A C79A C77A 120.6(4) . . ?
C81A C80A C79A 122.3(4) . . ?
C81A C80A H80A 118.9 . . ?
C79A C80A H80A 118.9 . . ?
C80A C81A C82A 117.2(4) . . ?
C80A C81A C84A 122.4(4) . . ?
C82A C81A C84A 120.4(4) . . ?
C83A C82A C81A 122.9(4) . . ?
C83A C82A H82A 118.6 . . ?
C81A C82A H82A 118.6 . . ?
C82A C83A C78A 118.3(4) . . ?
C82A C83A C88A 120.5(4) . . ?
C78A C83A C88A 121.0(4) . . ?
C87A C84A C86A 110.3(6) . . ?
C87A C84A C81A 111.1(4) . . ?
C86A C84A C81A 109.0(4) . . ?
C87A C84A C85A 109.1(5) . . ?
C86A C84A C85A 104.7(5) . . ?
C81A C84A C85A 112.5(4) . . ?
C84A C85A H85D 109.5 . . ?
C84A C85A H85E 109.5 . . ?
H85D C85A H85E 109.5 . . ?
C84A C85A H85F 109.5 . . ?
H85D C85A H85F 109.5 . . ?
H85E C85A H85F 109.5 . . ?
C84A C86A H86D 109.5 . . ?
C84A C86A H86E 109.5 . . ?
H86D C86A H86E 109.5 . . ?
C84A C86A H86F 109.5 . . ?
H86D C86A H86F 109.5 . . ?
H86E C86A H86F 109.5 . . ?
C84A C87A H87D 109.5 . . ?
C84A C87A H87E 109.5 . . ?
H87D C87A H87E 109.5 . . ?
C84A C87A H87F 109.5 . . ?
H87D C87A H87F 109.5 . . ?
H87E C87A H87F 109.5 . . ?
C2A C88A C83A 111.9(3) . . ?
C2A C88A H88C 109.2 . . ?
C83A C88A H88C 109.2 . . ?
C2A C88A H88D 109.2 . . ?
C83A C88A H88D 109.2 . . ?
H88C C88A H88D 107.9 . . ?
S4X O20 Sc2 152.2(4) . . ?
S4 O20 Sc2 125.47(18) . . ?
O20 S4 C90A 103.5(2) . . ?
O20 S4 C89A 103.8(2) . . ?
C90A S4 C89A 100.1(3) . . ?
S4 C89A H89D 109.5 . . ?
S4 C89A H89E 109.5 . . ?
H89D C89A H89E 109.5 . . ?
S4 C89A H89F 109.5 . . ?
H89D C89A H89F 109.5 . . ?
H89E C89A H89F 109.5 . . ?
S4X C89A H89G 109.5 . . ?
S4X C89A H89H 109.5 . . ?
H89G C89A H89H 109.5 . . ?
S4X C89A H89I 109.5 . . ?
H89G C89A H89I 109.5 . . ?
H89H C89A H89I 109.5 . . ?
S4 C90A H90D 109.5 . . ?
S4 C90A H90E 109.5 . . ?
H90D C90A H90E 109.5 . . ?
S4 C90A H90F 109.5 . . ?
H90D C90A H90F 109.5 . . ?
H90E C90A H90F 109.5 . . ?
S4X C90A H90G 109.5 . . ?
S4X C90A H90H 109.5 . . ?
H90G C90A H90H 109.5 . . ?
S4X C90A H90I 109.5 . . ?
H90G C90A H90I 109.5 . . ?
H90H C90A H90I 109.5 . . ?
O20 S4X C90A 112.9(5) . . ?
O20 S4X C89A 102.4(5) . . ?
C90A S4X C89A 100.5(4) . . ?
S5 O21 Sc2 128.55(17) . . ?
O21 S5 C92A 104.4(2) . . ?
O21 S5 C91A 105.1(2) . . ?
C92A S5 C91A 100.7(3) . . ?
S5 C91A H91D 109.5 . . ?
S5 C91A H91E 109.5 . . ?
H91D C91A H91E 109.5 . . ?
S5 C91A H91F 109.5 . . ?
H91D C91A H91F 109.5 . . ?
H91E C91A H91F 109.5 . . ?
S5 C92A H92D 109.5 . . ?
S5 C92A H92E 109.5 . . ?
H92D C92A H92E 109.5 . . ?
S5 C92A H92F 109.5 . . ?
H92D C92A H92F 109.5 . . ?
H92E C92A H92F 109.5 . . ?
S6 O22 Sc2 139.2(2) . . ?
S6X O22 Sc2 169.0(2) . . ?
O22 S6 C94A 105.5(5) . . ?
O22 S6 C93A 104.3(3) . . ?
C94A S6 C93A 96.5(4) . . ?
S6 C93A H93D 109.5 . . ?
S6 C93A H93E 109.5 . . ?
H93D C93A H93E 109.5 . . ?
S6 C93A H93F 109.5 . . ?
H93D C93A H93F 109.5 . . ?
H93E C93A H93F 109.5 . . ?
S6X C93A H93G 109.5 . . ?
S6X C93A H93H 109.5 . . ?
H93G C93A H93H 109.5 . . ?
S6X C93A H93I 109.5 . . ?
H93G C93A H93I 109.5 . . ?
H93H C93A H93I 109.5 . . ?
S6 C94A H94D 109.5 . . ?
S6 C94A H94E 109.5 . . ?
H94D C94A H94E 109.5 . . ?
S6 C94A H94F 109.5 . . ?
H94D C94A H94F 109.5 . . ?
H94E C94A H94F 109.5 . . ?
O22 S6X C94Y 104.4(5) . . ?
O22 S6X C93A 104.6(3) . . ?
C94Y S6X C93A 90.3(6) . . ?
S6X C94Y H94G 109.5 . . ?
S6X C94Y H94H 109.5 . . ?
H94G C94Y H94H 109.5 . . ?
S6X C94Y H94I 109.5 . . ?
H94G C94Y H94I 109.5 . . ?
H94H C94Y H94I 109.5 . . ?
N1 C95 C96 178.4(15) . . ?
C95 C96 H96A 109.5 . . ?
C95 C96 H96B 109.5 . . ?
H96A C96 H96B 109.5 . . ?
C95 C96 H96C 109.5 . . ?
H96A C96 H96C 109.5 . . ?
H96B C96 H96C 109.5 . . ?
N2 C97 C98 177.7(14) . . ?
C97 C98 H98A 109.5 . . ?
C97 C98 H98B 109.5 . . ?
H98A C98 H98B 109.5 . . ?
C97 C98 H98C 109.5 . . ?
H98A C98 H98C 109.5 . . ?
H98B C98 H98C 109.5 . . ?
N3 C99 C100 178.5(9) . . ?
C99 C100 H10G 109.5 . . ?
C99 C100 H10H 109.5 . . ?
H10G C100 H10H 109.5 . . ?
C99 C100 H10I 109.5 . . ?
H10G C100 H10I 109.5 . . ?
H10H C100 H10I 109.5 . . ?

loop_
_geom_bond_atom_site_label_1
_geom_bond_atom_site_label_2
_geom_bond_distance
_geom_bond_site_symmetry_2
_geom_bond_publ_flag
Sc1 O2 1.997(3) . ?
Sc1 O1 2.071(3) . ?
Sc1 O9 2.092(3) . ?
Sc1 O11 2.113(3) . ?
Sc1 O3 2.115(3) . ?
Sc1 O10 2.176(3) . ?
O1 C1 1.340(5) . ?
O2 C78 1.337(5) . ?
O3 C67 1.351(5) . ?
O4 C56 1.370(5) . ?
O4 H4 0.8400 . ?
O5 C45 1.378(5) . ?
O5 H5 0.8400 . ?
O6 C34 1.372(5) . ?
O6 H6 0.8400 . ?
O7 C23 1.333(6) . ?
O7 H7 0.8400 . ?
O8 C12 1.372(6) . ?
O8 H8 0.8400 . ?
C1 C2 1.395(6) . ?
C1 C6 1.412(6) . ?
C2 C3 1.394(6) . ?
C2 C88 1.538(5) . ?
C3 C4 1.405(6) . ?
C3 H3 0.9500 . ?
C4 C5 1.381(6) . ?
C4 C7 1.526(6) . ?
C5 C6 1.386(6) . ?
C5 H5B 0.9500 . ?
C6 C11 1.516(6) . ?
C7 C8 1.523(6) . ?
C7 C9 1.541(6) . ?
C7 C10 1.554(6) . ?
C8 H8A 0.9800 . ?
C8 H8B 0.9800 . ?
C8 H8C 0.9800 . ?
C9 H9A 0.9800 . ?
C9 H9B 0.9800 . ?
C9 H9C 0.9800 . ?
C10 H10A 0.9800 . ?
C10 H10B 0.9800 . ?
C10 H10C 0.9800 . ?
C11 C13 1.511(6) . ?
C11 H11A 0.9900 . ?
C11 H11B 0.9900 . ?
C12 C13 1.386(6) . ?
C12 C17 1.407(7) . ?
C13 C14 1.388(6) . ?
C14 C15 1.378(7) . ?
C14 H14 0.9500 . ?
C15 C16 1.380(8) . ?
C15 C18 1.540(8) . ?
C16 C17 1.400(8) . ?
C16 H16B 0.9500 . ?
C17 C22 1.496(7) . ?
C18 C20 1.421(12) . ?
C18 C20X 1.428(15) . ?
C18 C19X 1.527(14) . ?
C18 C21 1.588(11) . ?
C18 C21X 1.620(13) . ?
C18 C19 1.631(11) . ?
C19 H19A 0.9800 . ?
C19 H19B 0.9800 . ?
C19 H19C 0.9800 . ?
C20 H20A 0.9800 . ?
C20 H20B 0.9800 . ?
C20 H20C 0.9800 . ?
C21 H21A 0.9800 . ?
C21 H21B 0.9800 . ?
C21 H21C 0.9800 . ?
C19X H19D 0.9800 . ?
C19X H19E 0.9800 . ?
C19X H19F 0.9800 . ?
C20X H20D 0.9800 . ?
C20X H20E 0.9800 . ?
C20X H20F 0.9800 . ?
C21X H21D 0.9800 . ?
C21X H21E 0.9800 . ?
C21X H21F 0.9800 . ?
C22 C24 1.504(7) . ?
C22 H22A 0.9900 . ?
C22 H22B 0.9900 . ?
C23 C28 1.374(7) . ?
C23 C24 1.408(8) . ?
C24 C25 1.469(9) . ?
C25 C26 1.379(9) . ?
C25 H25 0.9500 . ?
C26 C27 1.461(10) . ?
C26 C29 1.500(19) . ?
C26 C29X 1.62(3) . ?
C27 C28 1.396(8) . ?
C27 H27 0.9500 . ?
C28 C33 1.529(7) . ?
C29 C30 1.545(13) . ?
C29 C32 1.607(13) . ?
C29 C31 1.656(15) . ?
C30 H30A 0.9800 . ?
C30 H30B 0.9800 . ?
C30 H30C 0.9800 . ?
C31 H31A 0.9800 . ?
C31 H31B 0.9800 . ?
C31 H31C 0.9800 . ?
C32 H32A 0.9800 . ?
C32 H32B 0.9800 . ?
C32 H32C 0.9800 . ?
C29X C30X 1.540(14) . ?
C29X C32X 1.592(15) . ?
C29X C31X 1.612(17) . ?
C30X H30D 0.9800 . ?
C30X H30E 0.9800 . ?
C30X H30F 0.9800 . ?
C31X H31D 0.9800 . ?
C31X H31E 0.9800 . ?
C31X H31F 0.9800 . ?
C32X H32D 0.9800 . ?
C32X H32E 0.9800 . ?
C32X H32F 0.9800 . ?
C33 C35 1.511(7) . ?
C33 H33A 0.9900 . ?
C33 H33B 0.9900 . ?
C34 C35 1.394(7) . ?
C34 C39 1.402(7) . ?
C35 C36 1.377(7) . ?
C36 C37 1.402(7) . ?
C36 H36 0.9500 . ?
C37 C38 1.376(7) . ?
C37 C40 1.526(7) . ?
C38 C39 1.376(6) . ?
C38 H38 0.9500 . ?
C39 C44 1.510(7) . ?
C40 C43 1.473(9) . ?
C40 C42 1.533(9) . ?
C40 C41 1.540(9) . ?
C41 H41A 0.9800 . ?
C41 H41B 0.9800 . ?
C41 H41C 0.9800 . ?
C42 H42A 0.9800 . ?
C42 H42B 0.9800 . ?
C42 H42C 0.9800 . ?
C43 H43A 0.9800 . ?
C43 H43B 0.9800 . ?
C43 H43C 0.9800 . ?
C44 C46 1.519(7) . ?
C44 H44A 0.9900 . ?
C44 H44B 0.9900 . ?
C45 C46 1.385(7) . ?
C45 C50 1.388(7) . ?
C46 C47 1.402(7) . ?
C47 C48 1.382(7) . ?
C47 H47 0.9500 . ?
C48 C49 1.381(7) . ?
C48 C51 1.536(7) . ?
C49 C50 1.392(6) . ?
C49 H49 0.9500 . ?
C50 C55 1.519(7) . ?
C51 C53X 1.479(12) . ?
C51 C53 1.490(11) . ?
C51 C54 1.494(11) . ?
C51 C52X 1.523(11) . ?
C51 C52 1.613(10) . ?
C51 C54X 1.617(12) . ?
C52 H52A 0.9800 . ?
C52 H52B 0.9800 . ?
C52 H52C 0.9800 . ?
C53 H53A 0.9800 . ?
C53 H53B 0.9800 . ?
C53 H53C 0.9800 . ?
C54 H54A 0.9800 . ?
C54 H54B 0.9800 . ?
C54 H54C 0.9800 . ?
C52X H52D 0.9800 . ?
C52X H52E 0.9800 . ?
C52X H52F 0.9800 . ?
C53X H53D 0.9800 . ?
C53X H53E 0.9800 . ?
C53X H53F 0.9800 . ?
C54X H54D 0.9800 . ?
C54X H54E 0.9800 . ?
C54X H54F 0.9800 . ?
C55 C57 1.532(7) . ?
C55 H55A 0.9900 . ?
C55 H55B 0.9900 . ?
C56 C61 1.385(6) . ?
C56 C57 1.399(6) . ?
C57 C58 1.399(7) . ?
C58 C59 1.391(7) . ?
C58 H58 0.9500 . ?
C59 C60 1.393(7) . ?
C59 C62 1.524(7) . ?
C60 C61 1.386(6) . ?
C60 H60 0.9500 . ?
C61 C66 1.515(6) . ?
C62 C64X 1.482(12) . ?
C62 C64 1.483(10) . ?
C62 C65X 1.500(10) . ?
C62 C63 1.508(9) . ?
C62 C65 1.621(9) . ?
C62 C63X 1.631(11) . ?
C63 H63A 0.9800 . ?
C63 H63B 0.9800 . ?
C63 H63C 0.9800 . ?
C64 H64A 0.9800 . ?
C64 H64B 0.9800 . ?
C64 H64C 0.9800 . ?
C65 H65A 0.9800 . ?
C65 H65B 0.9800 . ?
C65 H65C 0.9800 . ?
C63X H63D 0.9800 . ?
C63X H63E 0.9800 . ?
C63X H63F 0.9800 . ?
C64X H64D 0.9800 . ?
C64X H64E 0.9800 . ?
C64X H64F 0.9800 . ?
C65X H65D 0.9800 . ?
C65X H65E 0.9800 . ?
C65X H65F 0.9800 . ?
C66 C68 1.529(6) . ?
C66 H66A 0.9900 . ?
C66 H66B 0.9900 . ?
C67 C72 1.411(6) . ?
C67 C68 1.416(6) . ?
C68 C69 1.376(6) . ?
C69 C70 1.400(6) . ?
C69 H69 0.9500 . ?
C70 C71 1.399(7) . ?
C70 C73 1.528(7) . ?
C71 C72 1.372(6) . ?
C71 H71 0.9500 . ?
C72 C77 1.531(6) . ?
C73 C74 1.502(9) . ?
C73 C75 1.502(8) . ?
C73 C76 1.560(10) . ?
C74 H74A 0.9800 . ?
C74 H74B 0.9800 . ?
C74 H74C 0.9800 . ?
C75 H75A 0.9800 . ?
C75 H75B 0.9800 . ?
C75 H75C 0.9800 . ?
C76 H76A 0.9800 . ?
C76 H76B 0.9800 . ?
C76 H76C 0.9800 . ?
C77 C79 1.507(6) . ?
C77 H77A 0.9900 . ?
C77 H77B 0.9900 . ?
C78 C83 1.405(6) . ?
C78 C79 1.428(6) . ?
C79 C80 1.369(6) . ?
C80 C81 1.393(7) . ?
C80 H80 0.9500 . ?
C81 C82 1.396(6) . ?
C81 C84 1.521(7) . ?
C82 C83 1.393(6) . ?
C82 H82 0.9500 . ?
C83 C88 1.521(6) . ?
C84 C86 1.540(7) . ?
C84 C85 1.544(7) . ?
C84 C87 1.546(8) . ?
C85 H85A 0.9800 . ?
C85 H85B 0.9800 . ?
C85 H85C 0.9800 . ?
C86 H86A 0.9800 . ?
C86 H86B 0.9800 . ?
C86 H86C 0.9800 . ?
C87 H87A 0.9800 . ?
C87 H87B 0.9800 . ?
C87 H87C 0.9800 . ?
C88 H88A 0.9900 . ?
C88 H88B 0.9900 . ?
O9 S1 1.518(3) . ?
S1 C89 1.766(5) . ?
S1 C90 1.773(6) . ?
C89 H89A 0.9800 . ?
C89 H89B 0.9800 . ?
C89 H89C 0.9800 . ?
C90 H90A 0.9800 . ?
C90 H90B 0.9800 . ?
C90 H90C 0.9800 . ?
O10 S2 1.529(3) . ?
S2 C92 1.756(5) . ?
S2 C91 1.764(5) . ?
C91 H91A 0.9800 . ?
C91 H91B 0.9800 . ?
C91 H91C 0.9800 . ?
C92 H92A 0.9800 . ?
C92 H92B 0.9800 . ?
C92 H92C 0.9800 . ?
O11 S3 1.535(3) . ?
S3 C93 1.729(6) . ?
S3 C94 1.780(5) . ?
C93 H93A 0.9800 . ?
C93 H93B 0.9800 . ?
C93 H93C 0.9800 . ?
C94 H94A 0.9800 . ?
C94 H94B 0.9800 . ?
C94 H94C 0.9800 . ?
Sc2 O13 2.002(3) . ?
Sc2 O14 2.071(3) . ?
Sc2 O20 2.097(3) . ?
Sc2 O12 2.108(3) . ?
Sc2 O22 2.115(3) . ?
Sc2 O21 2.155(3) . ?
O12 C1A 1.361(5) . ?
O13 C12A 1.334(5) . ?
O14 C23A 1.365(5) . ?
O15 C34A 1.379(5) . ?
O15 H15 0.8400 . ?
O16 C45A 1.369(5) . ?
O16 H16 0.8400 . ?
O17 C56A 1.367(5) . ?
O17 H17 0.8400 . ?
O18 C67A 1.381(4) . ?
O18 H18 0.8400 . ?
O19 C78A 1.372(4) . ?
O19 H19 0.8400 . ?
C1A C6A 1.391(5) . ?
C1A C2A 1.401(6) . ?
C2A C3A 1.395(6) . ?
C2A C88A 1.506(5) . ?
C3A C4A 1.397(6) . ?
C3A H3A 0.9500 . ?
C4A C5A 1.397(6) . ?
C4A C7A 1.524(6) . ?
C5A C6A 1.390(6) . ?
C5A H5A 0.9500 . ?
C6A C11A 1.539(6) . ?
C7A C9A 1.535(6) . ?
C7A C8A 1.539(6) . ?
C7A C10A 1.539(6) . ?
C8A H8D 0.9800 . ?
C8A H8E 0.9800 . ?
C8A H8F 0.9800 . ?
C9A H9D 0.9800 . ?
C9A H9E 0.9800 . ?
C9A H9F 0.9800 . ?
C10A H10D 0.9800 . ?
C10A H10E 0.9800 . ?
C10A H10F 0.9800 . ?
C11A C13A 1.514(5) . ?
C11A H11C 0.9900 . ?
C11A H11D 0.9900 . ?
C12A C17A 1.412(6) . ?
C12A C13A 1.417(6) . ?
C13A C14A 1.374(6) . ?
C14A C15A 1.409(6) . ?
C14A H14A 0.9500 . ?
C15A C16A 1.391(6) . ?
C15A C18A 1.539(6) . ?
C16A C17A 1.387(6) . ?
C16A H16A 0.9500 . ?
C17A C22A 1.516(6) . ?
C18A C19A 1.507(8) . ?
C18A C20Y 1.515(11) . ?
C18A C21A 1.536(9) . ?
C18A C19Y 1.538(10) . ?
C18A C20A 1.549(9) . ?
C18A C21Y 1.585(10) . ?
C19A H19G 0.9800 . ?
C19A H19H 0.9800 . ?
C19A H19I 0.9800 . ?
C20A H20G 0.9800 . ?
C20A H20H 0.9800 . ?
C20A H20I 0.9800 . ?
C21A H21G 0.9800 . ?
C21A H21H 0.9800 . ?
C21A H21I 0.9800 . ?
C19Y H19J 0.9800 . ?
C19Y H19K 0.9800 . ?
C19Y H19L 0.9800 . ?
C20Y H20J 0.9800 . ?
C20Y H20K 0.9800 . ?
C20Y H20L 0.9800 . ?
C21Y H21J 0.9800 . ?
C21Y H21K 0.9800 . ?
C21Y H21L 0.9800 . ?
C22A C24A 1.525(6) . ?
C22A H22C 0.9900 . ?
C22A H22D 0.9900 . ?
C23A C24A 1.401(6) . ?
C23A C28A 1.404(6) . ?
C24A C25A 1.395(6) . ?
C25A C26A 1.401(6) . ?
C25A H25A 0.9500 . ?
C26A C27A 1.390(6) . ?
C26A C29A 1.524(6) . ?
C27A C28A 1.395(6) . ?
C27A H27A 0.9500 . ?
C28A C33A 1.495(6) . ?
C29A C31A 1.527(7) . ?
C29A C32A 1.540(6) . ?
C29A C30A 1.542(7) . ?
C30A H30G 0.9800 . ?
C30A H30H 0.9800 . ?
C30A H30I 0.9800 . ?
C31A H31G 0.9800 . ?
C31A H31H 0.9800 . ?
C31A H31I 0.9800 . ?
C32A H32G 0.9800 . ?
C32A H32H 0.9800 . ?
C32A H32I 0.9800 . ?
C33A C35A 1.536(7) . ?
C33A H33C 0.9900 . ?
C33A H33D 0.9900 . ?
C34A C35A 1.385(6) . ?
C34A C39A 1.402(7) . ?
C35A C36A 1.403(6) . ?
C36A C37A 1.413(7) . ?
C36A H36A 0.9500 . ?
C37A C38A 1.340(7) . ?
C37A C40A 1.530(8) . ?
C38A C39A 1.410(7) . ?
C38A H38A 0.9500 . ?
C39A C44A 1.515(7) . ?
C40A C41Y 1.470(16) . ?
C40A C43A 1.491(9) . ?
C40A C41A 1.520(9) . ?
C40A C43Y 1.571(16) . ?
C40A C42A 1.598(12) . ?
C40A C42Y 1.658(19) . ?
C41A H41D 0.9800 . ?
C41A H41E 0.9800 . ?
C41A H41F 0.9800 . ?
C42A H42D 0.9800 . ?
C42A H42E 0.9800 . ?
C42A H42F 0.9800 . ?
C43A H43D 0.9800 . ?
C43A H43E 0.9800 . ?
C43A H43F 0.9800 . ?
C41Y H41G 0.9800 . ?
C41Y H41H 0.9800 . ?
C41Y H41I 0.9800 . ?
C42Y H42G 0.9800 . ?
C42Y H42H 0.9800 . ?
C42Y H42I 0.9800 . ?
C43Y H43G 0.9800 . ?
C43Y H43H 0.9800 . ?
C43Y H43I 0.9800 . ?
C44A C46A 1.493(7) . ?
C44A H44C 0.9900 . ?
C44A H44D 0.9900 . ?
C45A C50A 1.388(6) . ?
C45A C46A 1.420(6) . ?
C46A C47A 1.390(7) . ?
C47A C48A 1.387(7) . ?
C47A H47A 0.9500 . ?
C48A C49A 1.387(7) . ?
C48A C51A 1.535(7) . ?
C49A C50A 1.374(6) . ?
C49A H49A 0.9500 . ?
C50A C55A 1.522(6) . ?
C51A C54A 1.518(9) . ?
C51A C53A 1.518(8) . ?
C51A C52A 1.539(9) . ?
C52A H52G 0.9800 . ?
C52A H52H 0.9800 . ?
C52A H52I 0.9800 . ?
C53A H53G 0.9800 . ?
C53A H53H 0.9800 . ?
C53A H53I 0.9800 . ?
C54A H54G 0.9800 . ?
C54A H54H 0.9800 . ?
C54A H54I 0.9800 . ?
C55A C57A 1.504(6) . ?
C55A H55C 0.9900 . ?
C55A H55D 0.9900 . ?
C56A C57A 1.399(6) . ?
C56A C61A 1.399(6) . ?
C57A C58A 1.392(6) . ?
C58A C59A 1.393(6) . ?
C58A H58A 0.9500 . ?
C59A C60A 1.377(6) . ?
C59A C62A 1.535(6) . ?
C60A C61A 1.402(6) . ?
C60A H60A 0.9500 . ?
C61A C66A 1.504(6) . ?
C62A C65A 1.532(8) . ?
C62A C64A 1.541(8) . ?
C62A C63A 1.554(9) . ?
C63A H63G 0.9800 . ?
C63A H63H 0.9800 . ?
C63A H63I 0.9800 . ?
C64A H64G 0.9800 . ?
C64A H64H 0.9800 . ?
C64A H64I 0.9800 . ?
C65A H65G 0.9800 . ?
C65A H65H 0.9800 . ?
C65A H65I 0.9800 . ?
C66A C68A 1.518(6) . ?
C66A H66C 0.9900 . ?
C66A H66D 0.9900 . ?
C67A C72A 1.397(5) . ?
C67A C68A 1.402(6) . ?
C68A C69A 1.391(6) . ?
C69A C70A 1.392(6) . ?
C69A H69A 0.9500 . ?
C70A C71A 1.385(6) . ?
C70A C73A 1.517(6) . ?
C71A C72A 1.394(5) . ?
C71A H71A 0.9500 . ?
C72A C77A 1.507(5) . ?
C73A C75A 1.486(9) . ?
C73A C75Y 1.537(15) . ?
C73A C74Y 1.537(14) . ?
C73A C74A 1.538(7) . ?
C73A C76Y 1.551(13) . ?
C73A C76A 1.578(9) . ?
C74A H74G 0.9800 . ?
C74A H74H 0.9800 . ?
C74A H74I 0.9800 . ?
C75A H75G 0.9800 . ?
C75A H75H 0.9800 . ?
C75A H75I 0.9800 . ?
C76A H76G 0.9800 . ?
C76A H76H 0.9800 . ?
C76A H76I 0.9800 . ?
C74Y H74D 0.9800 . ?
C74Y H74E 0.9800 . ?
C74Y H74F 0.9800 . ?
C75Y H75D 0.9800 . ?
C75Y H75E 0.9800 . ?
C75Y H75F 0.9800 . ?
C76Y H76D 0.9800 . ?
C76Y H76E 0.9800 . ?
C76Y H76F 0.9800 . ?
C77A C79A 1.520(5) . ?
C77A H77C 0.9900 . ?
C77A H77D 0.9900 . ?
C78A C79A 1.393(5) . ?
C78A C83A 1.400(5) . ?
C79A C80A 1.391(5) . ?
C80A C81A 1.385(6) . ?
C80A H80A 0.9500 . ?
C81A C82A 1.387(6) . ?
C81A C84A 1.536(6) . ?
C82A C83A 1.385(6) . ?
C82A H82A 0.9500 . ?
C83A C88A 1.522(5) . ?
C84A C87A 1.470(7) . ?
C84A C86A 1.490(7) . ?
C84A C85A 1.577(7) . ?
C85A H85D 0.9800 . ?
C85A H85E 0.9800 . ?
C85A H85F 0.9800 . ?
C86A H86D 0.9800 . ?
C86A H86E 0.9800 . ?
C86A H86F 0.9800 . ?
C87A H87D 0.9800 . ?
C87A H87E 0.9800 . ?
C87A H87F 0.9800 . ?
C88A H88C 0.9900 . ?
C88A H88D 0.9900 . ?
O20 S4X 1.468(8) . ?
O20 S4 1.543(3) . ?
S4 C90A 1.750(5) . ?
S4 C89A 1.759(5) . ?
C89A S4X 1.856(8) . ?
C89A H89D 0.9800 . ?
C89A H89E 0.9800 . ?
C89A H89F 0.9800 . ?
C89A H89G 0.9800 . ?
C89A H89H 0.9800 . ?
C89A H89I 0.9800 . ?
C90A S4X 1.638(9) . ?
C90A H90D 0.9800 . ?
C90A H90E 0.9800 . ?
C90A H90F 0.9800 . ?
C90A H90G 0.9800 . ?
C90A H90H 0.9800 . ?
C90A H90I 0.9800 . ?
O21 S5 1.524(3) . ?
S5 C92A 1.742(5) . ?
S5 C91A 1.767(5) . ?
C91A H91D 0.9800 . ?
C91A H91E 0.9800 . ?
C91A H91F 0.9800 . ?
C92A H92D 0.9800 . ?
C92A H92E 0.9800 . ?
C92A H92F 0.9800 . ?
O22 S6 1.507(3) . ?
O22 S6X 1.527(4) . ?
S6 C94A 1.758(8) . ?
S6 C93A 1.800(6) . ?
C93A S6X 1.776(7) . ?
C93A H93D 0.9800 . ?
C93A H93E 0.9800 . ?
C93A H93F 0.9800 . ?
C93A H93G 0.9800 . ?
C93A H93H 0.9800 . ?
C93A H93I 0.9800 . ?
C94A H94D 0.9800 . ?
C94A H94E 0.9800 . ?
C94A H94F 0.9800 . ?
S6X C94Y 1.748(11) . ?
C94Y H94G 0.9800 . ?
C94Y H94H 0.9800 . ?
C94Y H94I 0.9800 . ?
N1 C95 1.145(9) . ?
C95 C96 1.375(10) . ?
C96 H96A 0.9800 . ?
C96 H96B 0.9800 . ?
C96 H96C 0.9800 . ?
N2 C97 1.163(11) . ?
C97 C98 1.443(12) . ?
C98 H98A 0.9800 . ?
C98 H98B 0.9800 . ?
C98 H98C 0.9800 . ?
N3 C99 1.138(8) . ?
C99 C100 1.448(9) . ?
C100 H10G 0.9800 . ?
C100 H10H 0.9800 . ?
C100 H10I 0.9800 . ?

loop_
_geom_hbond_atom_site_label_D
_geom_hbond_atom_site_label_H
_geom_hbond_atom_site_label_A
_geom_hbond_distance_DH
_geom_hbond_distance_HA
_geom_hbond_distance_DA
_geom_hbond_angle_DHA
_geom_hbond_site_symmetry_A
_geom_hbond_publ_flag
O4 H4 O3 0.84 1.69 2.527(4) 172.3 . yes
O5 H5 O4 0.84 1.86 2.682(4) 165.5 . yes
O6 H6 O5 0.84 1.88 2.718(5) 172.6 . yes
O7 H7 O8 0.84 2.61 3.064(6) 115.4 . yes
O8 H8 O1 0.84 1.86 2.674(4) 164.0 . yes
C89 H89B N1 0.98 2.40 3.349(11) 161.7 2_776 yes
C91 H91A O8 0.98 2.47 3.262(7) 137.7 . yes
O15 H15 O14 0.84 1.75 2.573(4) 167.5 . yes
O16 H16 O15 0.84 1.93 2.759(4) 169.9 . yes
O17 H17 O18 0.84 1.92 2.748(4) 167.3 . yes
O18 H18 O19 0.84 1.93 2.724(4) 157.2 . yes
O19 H19 O12 0.84 1.72 2.545(4) 165.9 . yes
C90A H90F O16 0.98 2.60 3.546(6) 162.7 . yes
C91A H91F O15 0.98 2.65 3.501(6) 145.4 . yes
C91A H91F O16 0.98 2.63 3.519(6) 150.4 . yes
C92A H92F O7 0.98 2.45 3.093(7) 122.5 . yes
C93A H93E N2 0.98 2.68 3.574(16) 151.9 . yes
C100 H10G O10 0.98 2.63 3.588(7) 166.2 1_455 yes

loop_
_geom_torsion_atom_site_label_1
_geom_torsion_atom_site_label_2
_geom_torsion_atom_site_label_3
_geom_torsion_atom_site_label_4
_geom_torsion
_geom_torsion_site_symmetry_1
_geom_torsion_site_symmetry_2
_geom_torsion_site_symmetry_3
_geom_torsion_site_symmetry_4
_geom_torsion_publ_flag
Sc1 O1 C1 C2 -79.2(5) . . . . ?
Sc1 O1 C1 C6 102.3(4) . . . . ?
O1 C1 C2 C3 -175.8(4) . . . . ?
C6 C1 C2 C3 2.7(6) . . . . ?
O1 C1 C2 C88 6.9(6) . . . . ?
C6 C1 C2 C88 -174.6(4) . . . . ?
C1 C2 C3 C4 -0.3(7) . . . . ?
C88 C2 C3 C4 177.1(4) . . . . ?
C2 C3 C4 C5 -1.7(7) . . . . ?
C2 C3 C4 C7 178.8(4) . . . . ?
C3 C4 C5 C6 1.2(7) . . . . ?
C7 C4 C5 C6 -179.3(4) . . . . ?
C4 C5 C6 C1 1.2(7) . . . . ?
C4 C5 C6 C11 -177.7(4) . . . . ?
O1 C1 C6 C5 175.4(4) . . . . ?
C2 C1 C6 C5 -3.2(6) . . . . ?
O1 C1 C6 C11 -5.7(6) . . . . ?
C2 C1 C6 C11 175.7(4) . . . . ?
C5 C4 C7 C8 -122.0(5) . . . . ?
C3 C4 C7 C8 57.5(6) . . . . ?
C5 C4 C7 C9 -1.2(7) . . . . ?
C3 C4 C7 C9 178.3(4) . . . . ?
C5 C4 C7 C10 116.1(5) . . . . ?
C3 C4 C7 C10 -64.4(5) . . . . ?
C5 C6 C11 C13 -80.0(5) . . . . ?
C1 C6 C11 C13 101.2(5) . . . . ?
O8 C12 C13 C14 174.0(4) . . . . ?
C17 C12 C13 C14 -3.6(7) . . . . ?
O8 C12 C13 C11 -4.7(7) . . . . ?
C17 C12 C13 C11 177.7(4) . . . . ?
C6 C11 C13 C12 -57.7(6) . . . . ?
C6 C11 C13 C14 123.6(5) . . . . ?
C12 C13 C14 C15 0.7(8) . . . . ?
C11 C13 C14 C15 179.4(5) . . . . ?
C13 C14 C15 C16 2.8(9) . . . . ?
C13 C14 C15 C18 -177.8(6) . . . . ?
C14 C15 C16 C17 -3.4(9) . . . . ?
C18 C15 C16 C17 177.1(6) . . . . ?
C15 C16 C17 C12 0.7(8) . . . . ?
C15 C16 C17 C22 -177.1(5) . . . . ?
O8 C12 C17 C16 -174.9(4) . . . . ?
C13 C12 C17 C16 3.0(7) . . . . ?
O8 C12 C17 C22 2.9(6) . . . . ?
C13 C12 C17 C22 -179.3(4) . . . . ?
C14 C15 C18 C20 -116.2(11) . . . . ?
C16 C15 C18 C20 63.2(12) . . . . ?
C14 C15 C18 C20X -60.4(12) . . . . ?
C16 C15 C18 C20X 119.0(12) . . . . ?
C14 C15 C18 C19X 70.6(13) . . . . ?
C16 C15 C18 C19X -110.0(13) . . . . ?
C14 C15 C18 C21 115.1(8) . . . . ?
C16 C15 C18 C21 -65.5(9) . . . . ?
C14 C15 C18 C21X 179.8(10) . . . . ?
C16 C15 C18 C21X -0.8(12) . . . . ?
C14 C15 C18 C19 7.6(11) . . . . ?
C16 C15 C18 C19 -173.0(8) . . . . ?
C16 C17 C22 C24 91.8(6) . . . . ?
C12 C17 C22 C24 -85.9(6) . . . . ?
O7 C23 C24 C25 166.3(6) . . . . ?
C28 C23 C24 C25 -13.3(9) . . . . ?
O7 C23 C24 C22 -1.1(9) . . . . ?
C28 C23 C24 C22 179.3(5) . . . . ?
C17 C22 C24 C23 110.7(7) . . . . ?
C17 C22 C24 C25 -56.7(7) . . . . ?
C23 C24 C25 C26 7.4(11) . . . . ?
C22 C24 C25 C26 175.6(7) . . . . ?
C24 C25 C26 C27 2.9(12) . . . . ?
C24 C25 C26 C29 169.4(12) . . . . ?
C24 C25 C26 C29X -158.4(12) . . . . ?
C25 C26 C27 C28 -8.7(13) . . . . ?
C29 C26 C27 C28 -176.9(10) . . . . ?
C29X C26 C27 C28 152.1(13) . . . . ?
O7 C23 C28 C27 -171.6(6) . . . . ?
C24 C23 C28 C27 8.0(9) . . . . ?
O7 C23 C28 C33 -0.5(8) . . . . ?
C24 C23 C28 C33 179.1(5) . . . . ?
C26 C27 C28 C23 3.5(12) . . . . ?
C26 C27 C28 C33 -167.7(7) . . . . ?
C25 C26 C29 C30 -24(2) . . . . ?
C27 C26 C29 C30 142.0(13) . . . . ?
C25 C26 C29 C32 112.4(14) . . . . ?
C27 C26 C29 C32 -81.1(15) . . . . ?
C25 C26 C29 C31 -134.5(12) . . . . ?
C27 C26 C29 C31 32.0(15) . . . . ?
C25 C26 C29X C30X -11(2) . . . . ?
C27 C26 C29X C30X -171.3(15) . . . . ?
C25 C26 C29X C32X 120.0(15) . . . . ?
C27 C26 C29X C32X -40(2) . . . . ?
C25 C26 C29X C31X -122.9(13) . . . . ?
C27 C26 C29X C31X 77.2(16) . . . . ?
C23 C28 C33 C35 -162.2(5) . . . . ?
C27 C28 C33 C35 8.6(8) . . . . ?
O6 C34 C35 C36 -179.7(4) . . . . ?
C39 C34 C35 C36 3.4(7) . . . . ?
O6 C34 C35 C33 7.7(6) . . . . ?
C39 C34 C35 C33 -169.1(4) . . . . ?
C28 C33 C35 C36 -96.8(6) . . . . ?
C28 C33 C35 C34 75.5(6) . . . . ?
C34 C35 C36 C37 -1.8(7) . . . . ?
C33 C35 C36 C37 170.6(4) . . . . ?
C35 C36 C37 C38 -0.6(7) . . . . ?
C35 C36 C37 C40 -177.6(5) . . . . ?
C36 C37 C38 C39 1.6(7) . . . . ?
C40 C37 C38 C39 178.5(5) . . . . ?
C37 C38 C39 C34 0.0(7) . . . . ?
C37 C38 C39 C44 -176.2(5) . . . . ?
O6 C34 C39 C38 -179.2(4) . . . . ?
C35 C34 C39 C38 -2.5(7) . . . . ?
O6 C34 C39 C44 -3.0(7) . . . . ?
C35 C34 C39 C44 173.6(4) . . . . ?
C38 C37 C40 C43 128.4(7) . . . . ?
C36 C37 C40 C43 -54.8(8) . . . . ?
C38 C37 C40 C42 4.7(8) . . . . ?
C36 C37 C40 C42 -178.5(6) . . . . ?
C38 C37 C40 C41 -107.8(7) . . . . ?
C36 C37 C40 C41 69.0(7) . . . . ?
C38 C39 C44 C46 -93.0(6) . . . . ?
C34 C39 C44 C46 90.9(6) . . . . ?
O5 C45 C46 C47 -178.6(4) . . . . ?
C50 C45 C46 C47 1.2(7) . . . . ?
O5 C45 C46 C44 3.3(6) . . . . ?
C50 C45 C46 C44 -177.0(4) . . . . ?
C39 C44 C46 C45 -93.3(6) . . . . ?
C39 C44 C46 C47 88.6(6) . . . . ?
C45 C46 C47 C48 1.0(7) . . . . ?
C44 C46 C47 C48 179.2(4) . . . . ?
C46 C47 C48 C49 -2.4(7) . . . . ?
C46 C47 C48 C51 175.1(4) . . . . ?
C47 C48 C49 C50 1.8(7) . . . . ?
C51 C48 C49 C50 -175.7(4) . . . . ?
O5 C45 C50 C49 178.0(4) . . . . ?
C46 C45 C50 C49 -1.7(7) . . . . ?
O5 C45 C50 C55 -0.4(7) . . . . ?
C46 C45 C50 C55 179.8(4) . . . . ?
C48 C49 C50 C45 0.2(7) . . . . ?
C48 C49 C50 C55 178.7(4) . . . . ?
C49 C48 C51 C53X 100.8(9) . . . . ?
C47 C48 C51 C53X -76.6(9) . . . . ?
C49 C48 C51 C53 62.3(10) . . . . ?
C47 C48 C51 C53 -115.1(9) . . . . ?
C49 C48 C51 C54 -69.0(10) . . . . ?
C47 C48 C51 C54 113.6(10) . . . . ?
C49 C48 C51 C52X -126.7(12) . . . . ?
C47 C48 C51 C52X 55.9(13) . . . . ?
C49 C48 C51 C52 177.5(6) . . . . ?
C47 C48 C51 C52 0.1(8) . . . . ?
C49 C48 C51 C54X -16.4(10) . . . . ?
C47 C48 C51 C54X 166.2(8) . . . . ?
C45 C50 C55 C57 -68.0(6) . . . . ?
C49 C50 C55 C57 113.5(5) . . . . ?
O4 C56 C57 C58 176.6(4) . . . . ?
C61 C56 C57 C58 -1.8(7) . . . . ?
O4 C56 C57 C55 -5.2(6) . . . . ?
C61 C56 C57 C55 176.5(4) . . . . ?
C50 C55 C57 C56 102.6(5) . . . . ?
C50 C55 C57 C58 -79.1(6) . . . . ?
C56 C57 C58 C59 1.5(7) . . . . ?
C55 C57 C58 C59 -176.7(4) . . . . ?
C57 C58 C59 C60 -0.9(7) . . . . ?
C57 C58 C59 C62 177.9(4) . . . . ?
C58 C59 C60 C61 0.6(7) . . . . ?
C62 C59 C60 C61 -178.2(4) . . . . ?
O4 C56 C61 C60 -176.8(4) . . . . ?
C57 C56 C61 C60 1.4(7) . . . . ?
O4 C56 C61 C66 7.2(7) . . . . ?
C57 C56 C61 C66 -174.5(4) . . . . ?
C59 C60 C61 C56 -0.9(7) . . . . ?
C59 C60 C61 C66 175.2(4) . . . . ?
C58 C59 C62 C64X -100.7(9) . . . . ?
C60 C59 C62 C64X 78.1(9) . . . . ?
C58 C59 C62 C64 -58.2(9) . . . . ?
C60 C59 C62 C64 120.6(8) . . . . ?
C58 C59 C62 C65X 126.3(9) . . . . ?
C60 C59 C62 C65X -54.9(10) . . . . ?
C58 C59 C62 C63 69.4(8) . . . . ?
C60 C59 C62 C63 -111.8(7) . . . . ?
C58 C59 C62 C65 -176.1(6) . . . . ?
C60 C59 C62 C65 2.7(7) . . . . ?
C58 C59 C62 C63X 13.6(8) . . . . ?
C60 C59 C62 C63X -167.6(7) . . . . ?
C56 C61 C66 C68 80.5(5) . . . . ?
C60 C61 C66 C68 -95.4(5) . . . . ?
Sc1 O3 C67 C72 74.8(5) . . . . ?
Sc1 O3 C67 C68 -106.6(4) . . . . ?
O3 C67 C68 C69 178.2(4) . . . . ?
C72 C67 C68 C69 -3.2(7) . . . . ?
O3 C67 C68 C66 -3.3(6) . . . . ?
C72 C67 C68 C66 175.3(4) . . . . ?
C61 C66 C68 C69 90.1(5) . . . . ?
C61 C66 C68 C67 -88.4(5) . . . . ?
C67 C68 C69 C70 1.2(8) . . . . ?
C66 C68 C69 C70 -177.3(5) . . . . ?
C68 C69 C70 C71 1.2(8) . . . . ?
C68 C69 C70 C73 -177.8(5) . . . . ?
C69 C70 C71 C72 -1.6(8) . . . . ?
C73 C70 C71 C72 177.3(6) . . . . ?
C70 C71 C72 C67 -0.3(8) . . . . ?
C70 C71 C72 C77 178.8(5) . . . . ?
O3 C67 C72 C71 -178.6(4) . . . . ?
C68 C67 C72 C71 2.8(7) . . . . ?
O3 C67 C72 C77 2.2(6) . . . . ?
C68 C67 C72 C77 -176.3(4) . . . . ?
C71 C70 C73 C74 125.9(7) . . . . ?
C69 C70 C73 C74 -55.3(8) . . . . ?
C71 C70 C73 C75 1.5(9) . . . . ?
C69 C70 C73 C75 -179.6(6) . . . . ?
C71 C70 C73 C76 -118.7(6) . . . . ?
C69 C70 C73 C76 60.1(8) . . . . ?
C71 C72 C77 C79 87.2(5) . . . . ?
C67 C72 C77 C79 -93.7(5) . . . . ?
Sc1 O2 C78 C83 90.7(4) . . . . ?
Sc1 O2 C78 C79 -89.5(4) . . . . ?
O2 C78 C79 C80 177.4(4) . . . . ?
C83 C78 C79 C80 -2.7(6) . . . . ?
O2 C78 C79 C77 -2.7(5) . . . . ?
C83 C78 C79 C77 177.2(4) . . . . ?
C72 C77 C79 C80 -80.9(5) . . . . ?
C72 C77 C79 C78 99.2(5) . . . . ?
C78 C79 C80 C81 0.9(6) . . . . ?
C77 C79 C80 C81 -179.0(4) . . . . ?
C79 C80 C81 C82 1.1(7) . . . . ?
C79 C80 C81 C84 -177.5(4) . . . . ?
C80 C81 C82 C83 -1.4(6) . . . . ?
C84 C81 C82 C83 177.2(4) . . . . ?
C81 C82 C83 C78 -0.3(6) . . . . ?
C81 C82 C83 C88 -177.4(4) . . . . ?
O2 C78 C83 C82 -177.7(4) . . . . ?
C79 C78 C83 C82 2.4(6) . . . . ?
O2 C78 C83 C88 -0.7(6) . . . . ?
C79 C78 C83 C88 179.5(4) . . . . ?
C80 C81 C84 C86 -58.8(6) . . . . ?
C82 C81 C84 C86 122.6(5) . . . . ?
C80 C81 C84 C85 61.9(6) . . . . ?
C82 C81 C84 C85 -116.7(5) . . . . ?
C80 C81 C84 C87 -178.0(4) . . . . ?
C82 C81 C84 C87 3.4(7) . . . . ?
C82 C83 C88 C2 78.2(5) . . . . ?
C78 C83 C88 C2 -98.8(4) . . . . ?
C3 C2 C88 C83 -91.7(5) . . . . ?
C1 C2 C88 C83 85.7(5) . . . . ?
Sc1 O9 S1 C89 74.8(8) . . . . ?
Sc1 O9 S1 C90 178.2(8) . . . . ?
Sc1 O10 S2 C92 -149.2(3) . . . . ?
Sc1 O10 S2 C91 107.5(3) . . . . ?
Sc1 O11 S3 C93 173.0(3) . . . . ?
Sc1 O11 S3 C94 -82.5(3) . . . . ?
Sc2 O12 C1A C6A -75.2(4) . . . . ?
Sc2 O12 C1A C2A 106.6(4) . . . . ?
O12 C1A C2A C3A 178.1(3) . . . . ?
C6A C1A C2A C3A -0.2(5) . . . . ?
O12 C1A C2A C88A 0.9(5) . . . . ?
C6A C1A C2A C88A -177.3(3) . . . . ?
C1A C2A C3A C4A -0.2(6) . . . . ?
C88A C2A C3A C4A 177.0(3) . . . . ?
C2A C3A C4A C5A 0.8(5) . . . . ?
C2A C3A C4A C7A -178.4(4) . . . . ?
C3A C4A C5A C6A -1.2(6) . . . . ?
C7A C4A C5A C6A 177.9(4) . . . . ?
C4A C5A C6A C1A 0.9(6) . . . . ?
C4A C5A C6A C11A -175.8(3) . . . . ?
O12 C1A C6A C5A -178.4(3) . . . . ?
C2A C1A C6A C5A -0.2(5) . . . . ?
O12 C1A C6A C11A -1.8(5) . . . . ?
C2A C1A C6A C11A 176.4(3) . . . . ?
C3A C4A C7A C9A -60.1(5) . . . . ?
C5A C4A C7A C9A 120.8(4) . . . . ?
C3A C4A C7A C8A 58.4(5) . . . . ?
C5A C4A C7A C8A -120.7(5) . . . . ?
C3A C4A C7A C10A -179.6(4) . . . . ?
C5A C4A C7A C10A 1.3(6) . . . . ?
C5A C6A C11A C13A -91.4(4) . . . . ?
C1A C6A C11A C13A 92.0(5) . . . . ?
Sc2 O13 C12A C17A -88.5(4) . . . . ?
Sc2 O13 C12A C13A 89.8(4) . . . . ?
O13 C12A C13A C14A -178.4(4) . . . . ?
C17A C12A C13A C14A 0.0(6) . . . . ?
O13 C12A C13A C11A 0.7(5) . . . . ?
C17A C12A C13A C11A 179.0(3) . . . . ?
C6A C11A C13A C14A 82.1(5) . . . . ?
C6A C11A C13A C12A -96.9(4) . . . . ?
C12A C13A C14A C15A 0.6(6) . . . . ?
C11A C13A C14A C15A -178.4(4) . . . . ?
C13A C14A C15A C16A -1.0(6) . . . . ?
C13A C14A C15A C18A 178.2(4) . . . . ?
C14A C15A C16A C17A 0.9(6) . . . . ?
C18A C15A C16A C17A -178.3(4) . . . . ?
C15A C16A C17A C12A -0.4(6) . . . . ?
C15A C16A C17A C22A 178.6(4) . . . . ?
O13 C12A C17A C16A 178.3(4) . . . . ?
C13A C12A C17A C16A -0.1(6) . . . . ?
O13 C12A C17A C22A -0.7(6) . . . . ?
C13A C12A C17A C22A -179.0(4) . . . . ?
C16A C15A C18A C19A 7.7(8) . . . . ?
C14A C15A C18A C19A -171.5(6) . . . . ?
C16A C15A C18A C20Y -176.8(7) . . . . ?
C14A C15A C18A C20Y 4.0(8) . . . . ?
C16A C15A C18A C21A -117.7(6) . . . . ?
C14A C15A C18A C21A 63.1(7) . . . . ?
C16A C15A C18A C19Y 59.9(8) . . . . ?
C14A C15A C18A C19Y -119.3(8) . . . . ?
C16A C15A C18A C20A 126.9(6) . . . . ?
C14A C15A C18A C20A -52.3(6) . . . . ?
C16A C15A C18A C21Y -56.6(8) . . . . ?
C14A C15A C18A C21Y 124.2(7) . . . . ?
C16A C17A C22A C24A -80.6(5) . . . . ?
C12A C17A C22A C24A 98.3(5) . . . . ?
Sc2 O14 C23A C24A 79.1(5) . . . . ?
Sc2 O14 C23A C28A -102.8(4) . . . . ?
O14 C23A C24A C25A 179.3(4) . . . . ?
C28A C23A C24A C25A 1.1(6) . . . . ?
O14 C23A C24A C22A -1.4(6) . . . . ?
C28A C23A C24A C22A -179.5(4) . . . . ?
C17A C22A C24A C25A 88.7(5) . . . . ?
C17A C22A C24A C23A -90.6(5) . . . . ?
C23A C24A C25A C26A 0.1(7) . . . . ?
C22A C24A C25A C26A -179.2(4) . . . . ?
C24A C25A C26A C27A -1.8(7) . . . . ?
C24A C25A C26A C29A 176.7(4) . . . . ?
C25A C26A C27A C28A 2.3(7) . . . . ?
C29A C26A C27A C28A -176.1(5) . . . . ?
C26A C27A C28A C23A -1.1(7) . . . . ?
C26A C27A C28A C33A 177.4(4) . . . . ?
O14 C23A C28A C27A -178.8(4) . . . . ?
C24A C23A C28A C27A -0.7(6) . . . . ?
O14 C23A C28A C33A 2.7(6) . . . . ?
C24A C23A C28A C33A -179.2(4) . . . . ?
C27A C26A C29A C31A -115.8(5) . . . . ?
C25A C26A C29A C31A 65.9(6) . . . . ?
C27A C26A C29A C32A 4.5(7) . . . . ?
C25A C26A C29A C32A -173.9(4) . . . . ?
C27A C26A C29A C30A 123.9(5) . . . . ?
C25A C26A C29A C30A -54.5(6) . . . . ?
C27A C28A C33A C35A 88.5(5) . . . . ?
C23A C28A C33A C35A -93.0(5) . . . . ?
O15 C34A C35A C36A -170.9(4) . . . . ?
C39A C34A C35A C36A 6.7(6) . . . . ?
O15 C34A C35A C33A 6.2(7) . . . . ?
C39A C34A C35A C33A -176.2(4) . . . . ?
C28A C33A C35A C34A 51.3(6) . . . . ?
C28A C33A C35A C36A -131.7(4) . . . . ?
C34A C35A C36A C37A -2.0(7) . . . . ?
C33A C35A C36A C37A -179.2(4) . . . . ?
C35A C36A C37A C38A -3.1(7) . . . . ?
C35A C36A C37A C40A 174.2(5) . . . . ?
C36A C37A C38A C39A 3.6(8) . . . . ?
C40A C37A C38A C39A -173.6(5) . . . . ?
O15 C34A C39A C38A 171.5(4) . . . . ?
C35A C34A C39A C38A -6.3(6) . . . . ?
O15 C34A C39A C44A -4.6(6) . . . . ?
C35A C34A C39A C44A 177.6(4) . . . . ?
C37A C38A C39A C34A 0.9(7) . . . . ?
C37A C38A C39A C44A 177.1(5) . . . . ?
C38A C37A C40A C41Y -49(3) . . . . ?
C36A C37A C40A C41Y 134(3) . . . . ?
C38A C37A C40A C43A 121.7(8) . . . . ?
C36A C37A C40A C43A -55.4(9) . . . . ?
C38A C37A C40A C41A -114.7(7) . . . . ?
C36A C37A C40A C41A 68.2(8) . . . . ?
C38A C37A C40A C43Y 158.4(15) . . . . ?
C36A C37A C40A C43Y -18.6(15) . . . . ?
C38A C37A C40A C42A 0.0(10) . . . . ?
C36A C37A C40A C42A -177.1(8) . . . . ?
C38A C37A C40A C42Y 64.5(15) . . . . ?
C36A C37A C40A C42Y -112.5(15) . . . . ?
C34A C39A C44A C46A 100.7(5) . . . . ?
C38A C39A C44A C46A -75.4(5) . . . . ?
O16 C45A C46A C47A 179.0(4) . . . . ?
C50A C45A C46A C47A 1.2(7) . . . . ?
O16 C45A C46A C44A -1.8(7) . . . . ?
C50A C45A C46A C44A -179.6(4) . . . . ?
C39A C44A C46A C47A 92.7(6) . . . . ?
C39A C44A C46A C45A -86.5(6) . . . . ?
C45A C46A C47A C48A 1.6(8) . . . . ?
C44A C46A C47A C48A -177.6(5) . . . . ?
C46A C47A C48A C49A -2.9(8) . . . . ?
C46A C47A C48A C51A 179.4(5) . . . . ?
C47A C48A C49A C50A 1.4(7) . . . . ?
C51A C48A C49A C50A 179.0(5) . . . . ?
C48A C49A C50A C45A 1.3(7) . . . . ?
C48A C49A C50A C55A -175.5(4) . . . . ?
O16 C45A C50A C49A 179.5(4) . . . . ?
C46A C45A C50A C49A -2.6(7) . . . . ?
O16 C45A C50A C55A -3.6(6) . . . . ?
C46A C45A C50A C55A 174.2(4) . . . . ?
C49A C48A C51A C54A 4.1(8) . . . . ?
C47A C48A C51A C54A -178.4(6) . . . . ?
C49A C48A C51A C53A 125.7(6) . . . . ?
C47A C48A C51A C53A -56.8(7) . . . . ?
C49A C48A C51A C52A -116.8(7) . . . . ?
C47A C48A C51A C52A 60.7(7) . . . . ?
C49A C50A C55A C57A -38.3(6) . . . . ?
C45A C50A C55A C57A 144.9(4) . . . . ?
O17 C56A C57A C58A 177.8(4) . . . . ?
C61A C56A C57A C58A -3.1(6) . . . . ?
O17 C56A C57A C55A -1.5(6) . . . . ?
C61A C56A C57A C55A 177.5(4) . . . . ?
C50A C55A C57A C58A 87.7(5) . . . . ?
C50A C55A C57A C56A -93.0(5) . . . . ?
C56A C57A C58A C59A 2.3(7) . . . . ?
C55A C57A C58A C59A -178.4(4) . . . . ?
C57A C58A C59A C60A -0.5(7) . . . . ?
C57A C58A C59A C62A 179.3(5) . . . . ?
C58A C59A C60A C61A -0.6(7) . . . . ?
C62A C59A C60A C61A 179.7(4) . . . . ?
O17 C56A C61A C60A -178.8(4) . . . . ?
C57A C56A C61A C60A 2.2(6) . . . . ?
O17 C56A C61A C66A 1.4(6) . . . . ?
C57A C56A C61A C66A -177.6(4) . . . . ?
C59A C60A C61A C56A -0.3(6) . . . . ?
C59A C60A C61A C66A 179.5(4) . . . . ?
C60A C59A C62A C65A -135.9(6) . . . . ?
C58A C59A C62A C65A 44.3(8) . . . . ?
C60A C59A C62A C64A -15.4(7) . . . . ?
C58A C59A C62A C64A 164.8(5) . . . . ?
C60A C59A C62A C63A 101.9(6) . . . . ?
C58A C59A C62A C63A -77.9(6) . . . . ?
C56A C61A C66A C68A -90.7(5) . . . . ?
C60A C61A C66A C68A 89.5(5) . . . . ?
O18 C67A C68A C69A 176.9(3) . . . . ?
C72A C67A C68A C69A -1.9(6) . . . . ?
O18 C67A C68A C66A -3.7(6) . . . . ?
C72A C67A C68A C66A 177.5(4) . . . . ?
C61A C66A C68A C69A -85.5(5) . . . . ?
C61A C66A C68A C67A 95.1(5) . . . . ?
C67A C68A C69A C70A -0.7(6) . . . . ?
C66A C68A C69A C70A 179.8(4) . . . . ?
C68A C69A C70A C71A 3.0(7) . . . . ?
C68A C69A C70A C73A -178.1(4) . . . . ?
C69A C70A C71A C72A -2.9(7) . . . . ?
C73A C70A C71A C72A 178.2(4) . . . . ?
C70A C71A C72A C67A 0.5(6) . . . . ?
C70A C71A C72A C77A -178.6(4) . . . . ?
O18 C67A C72A C71A -176.7(3) . . . . ?
C68A C67A C72A C71A 2.0(6) . . . . ?
O18 C67A C72A C77A 2.4(6) . . . . ?
C68A C67A C72A C77A -178.9(4) . . . . ?
C71A C70A C73A C75A -55.6(9) . . . . ?
C69A C70A C73A C75A 125.5(8) . . . . ?
C71A C70A C73A C75Y -107.9(12) . . . . ?
C69A C70A C73A C75Y 73.3(12) . . . . ?
C71A C70A C73A C74Y 129.6(16) . . . . ?
C69A C70A C73A C74Y -49.3(17) . . . . ?
C71A C70A C73A C74A 179.2(5) . . . . ?
C69A C70A C73A C74A 0.4(8) . . . . ?
C71A C70A C73A C76Y 10.7(14) . . . . ?
C69A C70A C73A C76Y -168.2(13) . . . . ?
C71A C70A C73A C76A 63.4(7) . . . . ?
C69A C70A C73A C76A -115.4(6) . . . . ?
C71A C72A C77A C79A -115.8(4) . . . . ?
C67A C72A C77A C79A 65.2(5) . . . . ?
O19 C78A C79A C80A -176.8(3) . . . . ?
C83A C78A C79A C80A 1.4(6) . . . . ?
O19 C78A C79A C77A 5.5(5) . . . . ?
C83A C78A C79A C77A -176.3(4) . . . . ?
C72A C77A C79A C80A 77.6(5) . . . . ?
C72A C77A C79A C78A -104.7(4) . . . . ?
C78A C79A C80A C81A -1.3(6) . . . . ?
C77A C79A C80A C81A 176.4(4) . . . . ?
C79A C80A C81A C82A 0.6(6) . . . . ?
C79A C80A C81A C84A -176.9(4) . . . . ?
C80A C81A C82A C83A 0.0(6) . . . . ?
C84A C81A C82A C83A 177.6(4) . . . . ?
C81A C82A C83A C78A 0.2(6) . . . . ?
C81A C82A C83A C88A -174.7(4) . . . . ?
O19 C78A C83A C82A 177.2(3) . . . . ?
C79A C78A C83A C82A -0.9(6) . . . . ?
O19 C78A C83A C88A -8.0(6) . . . . ?
C79A C78A C83A C88A 173.9(3) . . . . ?
C80A C81A C84A C87A -139.9(6) . . . . ?
C82A C81A C84A C87A 42.6(7) . . . . ?
C80A C81A C84A C86A 98.3(5) . . . . ?
C82A C81A C84A C86A -79.2(5) . . . . ?
C80A C81A C84A C85A -17.3(6) . . . . ?
C82A C81A C84A C85A 165.2(4) . . . . ?
C3A C2A C88A C83A -85.0(4) . . . . ?
C1A C2A C88A C83A 92.1(4) . . . . ?
C82A C83A C88A C2A 96.0(4) . . . . ?
C78A C83A C88A C2A -78.7(5) . . . . ?
Sc2 O20 S4 C90A -168.7(2) . . . . ?
Sc2 O20 S4 C89A 87.1(3) . . . . ?
Sc2 O20 S4X C90A -153.6(5) . . . . ?
Sc2 O20 S4X C89A -46.4(9) . . . . ?
Sc2 O21 S5 C92A 149.8(3) . . . . ?
Sc2 O21 S5 C91A -104.6(3) . . . . ?
Sc2 O22 S6 C94A 125.1(5) . . . . ?
Sc2 O22 S6 C93A -133.8(3) . . . . ?
Sc2 O22 S6X C94Y -84.3(15) . . . . ?
Sc2 O22 S6X C93A -178.5(12) . . . . ?
